data_4038298
loop_
_publ_author_name
'Blasius, Clemens'
'Ren, Bing-Tao'
'B\"urgy, David'
'Liu, Yan-Kai'
'Li, Bin'
'Michalsky, Ina'
'Wadepohl, Hubert'
'Deng, Qing-Hai'
'Gade, Lutz H.'

_publ_section_title
;
 Expanding the Boxmi Ligand Family: Synthesis and Application of New NON
 and NSN Ligands.
;
_journal_name_full 'The Journal of organic chemistry'
_journal_paper_doi 10.1021/acs.joc.0c00751
_journal_year 2020
_chemical_absolute_configuration ad
_chemical_formula_moiety 'C26 H30 Co F6 N2 O9 S2, 0.25(C H2 Cl2)'
_chemical_formula_sum 'C26.25 H30.5 Cl0.5 Co F6 N2 O9 S2'
_chemical_formula_weight 772.80
_chemical_properties_physical 'air-sensitive, moisture-sensitive'
_space_group_crystal_system monoclinic
_space_group_IT_number 4
_space_group_name_Hall 'P 2yb'
_space_group_name_H-M_alt 'P 1 21 1'
_atom_sites_solution_hydrogens geom
_atom_sites_solution_primary dual
_atom_sites_solution_secondary difmap
_audit_block_code ga_cb20
_audit_creation_date 2019-02-28
_audit_creation_method
;
Olex2 1.2
(compiled May 29 2018 13:30:08 for OlexSys, GUI svn.r5506)
;
_audit_update_record '01.03.2019 17:00:51 CET UTC+01:00  encif 1.90'
_cell_angle_alpha 90
_cell_angle_beta 90.025(3)
_cell_angle_gamma 90
_cell_formula_units_Z 16
_cell_length_a 10.9879(3)
_cell_length_b 56.5870(16)
_cell_length_c 21.0107(5)
_cell_measurement_reflns_used 36376
_cell_measurement_temperature 120(1)
_cell_measurement_theta_max 60.7180
_cell_measurement_theta_min 2.5860
_cell_volume 13063.9(6)
_computing_cell_refinement 'CrysAlisPro 1.171.40.39a (Rigaku OD, 2019)'
_computing_data_collection 'CrysAlisPro 1.171.40.39a (Rigaku OD, 2019)'
_computing_data_reduction 'CrysAlisPro 1.171.40.39a (Rigaku OD, 2019)'
_computing_publication_material 'encif (Wadepohl, 2009-19); encifer 1.7.x (CCDC, 2018)'
_computing_structure_refinement 'ShelXL (Sheldrick, 2015)'
_computing_structure_solution 'SHELXD (Sheldrick, 2000-2008)'
_diffrn_ambient_temperature 120(1)
_diffrn_detector 'CCD plate'
_diffrn_detector_area_resol_mean 7.9621
_diffrn_detector_type Eos
_diffrn_measured_fraction_theta_full 1.000
_diffrn_measured_fraction_theta_max 0.962
_diffrn_measurement_details
;
List of Runs (angles in degrees, time in seconds):

  # Type    Start    End  Width  t~exp~   \w     \q     \k     \f   Frames
--------------------------------------------------------------------------
  1  \w    -14.00  13.00   1.00    3.00    --    0.00 -57.00 -60.00   27
  2  \w    -22.00   8.00   1.00    3.00    --    0.00 -57.00 -90.00   30
  3  \w     21.00  63.00   1.00    3.00    --    0.00  38.00-120.00   42
  4  \w    -71.00 -11.00   1.00    3.00    --    0.00 -38.00  60.00   60
  5  \w    -25.00  18.00   1.00    3.00    --    0.00  38.00-120.00   43
  6  \w     -4.00  26.00   1.00    3.00    --    0.00 -38.00  60.00   30
  7  \w    -12.00  68.00   1.00    3.00    --    0.00  57.00  90.00   80
  8  \w    -31.00  -1.00   1.00    3.00    --   14.00 107.00-101.88   30
  9  \w    -26.00  -1.00   1.00    3.00    --   26.00 117.00-139.44   25
 10  \w     -1.00  26.00   1.00   12.00    --   38.00  94.00   0.87   27
 11  \w     10.00  35.00   1.00   12.00    --   42.00  81.00-137.15   25
 12  \w      5.00  30.00   1.00   12.00    --   42.00  90.00-155.63   25
 13  \w     14.00  39.00   1.00   12.00    --   46.00  82.00 112.84   25
 14  \w     13.00  38.00   1.00   12.00    --   46.00  83.00  66.97   25
 15  \w     12.00  37.00   1.00   12.00    --   46.00  84.00 -46.14   25
 16  \w     19.00  44.00   1.00   12.00    --   50.00  80.00 -87.59   25
 17  \w     18.00  43.00   1.00   12.00    --   50.00  81.00 145.91   25
 18  \w     18.00  43.00   1.00   12.00    --   50.00  82.00  20.65   25
 19  \w     17.00  42.00   1.00   12.00    --   50.00  82.00-115.28   25
 20  \w     25.00  51.00   1.00   12.00    --   54.00  77.00-120.00   26
 21  \w     95.00 123.00   1.00   12.00    --   54.00  77.00-150.00   28
 22  \w     26.00  52.00   1.00   12.00    --   54.00  77.00-150.00   26
 23  \w     25.00  67.00   1.00   12.00    --   54.00-125.00-150.00   42
 24  \w     28.00  54.00   1.00   12.00    --   54.00  77.00-180.00   26
 25  \w    -16.00  46.00   1.00   12.00    --   54.00 -77.00-120.00   62
 26  \w     29.00  55.00   1.00   12.00    --   54.00  75.00-105.66   26
 27  \w    -15.00  75.00   1.00   12.00    --   54.00 -57.00 -90.00   90
 28  \w     24.00 112.00   1.00   12.00    --   54.00-126.00  96.00   88
 29  \w     26.00  59.00   1.00   12.00    --   54.00  77.00   0.00   33
 30  \w     27.00  53.00   1.00   12.00    --   54.00  77.00 166.95   26
 31  \w     24.00  52.00   1.00   12.00    --   54.00  77.00 -90.00   28
 32  \w     29.00  55.00   1.00   12.00    --   58.00  77.00  87.71   26
 33  \w     34.00  63.00   1.00   12.00    --   58.00  77.00  61.31   29
 34  \w     29.00  55.00   1.00   12.00    --   58.00  76.00 -67.20   26
 35  \w    103.00 128.00   1.00   12.00    --   58.00  76.00 -67.20   25
 36  \w     30.00  55.00   1.00   12.00    --   58.00  73.00   6.89   25
 37  \w     34.00  60.00   1.00   12.00    --   58.00  72.00 162.56   26
 38  \w     29.00  55.00   1.00   12.00    --   58.00  76.00-173.58   26
 39  \w     29.00  55.00   1.00   12.00    --   58.00  76.00 101.19   26
 40  \w     34.00  60.00   1.00   12.00    --   62.00  76.00 171.93   26
 41  \w     33.00  59.00   1.00   12.00    --   62.00  76.00-113.31   26
 42  \w     39.00  67.00   1.00   12.00    --   62.00  69.00   4.02   28
 43  \w    107.00 132.00   1.00   12.00    --   62.00  77.00 -93.29   25
 44  \w     32.00  58.00   1.00   12.00    --   62.00  77.00 -93.29   26
 45  \w     36.00  71.00   1.00   12.00    --   62.00  72.00-124.35   35
 46  \w     34.00  60.00   1.00   12.00    --   62.00  74.00 143.03   26
 47  \w     33.00  59.00   1.00   12.00    --   62.00  76.00  45.21   26
 48  \w     78.00 112.00   1.00   12.00    --   62.00  69.00   4.02   34
 49  \w     33.00  64.00   1.00   12.00    --   62.00  76.00 -60.11   31
 50  \w     33.00  69.00   1.00   12.00    --   62.00  76.00  50.03   36
 51  \w     46.00 135.00   1.00   12.00    --   66.00  58.00-108.78   89
 52  \w     43.00  82.00   1.00   12.00    --   66.00  70.00 103.70   39
 53  \w     43.00  68.00   1.00   12.00    --   66.00  65.00-158.90   25
 54  \w     36.00  61.00   1.00   12.00    --   66.00  77.00  29.01   25
 55  \w     38.00  64.00   1.00   12.00    --   66.00  73.00-108.30   26
 56  \w     41.00  67.00   1.00   12.00    --   66.00  76.00  16.13   26
 57  \w     46.00  72.00   1.00   12.00    --   66.00  68.00 167.69   26
 58  \w     48.00  74.00   1.00   12.00    --   66.00  56.00-113.86   26
 59  \w     37.00  62.00   1.00   12.00    --   66.00  76.00 -37.68   25
 60  \w     44.00 107.00   1.00   12.00    --   70.00  76.00-167.71   63
 61  \w     79.00 109.00   1.00   12.00    --   70.00  71.00  19.97   30
 62  \w     43.00  69.00   1.00   12.00    --   70.00  71.00  19.97   26
 63  \w     42.00  77.00   1.00   12.00    --   70.00  73.00 115.30   35
 64  \w     42.00  68.00   1.00   12.00    --   70.00  77.00 -77.81   26
 65  \w     40.00  66.00   1.00   12.00    --   70.00  77.00 119.56   26
 66  \w     40.00  66.00   1.00   12.00    --   70.00  77.00 -91.17   26
 67  \w     46.00  72.00   1.00   12.00    --   74.00  73.00 -15.41   26
 68  \w     51.00  77.00   1.00   12.00    --   74.00  76.00 120.16   26
 69  \w     49.00 142.00   1.00   12.00    --   74.00  69.00 -47.25   93
 70  \w     45.00  71.00   1.00   12.00    --   74.00  76.00 -38.30   26
 71  \w     46.00  76.00   1.00   12.00    --   74.00  74.00  68.31   30
 72  \w     53.00  79.00   1.00   12.00    --   78.00  69.00 144.19   26
 73  \w     54.00  80.00   1.00   12.00    --   78.00  69.00 153.41   26
 74  \w     48.00  75.00   1.00   12.00    --   78.00  77.00  10.34   27
 75  \w     56.00  90.00   1.00   12.00    --   78.00  64.00  57.12   34
 76  \w     48.00  74.00   1.00   12.00    --   78.00  77.00-113.01   26
 77  \w     56.00  89.00   1.00   18.00    --   82.00  76.00 148.71   33
 78  \w     53.00  83.00   1.00   18.00    --   82.00  76.00 -90.30   30
 79  \w     57.00  94.00   1.00   18.00    --   82.00  71.00 177.80   37
 80  \w     52.00  78.00   1.00   18.00    --   82.00  77.00-139.10   26
 81  \w     53.00  79.00   1.00   18.00    --   82.00  77.00  81.73   26
 82  \w     57.00  85.00   1.00   18.00    --   82.00  73.00-164.21   28
 83  \w     68.00  94.00   1.00   18.00    --   86.00  71.00 -98.83   26
 84  \w     64.00  90.00   1.00   18.00    --   86.00  61.00 102.29   26
 85  \w     56.00  84.00   1.00   18.00    --   86.00  77.00-123.34   28
 86  \w     57.00 156.00   1.00   18.00    --   86.00  75.00  -2.50   99
 87  \w     64.00  90.00   1.00   18.00    --   86.00  61.00 125.92   26
 88  \w     65.00 118.00   1.00   18.00    --   86.00  54.00  69.94   53
 89  \w     57.00  83.00   1.00   18.00    --   86.00  75.00  61.66   26
 90  \w     63.00  89.00   1.00   18.00    --   90.00  71.00 139.52   26
 91  \w     69.00 119.00   1.00   18.00    --   90.00  50.00 148.19   50
 92  \w     63.00 159.00   1.00   18.00    --   90.00  74.00-112.84   96
 93  \w     71.00  97.00   1.00   18.00    --   90.00  62.00-159.79   26
 94  \w    107.00 141.00   1.00   18.00    --   90.00  75.00 166.73   34
 95  \w     61.00 100.00   1.00   18.00    --   90.00  75.00 166.73   39
 96  \w     65.00  92.00   1.00   18.00    --   94.00  75.00 -47.78   27
 97  \w     77.00 103.00   1.00   18.00    --   98.00  57.00  46.16   26
 98  \w    118.00 144.00   1.00   18.00    --  102.00  71.00 173.99   26
 99  \w     79.00 104.00   1.00   18.00    --  102.00  65.00  -1.23   25
100  \w     75.00 108.00   1.00   18.00    --  102.00  71.00 173.99   33
101  \w     73.00 100.00   1.00   18.00    --  102.00  76.00 -41.57   27
102  \w    151.00 176.00   1.00   18.00    --  108.00  67.00  91.91   25
103  \w     84.00 116.00   1.00   18.00    --  108.00  67.00  91.91   32
104  \w     84.00 168.00   1.00   18.00    --  108.00  43.00 115.75   84
105  \w     84.00 113.00   1.00   18.00    --  108.00-111.00 -90.00   29
106  \w     87.00 161.00   1.00   18.00    --  108.00  64.00-150.00   74
107  \w    113.00 177.00   1.00   18.00    --  108.00  75.00  65.33   64
108  \w     78.00 104.00   1.00   18.00    --  108.00  77.00-180.00   26
109  \w     80.00 105.00   1.00   18.00    --  108.00  75.00  65.33   25
110  \w     85.00 119.00   1.00   18.00    --  108.00  64.00  90.00   34
111  \w     85.00 171.00   1.00   18.00    --  108.00  64.00 120.00   86
112  \w     78.00 177.00   1.00   18.00    --  108.00  77.00 150.00   99
113  \w     91.00 117.00   1.00   18.00    --  108.00  50.00  60.00   26
114  \w     79.00 156.00   1.00   18.00    --  108.00  77.00-171.10   77
115  \w     85.00 117.00   1.00   18.00    --  108.00  64.00 -90.00   32
116  \w     76.00 102.00   1.00   18.00    --  108.00-111.00  60.00   26
117  \w     78.00 104.00   1.00   18.00    --  108.00  77.00  90.00   26
118  \w    136.00 176.00   1.00   18.00    --  108.00  77.00   0.00   40
119  \w     78.00 133.00   1.00   18.00    --  108.00  77.00   0.00   55
120  \w     78.00 104.00   1.00   18.00    --  108.00  77.00-120.00   26
121  \w     78.00 104.00   1.00   18.00    --  108.00  77.00 -30.00   26
122  \w     79.00 105.00   1.00   18.00    --  108.00  77.00 120.00   26
123  \w    150.00 178.00   1.00   18.00    --  108.00  77.00-150.00   28
124  \w     78.00 103.00   1.00   18.00    --  108.00  77.00-150.00   25
125  \w     85.00 165.00   1.00   18.00    --  108.00  64.00 -60.00   80
126  \w     94.00 138.00   1.00   18.00    --  108.00 -77.00-150.00   44
127  \w     38.00  71.00   1.00   18.00    --  108.00 -77.00-150.00   33
128  \w     42.00 130.00   1.00   18.00    --  108.00 -64.00 -30.00   88
129  \w     85.00 165.00   1.00   18.00    --  108.00  64.00-120.00   80
130  \w     36.00 105.00   1.00   18.00    --  108.00 -92.00-180.00   69
131  \w     78.00 177.00   1.00   18.00    --  108.00  77.00 -90.00   99
132  \w     72.00  98.00   1.00   18.00    --  108.00 -92.00   0.00   26
133  \w     78.00 104.00   1.00   18.00    --  108.00  77.00  60.00   26
134  \w     36.00 108.00   1.00   18.00    --  108.00 -92.00 -90.00   72
135  \w     36.00 109.00   1.00   18.00    --  108.00-111.00 150.00   73
136  \w     86.00 112.00   1.00   18.00    --  108.00  38.00  90.00   26
137  \w     87.00 175.00   1.00   18.00    --  108.00  64.00 -30.00   88
138  \w     86.00 177.00   1.00   18.00    --  108.00  51.00  42.66   91
139  \w     88.00 107.00   1.00   18.00    --  108.00  64.00-180.00   19
;
_diffrn_measurement_device 'four-circle diffractometer'
_diffrn_measurement_device_type 'Agilent SuperNova, Dual, Cu at home/near, Eos'
_diffrn_measurement_method '\w scans'
_diffrn_measurement_specimen_support 'polyimid foil'
_diffrn_orient_matrix_type 'CrysAlisPro convention (1999,Acta A55,543-557)'
_diffrn_orient_matrix_UB_11 -0.0367006135
_diffrn_orient_matrix_UB_12 0.0192645582
_diffrn_orient_matrix_UB_13 -0.0481743101
_diffrn_orient_matrix_UB_21 -0.0524794682
_diffrn_orient_matrix_UB_22 -0.0190879374
_diffrn_orient_matrix_UB_23 -0.0444294617
_diffrn_orient_matrix_UB_31 -0.1246430681
_diffrn_orient_matrix_UB_32 0.0024141469
_diffrn_orient_matrix_UB_33 0.0329589862
_diffrn_radiation_collimation 'focusing mirrors'
_diffrn_radiation_monochromator mirror
_diffrn_radiation_probe x-ray
_diffrn_radiation_type 'Cu K\a'
_diffrn_radiation_wavelength 1.54184
_diffrn_radiation_xray_symbol K-L~2,3~
_diffrn_reflns_av_R_equivalents 0.110
_diffrn_reflns_av_unetI/netI 0.0959
_diffrn_reflns_Laue_measured_fraction_full 1.000
_diffrn_reflns_Laue_measured_fraction_max 0.962
_diffrn_reflns_limit_h_max 13
_diffrn_reflns_limit_h_min -13
_diffrn_reflns_limit_k_max 69
_diffrn_reflns_limit_k_min -69
_diffrn_reflns_limit_l_max 25
_diffrn_reflns_limit_l_min -25
_diffrn_reflns_number 320140
_diffrn_reflns_point_group_measured_fraction_full 0.997
_diffrn_reflns_point_group_measured_fraction_max 0.951
_diffrn_reflns_theta_full 67.684
_diffrn_reflns_theta_max 72.903
_diffrn_reflns_theta_min 2.619
_diffrn_source 'microfocus X-Ray tube'
_diffrn_source_type 'Agilent SuperNova (Cu) X-ray Source'
_exptl_absorpt_coefficient_mu 6.480
_exptl_absorpt_correction_T_max 0.831
_exptl_absorpt_correction_T_min 0.557
_exptl_absorpt_correction_type gaussian
_exptl_absorpt_process_details
;
CrysAlisPro 1.171.40.39a (Rigaku Oxford Diffraction, 2019)
Numerical absorption correction based on gaussian integration over
 a multifaceted crystal model (Busing & Levy, 1957).
Empirical absorption correction using spherical harmonics,
 implemented in SCALE3 ABSPACK scaling algorithm.
;
_exptl_crystal_colour red
_exptl_crystal_colour_primary red
_exptl_crystal_density_diffrn 1.572
_exptl_crystal_description irregular
_exptl_crystal_F_000 6328
_exptl_crystal_size_max 0.151
_exptl_crystal_size_mid 0.093
_exptl_crystal_size_min 0.069
_refine_diff_density_max 0.606
_refine_diff_density_min -0.714
_refine_diff_density_rms 0.100
_refine_ls_abs_structure_details
;
 Flack x determined using 13592 quotients [(I+)-(I-)]/[(I+)+(I-)]
 (Parsons, Flack and Wagner, Acta Cryst. B69 (2013) 249-259).
;
_refine_ls_abs_structure_Flack -0.0184(16)
_refine_ls_extinction_method none
_refine_ls_goodness_of_fit_ref 1.025
_refine_ls_hydrogen_treatment constr
_refine_ls_matrix_type full
_refine_ls_number_parameters 3395
_refine_ls_number_reflns 49628
_refine_ls_number_restraints 1288
_refine_ls_restrained_S_all 1.018
_refine_ls_R_factor_all 0.0911
_refine_ls_R_factor_gt 0.0663
_refine_ls_shift/su_max 0.003
_refine_ls_shift/su_mean 0.000
_refine_ls_structure_factor_coef Fsqd
_refine_ls_weighting_details 'w=1/[\s^2^(Fo^2^)+(0.0905P)^2^] where P=(Fo^2^+2Fc^2^)/3'
_refine_ls_weighting_scheme calc
_refine_ls_wR_factor_gt 0.1515
_refine_ls_wR_factor_ref 0.1747
_reflns_Friedel_coverage 0.956
_reflns_Friedel_fraction_full 0.994
_reflns_Friedel_fraction_max 0.940
_reflns_number_gt 38362
_reflns_number_total 49628
_reflns_threshold_expression 'I > 2\s(I)'
_cod_data_source_file jo0c00751_si_002.cif
_cod_data_source_block ga_cb20_5
_cod_original_sg_symbol_H-M 'P 21'
_cod_original_formula_sum 'C26.25 H30.50 Cl0.50 Co F6 N2 O9 S2'
_cod_database_code 4038298
_audit_block_refno 3288
_audit_block_usercomment 'CBIM26, irregular, red'
_shelx_space_group_comment
;
The symmetry employed for this shelxl refinement is uniquely defined
by the following loop, which should always be used as a source of
symmetry information in preference to the above space-group names.
They are only intended as comments.
;
_shelx_estimated_absorpt_t_max 0.563
_shelx_estimated_absorpt_t_min 0.563
_reflns_odcompleteness_completeness 99.98
_reflns_odcompleteness_iscentric 1
_reflns_odcompleteness_theta 66.97
_shelxl_version_number 2018/3
_olex2_refinement_description
;
1. Twinned data refinement
 Scales: 0.3164(13)
 0.6836(13)
2. Fixed Uiso
 At 1.2 times of:
  All C(H) groups, All C(H,H) groups
 At 1.5 times of:
  All C(H,H,H) groups
3. Restrained distances
 C170-C171 \\sim C170-C17A \\sim C170-C17B
 with sigma of 0.01
 C17A-C171 \\sim C17B-C171
 with sigma of 0.01
4. Rigid bond restraints
 S1, S2, S31, S32, S61, S62, S91, S92, S121, S122, S151, S152, S181, S182,
 S211, S212, O1, O2, O3, O4, O5, O6, O7, O8, O9, O31, O32, O33, O34, O35, O36,
 O37, O38, O39, O61, O62, O63, O64, O65, O66, O67, O68, O69, O91, O92, O93, O94,
  O95, O96, O97, O98, O99, O121, O122, O123, O124, O125, O126, O127, O128, O129,
  O151, O152, O153, O154, O155, O156, O157, O158, O159, O181, O182, O183, O184,
 O185, O186, O187, O188, O189, O211, O212, O213, O214, O215, O216, O217, O218,
 O219, F1, F2, F3, F4, F5, F6, F31, F32, F33, F34, F35, F36, F61, F62, F63, F64,
  F65, F66, F91, F92, F93, F94, F95, F96, F121, F122, F123, F124, F125, F126,
 F151, F152, F153, F154, F155, F156, F181, F182, F183, F184, F185, F186, F211,
 F212, F213, F214, F215, F216, C25, C26, C55, C56, C85, C86, C115, C116, C145,
 C146, C175, C176, C205, C206, C235, C236
 with sigma for 1-2 distances of 0.002 and sigma for 1-3 distances of 0.002
 C170, C171, C17A, C17B
 with sigma for 1-2 distances of 0.002 and sigma for 1-3 distances of 0.002
5. Uiso/Uaniso restraints and constraints
Uanis(F65) \\sim Ueq, Uanis(F214) \\sim Ueq: with sigma of 0.1 and sigma for
terminal atoms of 0.1
6. Rigid body (RIGU) restrains
 S1, S2, S31, S32, S61, S62, S91, S92, S121, S122, S151, S152, S181, S182,
 S211, S212, O1, O2, O3, O4, O5, O6, O7, O8, O9, O31, O32, O33, O34, O35, O36,
 O37, O38, O39, O61, O62, O63, O64, O65, O66, O67, O68, O69, O91, O92, O93, O94,
  O95, O96, O97, O98, O99, O121, O122, O123, O124, O125, O126, O127, O128, O129,
  O151, O152, O153, O154, O155, O156, O157, O158, O159, O181, O182, O183, O184,
 O185, O186, O187, O188, O189, O211, O212, O213, O214, O215, O216, O217, O218,
 O219, F1, F2, F3, F4, F5, F6, F31, F32, F33, F34, F35, F36, F61, F62, F63, F64,
  F65, F66, F91, F92, F93, F94, F95, F96, F121, F122, F123, F124, F125, F126,
 F151, F152, F153, F154, F155, F156, F181, F182, F183, F184, F185, F186, F211,
 F212, F213, F214, F215, F216, C25, C26, C55, C56, C85, C86, C115, C116, C145,
 C146, C175, C176, C205, C206, C235, C236
 with sigma for 1-2 distances of 0.004 and sigma for 1-3 distances of 0.004
 C170, C171, C17A, C17B
 with sigma for 1-2 distances of 0.004 and sigma for 1-3 distances of 0.004
7. Same fragment restrains
{C25, F2, F3, F1} sigma for 1-2: 0.02, 1-3: 0.04
as
{C25, F1, F2, F3}
{C26, F5, F6, F4} sigma for 1-2: 0.02, 1-3: 0.04
as
{C26, F4, F5, F6}
{C55, F32, F33, F31} sigma for 1-2: 0.02, 1-3: 0.04
as
{C55, F31, F32, F33}
{C56, F35, F36, F34} sigma for 1-2: 0.02, 1-3: 0.04
as
{C56, F34, F35, F36}
{C85, F62, F63, F61} sigma for 1-2: 0.02, 1-3: 0.04
as
{C85, F61, F62, F63}
{C86, F65, F66, F64} sigma for 1-2: 0.02, 1-3: 0.04
as
{C86, F64, F65, F66}
{C115, F92, F93, F91} sigma for 1-2: 0.02, 1-3: 0.04
as
{C115, F91, F92, F93}
{C116, F95, F96, F94} sigma for 1-2: 0.02, 1-3: 0.04
as
{C116, F94, F95, F96}
{C145, F122, F123, F121} sigma for 1-2: 0.02, 1-3: 0.04
as
{C145, F121, F122, F123}
{C146, F125, F126, F124} sigma for 1-2: 0.02, 1-3: 0.04
as
{C146, F124, F125, F126}
{C175, F152, F153, F151} sigma for 1-2: 0.02, 1-3: 0.04
as
{C175, F151, F152, F153}
{C176, F155, F156, F154} sigma for 1-2: 0.02, 1-3: 0.04
as
{C176, F154, F155, F156}
{C205, F182, F183, F181} sigma for 1-2: 0.02, 1-3: 0.04
as
{C205, F181, F182, F183}
{C206, F185, F186, F184} sigma for 1-2: 0.02, 1-3: 0.04
as
{C206, F184, F185, F186}
{C235, F212, F213, F211} sigma for 1-2: 0.02, 1-3: 0.04
as
{C235, F211, F212, F213}
{C236, F215, F216, F214} sigma for 1-2: 0.02, 1-3: 0.04
as
{C236, F214, F215, F216}
{Cl1, Cl2, C501} sigma for 1-2: 0.02, 1-3: 0.04
as
{Cl3, Cl4, C502}
8. Others
 Sof(H17A)=Sof(C17B)=Sof(H17H)=Sof(H17I)=Sof(H17J)=1-FVAR(1)
 Sof(H170)=Sof(C17A)=Sof(H17E)=Sof(H17F)=Sof(H17G)=FVAR(1)
9.a Ternary CH refined with riding coordinates:
 C1(H1), C16(H16), C17(H17), C20(H20), C31(H31), C46(H46), C47(H47), C50(H50),
 C61(H61), C76(H76), C77(H77), C80(H80), C91(H91), C106(H106), C107(H107),
 C110(H110), C121(H121), C136(H136), C137(H137), C140(H140), C151(H151),
 C166(H166), C167(H167), C170(H170), C170(H17A), C181(H181), C196(H196),
 C197(H197), C200(H200), C211(H211), C226(H226), C227(H227), C230(H230)
9.b Secondary CH2 refined with riding coordinates:
 C2(H2A,H2B), C15(H15C,H15D), C32(H32A,H32B), C45(H45A,H45B), C62(H62A,H62B),
 C75(H75A,H75B), C92(H92A,H92B), C105(H10A,H10B), C122(H12A,H12B), C135(H13A,
 H13B), C152(H15A,H15B), C165(H16A,H16B), C182(H18D,H18E), C195(H19D,H19E),
 C212(H21D,H21E), C225(H22D,H22E), C501(H50A,H50B), C502(H50C,H50D)
9.c Me refined with riding coordinates:
 C18(H18A,H18B,H18C), C19(H19A,H19B,H19C), C21(H21A,H21B,H21C), C22(H22A,H22B,
 H22C), C24(H24A,H24B,H24C), C48(H48A,H48B,H48C), C49(H49A,H49B,H49C), C51(H51A,
 H51B,H51C), C52(H52A,H52B,H52C), C53(H53A,H53B,H53C), C54(H54A,H54B,H54C),
 C78(H78A,H78B,H78C), C79(H79A,H79B,H79C), C81(H81A,H81B,H81C), C82(H82A,H82B,
 H82C), C83(H83A,H83B,H83C), C84(H84A,H84B,H84C), C108(H10C,H10D,H10E),
 C109(H10F,H10G,H10H), C111(H11A,H11B,H11C), C112(H11D,H11E,H11F), C113(H11G,
 H11H,H11I), C138(H13C,H13D,H13E), C139(H13F,H13G,H13H), C141(H14A,H14B,H14C),
 C142(H14D,H14E,H14F), C168(H16C,H16D,H16E), C169(H16F,H16G,H16H), C171(H17B,
 H17C,H17D), C17A(H17E,H17F,H17G), C17B(H17H,H17I,H17J), C174(H17N,H17O,H17P)
9.d Aromatic/amide H refined with riding coordinates:
 C4(H4), C8(H8), C9(H9), C13(H13), C34(H34), C38(H38), C39(H39), C43(H43),
 C64(H64), C68(H68), C69(H69), C73(H73), C94(H94), C98(H98), C99(H99),
 C103(H103), C124(H124), C128(H128), C129(H129), C133(H133), C154(H154),
 C158(H158), C159(H159), C163(H163), C184(H184), C188(H188), C189(H189),
 C193(H193), C214(H214), C218(H218), C219(H219), C223(H223)
9.e Idealised Me refined as rotating group:
 C23(H23A,H23B,H23C), C114(H11J,H11K,H11L), C143(H14G,H14H,H14I), C144(H14J,
 H14K,H14L), C173(H17K,H17L,H17M), C198(H19F,H19G,H19H), C199(H19I,H19J,H19K),
 C201(H20A,H20B,H20C), C202(H20D,H20E,H20F), C203(H20G,H20H,H20I), C204(H20J,
 H20K,H20L), C228(H22F,H22G,H22H), C229(H22I,H22J,H22K), C231(H23D,H23E,H23F),
 C232(H23G,H23H,H23I), C233(H23J,H23K,H23L), C234(H23M,H23N,H23O)
;
_oxdiff_exptl_absorpt_empirical_details
;
Empirical correction (ABSPACK) includes:
- Absorption correction using spherical harmonics
- Frame scaling
- Detector area scaling
;
_oxdiff_exptl_absorpt_empirical_full_max 1.631
_oxdiff_exptl_absorpt_empirical_full_min 0.695
_cell_oxdiff_length_a 10.9937(4)
_cell_oxdiff_length_b 56.5826(10)
_cell_oxdiff_length_c 21.0013(5)
_cell_oxdiff_angle_alpha 89.9878(16)
_cell_oxdiff_angle_beta 89.953(2)
_cell_oxdiff_angle_gamma 89.907(2)
_cell_oxdiff_volume 13063.9(6)
_cell_oxdiff_measurement_reflns_used 36556

loop_
_symmetry_equiv_pos_as_xyz
'x, y, z'
'-x, y+1/2, -z'

loop_
_atom_site_label
_atom_site_type_symbol
_atom_site_fract_x
_atom_site_fract_y
_atom_site_fract_z
_atom_site_U_iso_or_equiv
_atom_site_adp_type
_atom_site_occupancy
_atom_site_site_symmetry_order
_atom_site_calc_flag
_atom_site_refinement_flags_posn
_atom_site_refinement_flags_adp
_atom_site_refinement_flags_occupancy
_atom_site_disorder_assembly
_atom_site_disorder_group
Co1 Co 0.9338(2) 0.69082(4) -0.27504(9) 0.0294(5) Uani 1 1 d . . . . .
S1 S 0.8178(3) 0.72381(6) -0.15218(16) 0.0360(7) Uani 1 1 d . U . . .
S2 S 1.1711(3) 0.65941(6) -0.24024(16) 0.0409(8) Uani 1 1 d . U . . .
C25 C 0.9163(16) 0.7242(3) -0.0825(8) 0.074(3) Uani 1 1 d D U . . .
F1 F 0.9362(14) 0.7028(3) -0.0600(6) 0.114(4) Uani 1 1 d D U . . .
F2 F 0.8675(13) 0.7372(3) -0.0378(6) 0.117(5) Uani 1 1 d D U . . .
F3 F 1.0222(12) 0.7335(3) -0.0964(6) 0.111(4) Uani 1 1 d D U . . .
C26 C 1.2434(16) 0.6633(4) -0.1643(8) 0.083(3) Uani 1 1 d D U . . .
F4 F 1.2608(18) 0.6858(3) -0.1539(7) 0.147(5) Uani 1 1 d D U . . .
F5 F 1.3523(13) 0.6528(4) -0.1642(6) 0.162(7) Uani 1 1 d D U . . .
F6 F 1.1766(12) 0.6533(3) -0.1173(5) 0.112(5) Uani 1 1 d D U . . .
O1 O 0.6547(9) 0.64126(17) -0.2970(6) 0.049(3) Uani 1 1 d . U . . .
O2 O 0.9787(9) 0.66724(15) -0.3647(4) 0.036(2) Uani 1 1 d . U . . .
O3 O 1.0798(11) 0.7348(2) -0.4154(5) 0.051(3) Uani 1 1 d . U . . .
O4 O 0.8869(10) 0.70809(19) -0.1945(5) 0.048(2) Uani 1 1 d . U . . .
O5 O 0.7072(10) 0.71334(18) -0.1285(5) 0.042(2) Uani 1 1 d . U . . .
O6 O 0.8110(11) 0.74749(19) -0.1730(7) 0.065(3) Uani 1 1 d . U . . .
O7 O 1.0588(10) 0.67280(18) -0.2292(5) 0.045(2) Uani 1 1 d . U . . .
O8 O 1.1491(13) 0.6344(2) -0.2456(7) 0.075(3) Uani 1 1 d . U . . .
O9 O 1.2510(11) 0.6694(2) -0.2870(5) 0.058(3) Uani 1 1 d . U . . .
N1 N 0.7818(11) 0.67153(19) -0.2820(5) 0.032(2) Uani 1 1 d . . . . .
N2 N 0.9937(12) 0.7159(2) -0.3315(6) 0.038(3) Uani 1 1 d . . . . .
C1 C 0.6597(12) 0.6806(3) -0.2594(7) 0.038(3) Uani 1 1 d . . . . .
H1 H 0.668269 0.686123 -0.214447 0.046 Uiso 1 1 calc R . . . .
C2 C 0.5820(15) 0.6585(3) -0.2601(8) 0.051(4) Uani 1 1 d . . . . .
H2A H 0.567341 0.652683 -0.216260 0.061 Uiso 1 1 calc R . . . .
H2B H 0.502630 0.661499 -0.280880 0.061 Uiso 1 1 calc R . . . .
C3 C 0.7659(13) 0.6508(2) -0.3037(7) 0.038(3) Uani 1 1 d . . . . .
C4 C 0.8528(14) 0.6354(3) -0.3349(7) 0.042(3) Uani 1 1 d . . . . .
H4 H 0.836847 0.618873 -0.334743 0.050 Uiso 1 1 calc R . . . .
C5 C 0.9534(13) 0.6429(2) -0.3638(6) 0.034(3) Uani 1 1 d . . . . .
C6 C 1.0453(15) 0.6318(3) -0.4026(6) 0.045(4) Uani 1 1 d . . . . .
C7 C 1.0670(17) 0.6073(3) -0.4141(7) 0.053(4) Uani 1 1 d . . . . .
C8 C 1.1655(17) 0.6027(4) -0.4543(8) 0.061(5) Uani 1 1 d . . . . .
H8 H 1.181053 0.586694 -0.465313 0.073 Uiso 1 1 calc R . . . .
C9 C 1.2400(19) 0.6194(4) -0.4786(8) 0.067(6) Uani 1 1 d . . . . .
H9 H 1.306646 0.614819 -0.504573 0.080 Uiso 1 1 calc R . . . .
C10 C 1.2197(16) 0.6439(3) -0.4657(6) 0.051(4) Uani 1 1 d . . . . .
C11 C 1.1224(14) 0.6488(3) -0.4267(6) 0.042(3) Uani 1 1 d . . . . .
C12 C 1.0773(13) 0.6720(3) -0.4044(6) 0.042(3) Uani 1 1 d . . . . .
C13 C 1.1075(15) 0.6944(3) -0.4169(6) 0.044(4) Uani 1 1 d . . . . .
H13 H 1.167990 0.697147 -0.448379 0.053 Uiso 1 1 calc R . . . .
C14 C 1.0544(15) 0.7149(3) -0.3859(7) 0.043(4) Uani 1 1 d . . . . .
C15 C 1.0083(16) 0.7530(3) -0.3817(8) 0.051(4) Uani 1 1 d . . . . .
H15C H 0.931445 0.756401 -0.404534 0.062 Uiso 1 1 calc R . . . .
H15D H 1.055399 0.767780 -0.377201 0.062 Uiso 1 1 calc R . . . .
C16 C 0.9831(15) 0.7418(3) -0.3167(7) 0.043(4) Uani 1 1 d . . . . .
H16 H 0.898202 0.745541 -0.302891 0.051 Uiso 1 1 calc R . . . .
C17 C 1.0727(16) 0.7485(3) -0.2644(8) 0.048(4) Uani 1 1 d . . . . .
H17 H 1.051983 0.738647 -0.226447 0.057 Uiso 1 1 calc R . . . .
C18 C 1.051(2) 0.7744(3) -0.2450(11) 0.080(7) Uani 1 1 d . . . . .
H18A H 1.108579 0.778755 -0.211371 0.120 Uiso 1 1 calc R . . . .
H18B H 1.063305 0.784626 -0.282027 0.120 Uiso 1 1 calc R . . . .
H18C H 0.967653 0.776165 -0.229324 0.120 Uiso 1 1 calc R . . . .
C19 C 1.2080(18) 0.7439(4) -0.2793(10) 0.071(6) Uani 1 1 d . . . . .
H19A H 1.258014 0.748810 -0.243031 0.106 Uiso 1 1 calc R . . . .
H19B H 1.220245 0.727024 -0.287407 0.106 Uiso 1 1 calc R . . . .
H19C H 1.231733 0.752970 -0.317112 0.106 Uiso 1 1 calc R . . . .
C20 C 0.6181(17) 0.7012(3) -0.3000(9) 0.058(5) Uani 1 1 d . . . . .
H20 H 0.678790 0.714262 -0.294965 0.070 Uiso 1 1 calc R . . . .
C21 C 0.6087(18) 0.6954(4) -0.3697(9) 0.069(5) Uani 1 1 d . . . . .
H21A H 0.581553 0.709413 -0.393160 0.104 Uiso 1 1 calc R . . . .
H21B H 0.688596 0.690441 -0.385603 0.104 Uiso 1 1 calc R . . . .
H21C H 0.549980 0.682571 -0.375775 0.104 Uiso 1 1 calc R . . . .
C22 C 0.4926(19) 0.7105(4) -0.2766(13) 0.095(8) Uani 1 1 d . . . . .
H22A H 0.497535 0.714352 -0.231219 0.142 Uiso 1 1 calc R . . . .
H22B H 0.470571 0.724706 -0.300688 0.142 Uiso 1 1 calc R . . . .
H22C H 0.430631 0.698291 -0.283257 0.142 Uiso 1 1 calc R . . . .
C23 C 0.9918(18) 0.5882(3) -0.3853(8) 0.059(5) Uani 1 1 d . . . . .
H23A H 0.996007 0.589253 -0.338840 0.089 Uiso 1 1 calc GR . . . .
H23B H 1.022866 0.572788 -0.399147 0.089 Uiso 1 1 calc GR . . . .
H23C H 0.907090 0.589946 -0.399158 0.089 Uiso 1 1 calc GR . . . .
C24 C 1.3111(17) 0.6620(4) -0.4873(9) 0.068(6) Uani 1 1 d . . . . .
H24A H 1.371905 0.654424 -0.514683 0.101 Uiso 1 1 calc R . . . .
H24B H 1.269459 0.674485 -0.511238 0.101 Uiso 1 1 calc R . . . .
H24C H 1.351586 0.668908 -0.450135 0.101 Uiso 1 1 calc R . . . .
Co2 Co 0.9655(2) 0.69434(3) 0.25066(9) 0.0286(4) Uani 1 1 d . . . . .
S31 S 0.8173(3) 0.72999(5) 0.35689(15) 0.0314(7) Uani 1 1 d . U . . .
S32 S 1.2060(4) 0.68965(6) 0.3318(2) 0.0491(9) Uani 1 1 d . U . . .
C55 C 0.9176(13) 0.7305(2) 0.4245(6) 0.0453(19) Uani 1 1 d D U . . .
F31 F 0.9481(11) 0.70887(16) 0.4432(5) 0.075(3) Uani 1 1 d D U . . .
F32 F 0.8628(10) 0.74128(17) 0.4735(4) 0.064(2) Uani 1 1 d D U . . .
F33 F 1.0194(9) 0.74251(17) 0.4104(5) 0.062(2) Uani 1 1 d D U . . .
C56 C 1.2914(12) 0.6628(3) 0.3309(6) 0.0432(19) Uani 1 1 d D U . . .
F34 F 1.2426(9) 0.64678(15) 0.3703(5) 0.056(2) Uani 1 1 d D U . . .
F35 F 1.4056(8) 0.66611(17) 0.3513(5) 0.057(2) Uani 1 1 d D U . . .
F36 F 1.2980(10) 0.6530(2) 0.2736(5) 0.074(3) Uani 1 1 d D U . . .
O31 O 0.7446(9) 0.63477(16) 0.2616(5) 0.041(2) Uani 1 1 d . U . . .
O32 O 1.0480(9) 0.66599(14) 0.1828(4) 0.036(2) Uani 1 1 d . U . . .
O33 O 1.0880(10) 0.72968(15) 0.0863(4) 0.037(2) Uani 1 1 d . U . . .
O34 O 0.8916(9) 0.71907(17) 0.3076(4) 0.041(2) Uani 1 1 d . U . . .
O35 O 0.7173(10) 0.71532(18) 0.3769(5) 0.042(2) Uani 1 1 d . U . . .
O36 O 0.7919(10) 0.75450(15) 0.3447(5) 0.043(2) Uani 1 1 d . U . . .
O37 O 1.0850(9) 0.68097(17) 0.3124(5) 0.0399(19) Uani 1 1 d . U . . .
O38 O 1.2112(15) 0.6974(3) 0.3966(7) 0.105(5) Uani 1 1 d . U . . .
O39 O 1.2614(12) 0.7041(3) 0.2851(10) 0.111(5) Uani 1 1 d . U . . .
N31 N 0.8332(10) 0.66995(18) 0.2524(5) 0.032(2) Uani 1 1 d . . . . .
N32 N 1.0135(11) 0.71543(18) 0.1800(5) 0.030(2) Uani 1 1 d . . . . .
C31 C 0.7007(13) 0.6758(3) 0.2590(7) 0.039(3) Uani 1 1 d . . . . .
H31 H 0.690572 0.686069 0.297383 0.047 Uiso 1 1 calc R . . . .
C32 C 0.6452(14) 0.6515(3) 0.2740(8) 0.046(4) Uani 1 1 d . . . . .
H32A H 0.618544 0.650598 0.318917 0.055 Uiso 1 1 calc R . . . .
H32B H 0.574570 0.648200 0.246027 0.055 Uiso 1 1 calc R . . . .
C33 C 0.8434(13) 0.6473(2) 0.2507(7) 0.036(3) Uani 1 1 d . . . . .
C34 C 0.9482(14) 0.6336(2) 0.2342(6) 0.039(3) Uani 1 1 d . . . . .
H34 H 0.952430 0.617824 0.249484 0.046 Uiso 1 1 calc R . . . .
C35 C 1.0427(13) 0.6417(2) 0.1979(7) 0.036(3) Uani 1 1 d . . . . .
C36 C 1.1412(12) 0.6300(2) 0.1653(6) 0.031(3) Uani 1 1 d . . . . .
C37 C 1.1774(13) 0.6063(2) 0.1654(7) 0.036(3) Uani 1 1 d . . . . .
C38 C 1.2683(14) 0.6003(2) 0.1207(7) 0.043(3) Uani 1 1 d . . . . .
H38 H 1.295685 0.584408 0.118441 0.052 Uiso 1 1 calc R . . . .
C39 C 1.3198(16) 0.6172(3) 0.0792(8) 0.052(4) Uani 1 1 d . . . . .
H39 H 1.380720 0.612515 0.049814 0.063 Uiso 1 1 calc R . . . .
C40 C 1.2829(15) 0.6406(2) 0.0809(7) 0.044(4) Uani 1 1 d . . . . .
C41 C 1.1984(13) 0.6470(2) 0.1258(7) 0.036(3) Uani 1 1 d . . . . .
C42 C 1.1387(14) 0.6696(2) 0.1375(7) 0.039(3) Uani 1 1 d . . . . .
C43 C 1.1485(15) 0.6909(2) 0.1120(7) 0.043(3) Uani 1 1 d . . . . .
H43 H 1.206575 0.692662 0.078887 0.052 Uiso 1 1 calc R . . . .
C44 C 1.0806(13) 0.7116(2) 0.1294(6) 0.032(3) Uani 1 1 d . . . . .
C45 C 1.0052(13) 0.7480(2) 0.1093(6) 0.031(3) Uani 1 1 d . . . . .
H45A H 0.927469 0.747715 0.085392 0.037 Uiso 1 1 calc R . . . .
H45B H 1.042207 0.763861 0.105377 0.037 Uiso 1 1 calc R . . . .
C46 C 1.0669(14) 0.7549(2) 0.2253(7) 0.038(3) Uani 1 1 d . . . . .
H46 H 1.059031 0.747230 0.267992 0.045 Uiso 1 1 calc R . . . .
C47 C 0.9854(12) 0.7414(2) 0.1792(6) 0.027(3) Uani 1 1 d . . . . .
H47 H 0.898130 0.743889 0.190790 0.033 Uiso 1 1 calc R . . . .
C48 C 1.0201(17) 0.7800(2) 0.2316(8) 0.051(4) Uani 1 1 d . . . . .
H48A H 1.072136 0.788810 0.261217 0.076 Uiso 1 1 calc R . . . .
H48B H 1.021488 0.787721 0.189852 0.076 Uiso 1 1 calc R . . . .
H48C H 0.936544 0.779749 0.247858 0.076 Uiso 1 1 calc R . . . .
C49 C 1.2022(13) 0.7541(3) 0.2067(8) 0.042(3) Uani 1 1 d . . . . .
H49A H 1.228713 0.737662 0.203123 0.063 Uiso 1 1 calc R . . . .
H49B H 1.213486 0.762111 0.165675 0.063 Uiso 1 1 calc R . . . .
H49C H 1.250688 0.762177 0.239324 0.063 Uiso 1 1 calc R . . . .
C50 C 0.6555(15) 0.6898(3) 0.2001(8) 0.052(4) Uani 1 1 d . . . . .
H50 H 0.704044 0.704670 0.196453 0.062 Uiso 1 1 calc R . . . .
C51 C 0.6724(19) 0.6753(3) 0.1393(8) 0.065(5) Uani 1 1 d . . . . .
H51A H 0.758702 0.671381 0.134079 0.097 Uiso 1 1 calc R . . . .
H51B H 0.624611 0.660756 0.142120 0.097 Uiso 1 1 calc R . . . .
H51C H 0.644887 0.684605 0.102587 0.097 Uiso 1 1 calc R . . . .
C52 C 0.5208(17) 0.6963(3) 0.2099(10) 0.067(5) Uani 1 1 d . . . . .
H52A H 0.512240 0.705580 0.249094 0.100 Uiso 1 1 calc R . . . .
H52B H 0.492367 0.705740 0.173635 0.100 Uiso 1 1 calc R . . . .
H52C H 0.472091 0.681890 0.213168 0.100 Uiso 1 1 calc R . . . .
C53 C 1.1232(14) 0.5880(2) 0.2080(8) 0.046(4) Uani 1 1 d . . . . .
H53A H 1.162264 0.572728 0.199899 0.069 Uiso 1 1 calc R . . . .
H53B H 1.136029 0.592540 0.252488 0.069 Uiso 1 1 calc R . . . .
H53C H 1.035756 0.586741 0.199478 0.069 Uiso 1 1 calc R . . . .
C54 C 1.3372(19) 0.6584(3) 0.0325(9) 0.063(5) Uani 1 1 d . . . . .
H54A H 1.395529 0.650299 0.004892 0.094 Uiso 1 1 calc R . . . .
H54B H 1.271643 0.665155 0.006600 0.094 Uiso 1 1 calc R . . . .
H54C H 1.378825 0.671148 0.055606 0.094 Uiso 1 1 calc R . . . .
Co3 Co 0.5363(2) 0.55661(3) 0.02296(9) 0.0287(5) Uani 1 1 d . . . . .
S61 S 0.3192(3) 0.52483(5) 0.10479(14) 0.0323(6) Uani 1 1 d . U . . .
S62 S 0.4022(5) 0.58430(10) -0.0899(2) 0.0680(13) Uani 1 1 d . U . . .
C85 C 0.1918(14) 0.5298(2) 0.0540(6) 0.0455(19) Uani 1 1 d D U . . .
F61 F 0.1687(10) 0.55301(16) 0.0465(5) 0.066(2) Uani 1 1 d D U . . .
F62 F 0.0906(9) 0.5200(2) 0.0770(5) 0.074(3) Uani 1 1 d D U . . .
F63 F 0.2078(10) 0.52104(16) -0.0043(4) 0.058(2) Uani 1 1 d D U . . .
C86 C 0.2692(17) 0.5729(4) -0.1254(8) 0.089(4) Uani 1 1 d D U . . .
F64 F 0.2439(10) 0.5833(3) -0.1802(5) 0.098(4) Uani 1 1 d D U . . .
F65 F 0.1728(12) 0.5719(5) -0.0925(7) 0.235(11) Uani 1 1 d D U . . .
F66 F 0.298(2) 0.5505(3) -0.1380(9) 0.188(7) Uani 1 1 d D U . . .
O61 O 0.6029(10) 0.61083(15) 0.1530(4) 0.038(2) Uani 1 1 d . U . . .
O62 O 0.6783(9) 0.58216(13) -0.0218(4) 0.030(2) Uani 1 1 d . U . . .
O63 O 0.8011(9) 0.51549(15) -0.0698(4) 0.037(2) Uani 1 1 d . U . . .
O64 O 0.4205(10) 0.53441(17) 0.0687(4) 0.042(2) Uani 1 1 d . U . . .
O65 O 0.2914(10) 0.53820(16) 0.1614(4) 0.042(2) Uani 1 1 d . U . . .
O66 O 0.3243(10) 0.49948(15) 0.1124(5) 0.042(2) Uani 1 1 d . U . . .
O67 O 0.4102(11) 0.57124(19) -0.0313(4) 0.049(2) Uani 1 1 d . U . . .
O68 O 0.361(3) 0.6086(3) -0.0765(9) 0.194(10) Uani 1 1 d . U . . .
O69 O 0.4940(16) 0.5853(5) -0.1319(7) 0.151(8) Uani 1 1 d . U . . .
N61 N 0.5667(11) 0.57769(17) 0.0964(5) 0.032(2) Uani 1 1 d . . . . .
N62 N 0.6481(10) 0.53259(18) -0.0142(5) 0.029(2) Uani 1 1 d . . . . .
C61 C 0.5608(13) 0.5698(2) 0.1636(5) 0.029(3) Uani 1 1 d . . . . .
H61 H 0.480040 0.562195 0.171792 0.034 Uiso 1 1 calc R . . . .
C62 C 0.5685(16) 0.5925(2) 0.1998(6) 0.042(4) Uani 1 1 d . . . . .
H62A H 0.489011 0.596370 0.219464 0.051 Uiso 1 1 calc R . . . .
H62B H 0.630509 0.591403 0.233885 0.051 Uiso 1 1 calc R . . . .
C63 C 0.5946(14) 0.6004(2) 0.0956(6) 0.037(3) Uani 1 1 d . . . . .
C64 C 0.6259(15) 0.6151(2) 0.0421(6) 0.038(3) Uani 1 1 d . . . . .
H64 H 0.617589 0.631698 0.046622 0.045 Uiso 1 1 calc R . . . .
C65 C 0.6656(14) 0.6068(2) -0.0132(6) 0.035(3) Uani 1 1 d . . . . .
C66 C 0.7245(13) 0.6182(2) -0.0677(6) 0.034(3) Uani 1 1 d . . . . .
C67 C 0.7337(14) 0.6420(2) -0.0822(7) 0.039(3) Uani 1 1 d . . . . .
C68 C 0.8111(15) 0.6474(2) -0.1333(7) 0.044(4) Uani 1 1 d . . . . .
H68 H 0.821381 0.663447 -0.145598 0.053 Uiso 1 1 calc R . . . .
C69 C 0.8727(15) 0.6300(3) -0.1659(7) 0.047(4) Uani 1 1 d . . . . .
H69 H 0.926808 0.634679 -0.198832 0.057 Uiso 1 1 calc R . . . .
C70 C 0.8603(14) 0.6055(3) -0.1535(6) 0.041(3) Uani 1 1 d . . . . .
C71 C 0.7809(13) 0.6006(2) -0.1037(6) 0.033(3) Uani 1 1 d . . . . .
C72 C 0.7483(13) 0.5778(2) -0.0751(6) 0.034(3) Uani 1 1 d . . . . .
C73 C 0.7769(14) 0.5556(2) -0.0904(6) 0.040(3) Uani 1 1 d . . . . .
H73 H 0.826627 0.553266 -0.126878 0.047 Uiso 1 1 calc R . . . .
C74 C 0.7381(12) 0.5349(2) -0.0558(6) 0.032(3) Uani 1 1 d . . . . .
C75 C 0.7601(16) 0.4973(2) -0.0251(8) 0.049(4) Uani 1 1 d . . . . .
H75A H 0.819786 0.495212 0.009794 0.059 Uiso 1 1 calc R . . . .
H75B H 0.748499 0.481989 -0.046965 0.059 Uiso 1 1 calc R . . . .
C76 C 0.6384(14) 0.5067(2) 0.0009(6) 0.036(3) Uani 1 1 d . . . . .
H76 H 0.634355 0.504331 0.047970 0.043 Uiso 1 1 calc R . . . .
C77 C 0.5262(15) 0.4960(3) -0.0309(6) 0.042(3) Uani 1 1 d . . . . .
H77 H 0.453715 0.503577 -0.010591 0.050 Uiso 1 1 calc R . . . .
C78 C 0.516(2) 0.5006(4) -0.1020(8) 0.078(7) Uani 1 1 d . . . . .
H78A H 0.441749 0.493134 -0.118415 0.118 Uiso 1 1 calc R . . . .
H78B H 0.512334 0.517659 -0.109675 0.118 Uiso 1 1 calc R . . . .
H78C H 0.586973 0.493944 -0.123739 0.118 Uiso 1 1 calc R . . . .
C79 C 0.5199(17) 0.4695(3) -0.0144(10) 0.065(5) Uani 1 1 d . . . . .
H79A H 0.526877 0.467487 0.031821 0.097 Uiso 1 1 calc R . . . .
H79B H 0.441986 0.463028 -0.028914 0.097 Uiso 1 1 calc R . . . .
H79C H 0.586766 0.461165 -0.035475 0.097 Uiso 1 1 calc R . . . .
C80 C 0.6616(13) 0.5520(2) 0.1762(6) 0.034(3) Uani 1 1 d . . . . .
H80 H 0.652360 0.538987 0.144199 0.041 Uiso 1 1 calc R . . . .
C81 C 0.7896(15) 0.5625(3) 0.1672(8) 0.054(4) Uani 1 1 d . . . . .
H81A H 0.795804 0.569552 0.124744 0.081 Uiso 1 1 calc R . . . .
H81B H 0.803652 0.574717 0.199520 0.081 Uiso 1 1 calc R . . . .
H81C H 0.850652 0.550014 0.171764 0.081 Uiso 1 1 calc R . . . .
C82 C 0.6486(16) 0.5409(3) 0.2415(6) 0.046(4) Uani 1 1 d . . . . .
H82A H 0.714617 0.529513 0.248340 0.069 Uiso 1 1 calc R . . . .
H82B H 0.652778 0.553261 0.274113 0.069 Uiso 1 1 calc R . . . .
H82C H 0.570119 0.532748 0.244416 0.069 Uiso 1 1 calc R . . . .
C83 C 0.6669(18) 0.6617(3) -0.0480(7) 0.053(4) Uani 1 1 d . . . . .
H83A H 0.688511 0.676893 -0.067076 0.079 Uiso 1 1 calc R . . . .
H83B H 0.578935 0.659155 -0.051755 0.079 Uiso 1 1 calc R . . . .
H83C H 0.690011 0.661650 -0.002923 0.079 Uiso 1 1 calc R . . . .
C84 C 0.9324(13) 0.5878(3) -0.1898(7) 0.041(3) Uani 1 1 d . . . . .
H84A H 0.980889 0.595930 -0.222286 0.062 Uiso 1 1 calc R . . . .
H84B H 0.986667 0.579349 -0.160654 0.062 Uiso 1 1 calc R . . . .
H84C H 0.877175 0.576577 -0.210348 0.062 Uiso 1 1 calc R . . . .
Co4 Co 0.5205(2) 0.56449(4) -0.46999(9) 0.0320(5) Uani 1 1 d . . . . .
S91 S 0.2844(4) 0.52964(7) -0.42895(19) 0.0499(9) Uani 1 1 d . U . . .
S92 S 0.4787(4) 0.58689(6) -0.61052(15) 0.0383(7) Uani 1 1 d . U . . .
C115 C 0.1805(15) 0.5235(2) -0.4909(8) 0.058(2) Uani 1 1 d D U . . .
F91 F 0.1305(13) 0.5439(2) -0.5111(6) 0.096(3) Uani 1 1 d D U . . .
F92 F 0.0911(11) 0.5088(2) -0.4705(7) 0.092(3) Uani 1 1 d D U . . .
F93 F 0.2357(12) 0.5120(3) -0.5389(6) 0.099(4) Uani 1 1 d D U . . .
C116 C 0.3746(13) 0.5664(2) -0.6479(6) 0.0420(18) Uani 1 1 d D U . . .
F94 F 0.2570(9) 0.5709(2) -0.6330(5) 0.073(3) Uani 1 1 d D U . . .
F95 F 0.3983(10) 0.54424(16) -0.6312(4) 0.061(2) Uani 1 1 d D U . . .
F96 F 0.3818(9) 0.56713(17) -0.7111(3) 0.055(2) Uani 1 1 d D U . . .
O91 O 0.4416(9) 0.62216(16) -0.3558(4) 0.040(2) Uani 1 1 d . U . . .
O92 O 0.6800(8) 0.59070(14) -0.4847(4) 0.0296(19) Uani 1 1 d . U . . .
O93 O 0.8298(9) 0.52350(15) -0.5098(4) 0.040(2) Uani 1 1 d . U . . .
O94 O 0.3671(10) 0.5450(2) -0.4599(4) 0.050(2) Uani 1 1 d . U . . .
O95 O 0.2134(11) 0.5396(2) -0.3783(6) 0.061(3) Uani 1 1 d . U . . .
O96 O 0.3413(13) 0.5065(2) -0.4149(6) 0.065(3) Uani 1 1 d . U . . .
O97 O 0.4487(10) 0.58241(18) -0.5429(4) 0.042(2) Uani 1 1 d . U . . .
O98 O 0.4432(15) 0.60941(19) -0.6320(6) 0.073(3) Uani 1 1 d . U . . .
O99 O 0.5974(10) 0.5790(2) -0.6286(4) 0.048(2) Uani 1 1 d . U . . .
N91 N 0.4911(10) 0.58646(17) -0.3976(5) 0.030(2) Uani 1 1 d . . . . .
N92 N 0.6501(10) 0.54041(17) -0.4857(5) 0.029(2) Uani 1 1 d . . . . .
C91 C 0.4213(14) 0.5811(2) -0.3377(6) 0.035(3) Uani 1 1 d . . . . .
H91 H 0.350329 0.570730 -0.347763 0.042 Uiso 1 1 calc R . . . .
C92 C 0.3764(17) 0.6051(3) -0.3147(7) 0.050(4) Uani 1 1 d . . . . .
H92A H 0.287165 0.606535 -0.320132 0.060 Uiso 1 1 calc R . . . .
H92B H 0.396967 0.607583 -0.269310 0.060 Uiso 1 1 calc R . . . .
C93 C 0.5004(14) 0.6097(2) -0.4008(6) 0.039(3) Uani 1 1 d . . . . .
C94 C 0.5737(13) 0.6231(2) -0.4442(6) 0.035(3) Uani 1 1 d . . . . .
H94 H 0.559868 0.639680 -0.445351 0.042 Uiso 1 1 calc R . . . .
C95 C 0.6596(13) 0.6147(2) -0.4832(6) 0.031(3) Uani 1 1 d . . . . .
C96 C 0.7489(13) 0.6261(2) -0.5237(6) 0.032(3) Uani 1 1 d . . . . .
C97 C 0.7584(16) 0.6497(3) -0.5428(8) 0.050(4) Uani 1 1 d . . . . .
C98 C 0.8597(18) 0.6545(3) -0.5820(8) 0.056(5) Uani 1 1 d . . . . .
H98 H 0.871170 0.670252 -0.596748 0.067 Uiso 1 1 calc R . . . .
C99 C 0.9427(15) 0.6376(3) -0.6000(7) 0.047(4) Uani 1 1 d . . . . .
H99 H 1.011981 0.642188 -0.624065 0.056 Uiso 1 1 calc R . . . .
C100 C 0.9279(13) 0.6141(3) -0.5838(6) 0.038(3) Uani 1 1 d . . . . .
C101 C 0.8284(13) 0.6089(2) -0.5460(6) 0.033(3) Uani 1 1 d . . . . .
C102 C 0.7875(12) 0.5864(2) -0.5220(6) 0.028(3) Uani 1 1 d . . . . .
C103 C 0.8202(14) 0.5643(2) -0.5297(6) 0.040(3) Uani 1 1 d . . . . .
H103 H 0.891633 0.561856 -0.554312 0.047 Uiso 1 1 calc R . . . .
C104 C 0.7626(14) 0.5432(2) -0.5062(6) 0.035(3) Uani 1 1 d . . . . .
C105 C 0.7601(14) 0.5047(2) -0.4787(7) 0.037(3) Uani 1 1 d . . . . .
H10A H 0.788643 0.502148 -0.434534 0.044 Uiso 1 1 calc R . . . .
H10B H 0.766419 0.489692 -0.502573 0.044 Uiso 1 1 calc R . . . .
C106 C 0.6300(14) 0.5141(2) -0.4796(6) 0.032(3) Uani 1 1 d . . . . .
H106 H 0.588709 0.510477 -0.438311 0.039 Uiso 1 1 calc R . . . .
C107 C 0.5540(16) 0.5045(3) -0.5355(6) 0.043(4) Uani 1 1 d . . . . .
H107 H 0.476573 0.513836 -0.536108 0.052 Uiso 1 1 calc R . . . .
C108 C 0.519(2) 0.4789(3) -0.5232(9) 0.063(5) Uani 1 1 d . . . . .
H10C H 0.480790 0.477629 -0.481090 0.094 Uiso 1 1 calc R . . . .
H10D H 0.460922 0.473687 -0.555799 0.094 Uiso 1 1 calc R . . . .
H10E H 0.591609 0.468969 -0.524640 0.094 Uiso 1 1 calc R . . . .
C109 C 0.6143(17) 0.5082(3) -0.6007(8) 0.055(4) Uani 1 1 d . . . . .
H10F H 0.635002 0.524936 -0.606116 0.083 Uiso 1 1 calc R . . . .
H10G H 0.688528 0.498655 -0.603267 0.083 Uiso 1 1 calc R . . . .
H10H H 0.557841 0.503373 -0.634426 0.083 Uiso 1 1 calc R . . . .
C110 C 0.5048(16) 0.5688(2) -0.2884(6) 0.041(4) Uani 1 1 d . . . . .
H110 H 0.455800 0.566543 -0.248818 0.049 Uiso 1 1 calc R . . . .
C111 C 0.5416(19) 0.5445(3) -0.3118(7) 0.056(5) Uani 1 1 d . . . . .
H11A H 0.468574 0.535480 -0.322963 0.084 Uiso 1 1 calc R . . . .
H11B H 0.593691 0.546123 -0.349367 0.084 Uiso 1 1 calc R . . . .
H11C H 0.586229 0.536260 -0.278089 0.084 Uiso 1 1 calc R . . . .
C112 C 0.6151(17) 0.5834(3) -0.2706(8) 0.055(4) Uani 1 1 d . . . . .
H11D H 0.588806 0.599006 -0.255735 0.083 Uiso 1 1 calc R . . . .
H11E H 0.660292 0.575404 -0.236665 0.083 Uiso 1 1 calc R . . . .
H11F H 0.667754 0.585266 -0.307942 0.083 Uiso 1 1 calc R . . . .
C113 C 0.667(2) 0.6682(3) -0.5272(10) 0.076(6) Uani 1 1 d . . . . .
H11G H 0.692780 0.683352 -0.545490 0.115 Uiso 1 1 calc R . . . .
H11H H 0.587830 0.663744 -0.544876 0.115 Uiso 1 1 calc R . . . .
H11I H 0.660433 0.669775 -0.480858 0.115 Uiso 1 1 calc R . . . .
C114 C 1.0162(16) 0.5960(3) -0.6078(7) 0.051(4) Uani 1 1 d . . . . .
H11J H 1.045477 0.586433 -0.572163 0.076 Uiso 1 1 calc GR . . . .
H11K H 1.085226 0.604029 -0.628042 0.076 Uiso 1 1 calc GR . . . .
H11L H 0.975690 0.585838 -0.639014 0.076 Uiso 1 1 calc GR . . . .
Co5 Co 0.0311(2) 0.43556(3) -0.27410(9) 0.0297(5) Uani 1 1 d . . . . .
S121 S -0.2050(4) 0.47115(6) -0.31452(16) 0.0385(7) Uani 1 1 d . U . . .
S122 S -0.0078(3) 0.41410(5) -0.13327(14) 0.0325(7) Uani 1 1 d . U . . .
C145 C -0.3081(13) 0.4779(2) -0.2502(7) 0.0434(19) Uani 1 1 d D U . . .
F121 F -0.3615(9) 0.45844(16) -0.2272(5) 0.062(2) Uani 1 1 d D U . . .
F122 F -0.3992(9) 0.49158(16) -0.2706(5) 0.064(2) Uani 1 1 d D U . . .
F123 F -0.2545(10) 0.48901(17) -0.2026(4) 0.065(2) Uani 1 1 d D U . . .
C146 C -0.1165(12) 0.4339(2) -0.0996(5) 0.0375(17) Uani 1 1 d D U . . .
F124 F -0.2318(8) 0.42750(19) -0.1144(4) 0.061(2) Uani 1 1 d D U . . .
F125 F -0.1006(9) 0.45594(14) -0.1183(4) 0.052(2) Uani 1 1 d D U . . .
F126 F -0.1115(9) 0.43392(17) -0.0351(3) 0.055(2) Uani 1 1 d D U . . .
O121 O -0.0452(9) 0.37834(15) -0.3912(4) 0.034(2) Uani 1 1 d . U . . .
O122 O 0.1939(8) 0.40955(13) -0.2627(4) 0.0261(18) Uani 1 1 d . U . . .
O123 O 0.3393(9) 0.47650(15) -0.2333(4) 0.038(2) Uani 1 1 d . U . . .
O124 O -0.1237(10) 0.45444(17) -0.2823(4) 0.044(2) Uani 1 1 d . U . . .
O125 O -0.2803(10) 0.46061(17) -0.3624(5) 0.045(2) Uani 1 1 d . U . . .
O126 O -0.1498(11) 0.49337(17) -0.3304(4) 0.048(2) Uani 1 1 d . U . . .
O127 O -0.0364(10) 0.41681(16) -0.2014(4) 0.039(2) Uani 1 1 d . U . . .
O128 O 0.1086(9) 0.42378(18) -0.1163(4) 0.044(2) Uani 1 1 d . U . . .
O129 O -0.0401(12) 0.39113(18) -0.1096(5) 0.060(3) Uani 1 1 d . U . . .
N121 N 0.0007(11) 0.41363(17) -0.3474(5) 0.032(2) Uani 1 1 d . . . . .
N122 N 0.1606(12) 0.45974(18) -0.2579(5) 0.036(3) Uani 1 1 d . . . . .
C121 C -0.0720(12) 0.4197(2) -0.4057(5) 0.030(3) Uani 1 1 d . . . . .
H121 H -0.144332 0.429314 -0.392837 0.036 Uiso 1 1 calc R . . . .
C122 C -0.1153(16) 0.3953(2) -0.4292(6) 0.045(4) Uani 1 1 d . . . . .
H12A H -0.203733 0.393345 -0.422026 0.054 Uiso 1 1 calc R . . . .
H12B H -0.098122 0.393348 -0.475188 0.054 Uiso 1 1 calc R . . . .
C123 C 0.0144(13) 0.3909(2) -0.3476(6) 0.030(3) Uani 1 1 d . . . . .
C124 C 0.0886(12) 0.3766(2) -0.3050(6) 0.030(3) Uani 1 1 d . . . . .
H124 H 0.075489 0.359968 -0.305262 0.036 Uiso 1 1 calc R . . . .
C125 C 0.1730(13) 0.38492(19) -0.2659(6) 0.027(3) Uani 1 1 d . . . . .
C126 C 0.2647(13) 0.3735(2) -0.2264(6) 0.036(3) Uani 1 1 d . . . . .
C127 C 0.2828(14) 0.3496(2) -0.2119(8) 0.047(4) Uani 1 1 d . . . . .
C128 C 0.3808(16) 0.3444(3) -0.1739(8) 0.053(4) Uani 1 1 d . . . . .
H128 H 0.396855 0.328344 -0.163409 0.063 Uiso 1 1 calc R . . . .
C129 C 0.4572(15) 0.3620(2) -0.1504(7) 0.042(3) Uani 1 1 d . . . . .
H129 H 0.524014 0.357361 -0.124580 0.050 Uiso 1 1 calc R . . . .
C130 C 0.4412(13) 0.3857(2) -0.1626(6) 0.036(3) Uani 1 1 d . . . . .
C131 C 0.3411(12) 0.3914(2) -0.2023(5) 0.027(3) Uani 1 1 d . . . . .
C132 C 0.2946(13) 0.4136(2) -0.2241(6) 0.034(3) Uani 1 1 d . . . . .
C133 C 0.3310(13) 0.4360(2) -0.2147(6) 0.034(3) Uani 1 1 d . . . . .
H133 H 0.403626 0.438149 -0.190865 0.040 Uiso 1 1 calc R . . . .
C134 C 0.2710(13) 0.4569(2) -0.2369(6) 0.031(3) Uani 1 1 d . . . . .
C135 C 0.2684(14) 0.4951(3) -0.2636(7) 0.042(3) Uani 1 1 d . . . . .
H13A H 0.297262 0.497861 -0.307556 0.050 Uiso 1 1 calc R . . . .
H13B H 0.274812 0.509990 -0.239264 0.050 Uiso 1 1 calc R . . . .
C136 C 0.1367(14) 0.4860(2) -0.2638(7) 0.035(3) Uani 1 1 d . . . . .
H136 H 0.096566 0.489639 -0.305382 0.042 Uiso 1 1 calc R . . . .
C137 C 0.0612(15) 0.4954(2) -0.2092(7) 0.041(3) Uani 1 1 d . . . . .
H137 H -0.016412 0.486135 -0.208935 0.050 Uiso 1 1 calc R . . . .
C138 C 0.0268(17) 0.5211(3) -0.2208(8) 0.052(4) Uani 1 1 d . . . . .
H13C H -0.022034 0.526905 -0.185002 0.078 Uiso 1 1 calc R . . . .
H13D H 0.100896 0.530644 -0.224561 0.078 Uiso 1 1 calc R . . . .
H13E H -0.020555 0.522324 -0.260160 0.078 Uiso 1 1 calc R . . . .
C139 C 0.1204(18) 0.4920(3) -0.1431(6) 0.050(4) Uani 1 1 d . . . . .
H13F H 0.066551 0.498442 -0.110218 0.075 Uiso 1 1 calc R . . . .
H13G H 0.133431 0.475104 -0.135250 0.075 Uiso 1 1 calc R . . . .
H13H H 0.198664 0.500269 -0.141870 0.075 Uiso 1 1 calc R . . . .
C140 C 0.0025(16) 0.4336(3) -0.4537(8) 0.055(4) Uani 1 1 d . . . . .
H140 H -0.050051 0.435811 -0.492114 0.066 Uiso 1 1 calc R . . . .
C141 C 0.1160(17) 0.4201(4) -0.4756(9) 0.078(7) Uani 1 1 d . . . . .
H14A H 0.092627 0.404189 -0.489177 0.117 Uiso 1 1 calc R . . . .
H14B H 0.153742 0.428504 -0.511335 0.117 Uiso 1 1 calc R . . . .
H14C H 0.174096 0.419053 -0.440335 0.117 Uiso 1 1 calc R . . . .
C142 C 0.042(2) 0.4569(4) -0.4343(9) 0.081(7) Uani 1 1 d . . . . .
H14D H 0.088912 0.464222 -0.468725 0.121 Uiso 1 1 calc R . . . .
H14E H -0.029340 0.466721 -0.424800 0.121 Uiso 1 1 calc R . . . .
H14F H 0.092986 0.455632 -0.396186 0.121 Uiso 1 1 calc R . . . .
C143 C 0.202(2) 0.3303(3) -0.2379(11) 0.078(7) Uani 1 1 d . . . . .
H14G H 0.118145 0.332868 -0.223920 0.118 Uiso 1 1 calc GR . . . .
H14H H 0.230617 0.314910 -0.222232 0.118 Uiso 1 1 calc GR . . . .
H14I H 0.205348 0.330418 -0.284548 0.118 Uiso 1 1 calc GR . . . .
C144 C 0.5265(15) 0.4041(3) -0.1344(7) 0.047(4) Uani 1 1 d . . . . .
H14J H 0.479602 0.415248 -0.108400 0.070 Uiso 1 1 calc GR . . . .
H14K H 0.567232 0.412697 -0.168829 0.070 Uiso 1 1 calc GR . . . .
H14L H 0.587518 0.396257 -0.107761 0.070 Uiso 1 1 calc GR . . . .
Co6 Co 0.4681(2) 0.30725(3) -0.00095(10) 0.0313(5) Uani 1 1 d . . . . .
S151 S 0.3277(3) 0.27111(6) -0.10666(16) 0.0358(7) Uani 1 1 d . U . . .
S152 S 0.7077(4) 0.31272(6) -0.08498(18) 0.0436(8) Uani 1 1 d . U . . .
C175 C 0.4154(12) 0.2658(2) -0.1776(7) 0.0419(19) Uani 1 1 d D U . . .
F151 F 0.4384(10) 0.28545(17) -0.2086(5) 0.068(3) Uani 1 1 d D U . . .
F152 F 0.3565(10) 0.25153(16) -0.2173(4) 0.060(2) Uani 1 1 d D U . . .
F153 F 0.5220(9) 0.25547(18) -0.1643(5) 0.063(2) Uani 1 1 d D U . . .
C176 C 0.8056(13) 0.3387(3) -0.0799(6) 0.0453(19) Uani 1 1 d D U . . .
F154 F 0.7582(8) 0.35673(15) -0.1113(5) 0.055(2) Uani 1 1 d D U . . .
F155 F 0.9147(8) 0.33384(17) -0.1070(4) 0.056(2) Uani 1 1 d D U . . .
F156 F 0.8274(10) 0.34521(19) -0.0206(4) 0.067(2) Uani 1 1 d D U . . .
O151 O 0.2493(10) 0.36719(17) -0.0135(6) 0.054(3) Uani 1 1 d . U . . .
O152 O 0.5406(9) 0.33445(14) 0.0729(4) 0.036(2) Uani 1 1 d . U . . .
O153 O 0.5868(11) 0.26895(17) 0.1586(5) 0.042(3) Uani 1 1 d . U . . .
O154 O 0.4099(10) 0.28594(19) -0.0700(5) 0.052(3) Uani 1 1 d . U . . .
O155 O 0.2219(10) 0.28345(18) -0.1288(5) 0.045(2) Uani 1 1 d . U . . .
O156 O 0.3071(11) 0.24823(18) -0.0804(5) 0.050(2) Uani 1 1 d . U . . .
O157 O 0.6014(10) 0.32183(17) -0.0507(5) 0.048(2) Uani 1 1 d . U . . .
O158 O 0.6880(12) 0.3096(2) -0.1524(5) 0.066(3) Uani 1 1 d . U . . .
O159 O 0.7686(12) 0.2944(2) -0.0534(6) 0.067(3) Uani 1 1 d . U . . .
N151 N 0.3349(11) 0.33106(19) -0.0016(5) 0.037(3) Uani 1 1 d . . . . .
N152 N 0.5136(11) 0.28413(18) 0.0681(5) 0.033(3) Uani 1 1 d . . . . .
C151 C 0.2021(13) 0.3260(3) -0.0166(9) 0.048(4) Uani 1 1 d . . . . .
H151 H 0.195895 0.315743 -0.055249 0.058 Uiso 1 1 calc R . . . .
C152 C 0.1534(18) 0.3509(3) -0.0314(13) 0.087(7) Uani 1 1 d . . . . .
H15A H 0.134230 0.352440 -0.077222 0.104 Uiso 1 1 calc R . . . .
H15B H 0.078617 0.354115 -0.006548 0.104 Uiso 1 1 calc R . . . .
C153 C 0.3481(14) 0.3539(2) 0.0009(7) 0.042(3) Uani 1 1 d . . . . .
C154 C 0.4502(14) 0.3675(2) 0.0216(6) 0.037(3) Uani 1 1 d . . . . .
H154 H 0.453041 0.383809 0.010543 0.045 Uiso 1 1 calc R . . . .
C155 C 0.5445(13) 0.3583(2) 0.0566(6) 0.035(3) Uani 1 1 d . . . . .
C156 C 0.6433(14) 0.3694(2) 0.0887(7) 0.041(3) Uani 1 1 d . . . . .
C157 C 0.6832(15) 0.3930(2) 0.0912(7) 0.045(4) Uani 1 1 d . . . . .
C158 C 0.7751(16) 0.3982(3) 0.1359(8) 0.052(4) Uani 1 1 d . . . . .
H158 H 0.803969 0.413975 0.139187 0.062 Uiso 1 1 calc R . . . .
C159 C 0.8243(17) 0.3813(3) 0.1747(8) 0.055(4) Uani 1 1 d . . . . .
H159 H 0.886794 0.385788 0.203568 0.066 Uiso 1 1 calc R . . . .
C160 C 0.7865(16) 0.3577(3) 0.1738(8) 0.052(4) Uani 1 1 d . . . . .
C161 C 0.6966(14) 0.3519(2) 0.1295(7) 0.042(3) Uani 1 1 d . . . . .
C162 C 0.6348(15) 0.3298(2) 0.1150(7) 0.042(4) Uani 1 1 d . . . . .
C163 C 0.6475(15) 0.3078(2) 0.1385(7) 0.044(4) Uani 1 1 d . . . . .
H163 H 0.708376 0.305405 0.169977 0.052 Uiso 1 1 calc R . . . .
C164 C 0.5756(15) 0.2876(2) 0.1196(7) 0.039(3) Uani 1 1 d . . . . .
C165 C 0.5035(16) 0.2516(2) 0.1342(6) 0.039(4) Uani 1 1 d . . . . .
H16A H 0.426206 0.251819 0.158357 0.047 Uiso 1 1 calc R . . . .
H16B H 0.539168 0.235545 0.136934 0.047 Uiso 1 1 calc R . . . .
C166 C 0.4819(16) 0.2585(2) 0.0650(6) 0.035(3) Uani 1 1 d . . . . .
H166 H 0.394625 0.256252 0.052911 0.042 Uiso 1 1 calc R . . . .
C167 C 0.5665(15) 0.2457(3) 0.0181(7) 0.040(3) Uani 1 1 d . . . . .
H167 H 0.560117 0.254144 -0.023644 0.048 Uiso 1 1 calc R . . . .
C168 C 0.519(2) 0.2203(2) 0.0077(8) 0.059(5) Uani 1 1 d . . . . .
H16C H 0.572105 0.212001 -0.022226 0.088 Uiso 1 1 calc R . . . .
H16D H 0.517655 0.211885 0.048405 0.088 Uiso 1 1 calc R . . . .
H16E H 0.436037 0.220958 -0.009773 0.088 Uiso 1 1 calc R . . . .
C169 C 0.7027(17) 0.2461(3) 0.0378(8) 0.059(5) Uani 1 1 d . . . . .
H16F H 0.751064 0.237669 0.005880 0.088 Uiso 1 1 calc R . . . .
H16G H 0.730772 0.262495 0.040780 0.088 Uiso 1 1 calc R . . . .
H16H H 0.712153 0.238355 0.079247 0.088 Uiso 1 1 calc R . . . .
C170 C 0.1403(15) 0.3143(3) 0.0387(9) 0.076(6) Uani 1 1 d D U . . .
H170 H 0.196814 0.300743 0.046462 0.091 Uiso 0.58(3) 1 calc R . P A 1
H17A H 0.051586 0.314659 0.028036 0.091 Uiso 0.42(3) 1 calc R . P A 2
C171 C 0.150(3) 0.3266(5) 0.0984(11) 0.153(14) Uani 1 1 d D U . . .
H17B H 0.128585 0.343282 0.092239 0.230 Uiso 1 1 calc R . . . .
H17C H 0.094944 0.319494 0.129481 0.230 Uiso 1 1 calc R . . . .
H17D H 0.234108 0.325546 0.114047 0.230 Uiso 1 1 calc R . . . .
C17A C 0.027(2) 0.3020(5) 0.0325(17) 0.075(10) Uani 0.58(3) 1 d D U P A 1
H17E H 0.024256 0.293887 -0.008699 0.113 Uiso 0.58(3) 1 calc R . P A 1
H17F H 0.019319 0.290369 0.066831 0.113 Uiso 0.58(3) 1 calc R . P A 1
H17G H -0.040372 0.313320 0.035101 0.113 Uiso 0.58(3) 1 calc R . P A 1
C17B C 0.170(4) 0.2900(5) 0.0429(17) 0.063(10) Uani 0.42(3) 1 d D U P A 2
H17H H 0.161420 0.282621 0.000868 0.095 Uiso 0.42(3) 1 calc R . P A 2
H17I H 0.254201 0.288243 0.057616 0.095 Uiso 0.42(3) 1 calc R . P A 2
H17J H 0.115038 0.282191 0.073050 0.095 Uiso 0.42(3) 1 calc R . P A 2
C173 C 0.6281(16) 0.4122(3) 0.0502(8) 0.053(4) Uani 1 1 d . . . . .
H17K H 0.629535 0.407259 0.005531 0.080 Uiso 1 1 calc GR . . . .
H17L H 0.675272 0.426813 0.055099 0.080 Uiso 1 1 calc GR . . . .
H17M H 0.543815 0.415039 0.063416 0.080 Uiso 1 1 calc GR . . . .
C174 C 0.8385(18) 0.3393(3) 0.2192(9) 0.063(5) Uani 1 1 d . . . . .
H17N H 0.900099 0.346659 0.246481 0.095 Uiso 1 1 calc R . . . .
H17O H 0.772904 0.332885 0.245690 0.095 Uiso 1 1 calc R . . . .
H17P H 0.875804 0.326480 0.194644 0.095 Uiso 1 1 calc R . . . .
Co7 Co 0.43458(19) 0.31073(3) -0.46625(9) 0.0274(4) Uani 1 1 d . . . . .
S181 S 0.3325(3) 0.27785(5) -0.59556(15) 0.0315(7) Uani 1 1 d . U . . .
S182 S 0.6691(3) 0.34289(6) -0.50364(15) 0.0349(7) Uani 1 1 d . U . . .
C205 C 0.4430(13) 0.2804(2) -0.6582(7) 0.051(2) Uani 1 1 d D U . . .
F181 F 0.4583(12) 0.30310(19) -0.6748(6) 0.097(4) Uani 1 1 d D U . . .
F182 F 0.4059(12) 0.2690(2) -0.7101(4) 0.085(3) Uani 1 1 d D U . . .
F183 F 0.5490(10) 0.2713(2) -0.6411(5) 0.080(3) Uani 1 1 d D U . . .
C206 C 0.7377(12) 0.3402(2) -0.5793(7) 0.050(2) Uani 1 1 d D U . . .
F184 F 0.6707(9) 0.34979(19) -0.6264(4) 0.064(2) Uani 1 1 d D U . . .
F185 F 0.7578(10) 0.3179(2) -0.5967(5) 0.074(3) Uani 1 1 d D U . . .
F186 F 0.8456(9) 0.3512(2) -0.5816(5) 0.082(3) Uani 1 1 d D U . . .
O181 O 0.1664(9) 0.36294(16) -0.4593(5) 0.045(3) Uani 1 1 d . U . . .
O182 O 0.4794(9) 0.33507(14) -0.3802(4) 0.034(2) Uani 1 1 d . U . . .
O183 O 0.5902(10) 0.26785(16) -0.3260(5) 0.041(2) Uani 1 1 d . U . . .
O184 O 0.3879(10) 0.29209(19) -0.5452(5) 0.050(2) Uani 1 1 d . U . . .
O185 O 0.2260(10) 0.28845(18) -0.6217(5) 0.041(2) Uani 1 1 d . U . . .
O186 O 0.3266(11) 0.25312(17) -0.5831(5) 0.050(2) Uani 1 1 d . U . . .
O187 O 0.5586(9) 0.32831(16) -0.5149(4) 0.0391(19) Uani 1 1 d . U . . .
O188 O 0.7540(9) 0.3329(2) -0.4597(5) 0.049(2) Uani 1 1 d . U . . .
O189 O 0.6423(10) 0.36770(17) -0.4971(5) 0.050(2) Uani 1 1 d . U . . .
N181 N 0.2828(11) 0.32996(19) -0.4642(5) 0.034(3) Uani 1 1 d . . . . .
N182 N 0.4993(11) 0.28581(17) -0.4088(5) 0.028(2) Uani 1 1 d . . . . .
C181 C 0.1671(14) 0.3232(2) -0.4946(7) 0.038(3) Uani 1 1 d . . . . .
H181 H 0.184863 0.318579 -0.539566 0.046 Uiso 1 1 calc R . . . .
C182 C 0.0910(13) 0.3460(2) -0.4961(7) 0.038(3) Uani 1 1 d . . . . .
H18D H 0.078526 0.351546 -0.540303 0.045 Uiso 1 1 calc R . . . .
H18E H 0.010733 0.343577 -0.475708 0.045 Uiso 1 1 calc R . . . .
C183 C 0.2700(12) 0.3520(2) -0.4447(6) 0.034(3) Uani 1 1 d . . . . .
C184 C 0.3565(13) 0.3667(2) -0.4112(7) 0.038(3) Uani 1 1 d . . . . .
H184 H 0.342243 0.383235 -0.411874 0.045 Uiso 1 1 calc R . . . .
C185 C 0.4542(13) 0.3593(2) -0.3796(6) 0.035(3) Uani 1 1 d . . . . .
C186 C 0.5463(13) 0.3714(2) -0.3430(5) 0.032(3) Uani 1 1 d . . . . .
C187 C 0.5637(15) 0.3954(2) -0.3319(6) 0.040(3) Uani 1 1 d . . . . .
C188 C 0.6696(14) 0.4006(3) -0.2941(6) 0.041(3) Uani 1 1 d . . . . .
H188 H 0.688700 0.416672 -0.285755 0.049 Uiso 1 1 calc R . . . .
C189 C 0.7426(15) 0.3839(3) -0.2700(7) 0.045(4) Uani 1 1 d . . . . .
H189 H 0.807803 0.388666 -0.243278 0.054 Uiso 1 1 calc R . . . .
C190 C 0.7284(13) 0.3600(3) -0.2818(6) 0.036(3) Uani 1 1 d . . . . .
C191 C 0.6241(13) 0.3541(2) -0.3173(5) 0.035(3) Uani 1 1 d . . . . .
C192 C 0.5815(13) 0.3309(2) -0.3390(5) 0.032(3) Uani 1 1 d . . . . .
C193 C 0.6150(13) 0.3089(2) -0.3262(6) 0.036(3) Uani 1 1 d . . . . .
H193 H 0.678605 0.306651 -0.296190 0.044 Uiso 1 1 calc R . . . .
C194 C 0.5607(12) 0.2879(2) -0.3553(6) 0.029(3) Uani 1 1 d . . . . .
C195 C 0.5221(15) 0.2494(3) -0.3580(6) 0.038(3) Uani 1 1 d . . . . .
H19D H 0.447243 0.245383 -0.334067 0.045 Uiso 1 1 calc R . . . .
H19E H 0.571994 0.234910 -0.362836 0.045 Uiso 1 1 calc R . . . .
C196 C 0.4909(13) 0.2599(2) -0.4228(6) 0.029(3) Uani 1 1 d . . . . .
H196 H 0.405163 0.255811 -0.434289 0.034 Uiso 1 1 calc R . . . .
C197 C 0.5749(14) 0.2531(3) -0.4770(7) 0.037(3) Uani 1 1 d . . . . .
H197 H 0.551325 0.262685 -0.515101 0.044 Uiso 1 1 calc R . . . .
C198 C 0.5564(18) 0.2268(3) -0.4935(8) 0.056(5) Uani 1 1 d . . . . .
H19F H 0.581545 0.217060 -0.457312 0.085 Uiso 1 1 calc GR . . . .
H19G H 0.605498 0.222783 -0.530838 0.085 Uiso 1 1 calc GR . . . .
H19H H 0.470230 0.223954 -0.502811 0.085 Uiso 1 1 calc GR . . . .
C199 C 0.7095(14) 0.2583(3) -0.4622(9) 0.053(4) Uani 1 1 d . . . . .
H19I H 0.718199 0.274855 -0.448828 0.079 Uiso 1 1 calc GR . . . .
H19J H 0.758612 0.255594 -0.500430 0.079 Uiso 1 1 calc GR . . . .
H19K H 0.737477 0.247914 -0.427968 0.079 Uiso 1 1 calc GR . . . .
C200 C 0.1046(14) 0.3023(3) -0.4619(8) 0.047(4) Uani 1 1 d . . . . .
H200 H 0.161620 0.288549 -0.463909 0.056 Uiso 1 1 calc R . . . .
C201 C 0.0776(19) 0.3070(4) -0.3922(8) 0.068(5) Uani 1 1 d . . . . .
H20A H 0.154184 0.309504 -0.369164 0.101 Uiso 1 1 calc GR . . . .
H20B H 0.034560 0.293468 -0.373940 0.101 Uiso 1 1 calc GR . . . .
H20C H 0.026760 0.321191 -0.388430 0.101 Uiso 1 1 calc GR . . . .
C202 C -0.0093(15) 0.2956(3) -0.4988(9) 0.058(4) Uani 1 1 d . . . . .
H20D H -0.073981 0.307058 -0.489538 0.087 Uiso 1 1 calc GR . . . .
H20E H -0.035785 0.279796 -0.486114 0.087 Uiso 1 1 calc GR . . . .
H20F H 0.008546 0.295800 -0.544468 0.087 Uiso 1 1 calc GR . . . .
C203 C 0.4911(16) 0.4147(3) -0.3616(7) 0.048(4) Uani 1 1 d . . . . .
H20G H 0.493323 0.413076 -0.408019 0.073 Uiso 1 1 calc GR . . . .
H20H H 0.525641 0.430050 -0.349479 0.073 Uiso 1 1 calc GR . . . .
H20I H 0.406690 0.413761 -0.346838 0.073 Uiso 1 1 calc GR . . . .
C204 C 0.8198(15) 0.3413(3) -0.2603(7) 0.047(4) Uani 1 1 d . . . . .
H20J H 0.884567 0.348827 -0.235427 0.070 Uiso 1 1 calc GR . . . .
H20K H 0.855203 0.333532 -0.297633 0.070 Uiso 1 1 calc GR . . . .
H20L H 0.778366 0.329483 -0.233871 0.070 Uiso 1 1 calc GR . . . .
Co8 Co 1.0362(2) 0.44379(3) 0.23054(9) 0.0293(5) Uani 1 1 d . . . . .
S211 S 0.8185(3) 0.47562(5) 0.14930(15) 0.0345(7) Uani 1 1 d . U . . .
S212 S 0.9053(5) 0.41517(11) 0.3417(2) 0.0773(15) Uani 1 1 d . U . . .
C235 C 0.6905(14) 0.4702(2) 0.2003(6) 0.0455(19) Uani 1 1 d D U . . .
F211 F 0.6707(11) 0.44723(16) 0.2076(5) 0.069(3) Uani 1 1 d D U . . .
F212 F 0.5889(10) 0.4799(2) 0.1752(5) 0.076(3) Uani 1 1 d D U . . .
F213 F 0.7034(10) 0.47930(17) 0.2585(4) 0.061(2) Uani 1 1 d D U . . .
C236 C 0.7664(19) 0.4230(4) 0.3755(7) 0.086(4) Uani 1 1 d D U . . .
F214 F 0.6800(14) 0.4160(6) 0.3378(7) 0.258(11) Uani 1 1 d D U . . .
F215 F 0.759(2) 0.4451(4) 0.3804(9) 0.208(9) Uani 1 1 d D U . . .
F216 F 0.7429(11) 0.4141(3) 0.4318(5) 0.105(4) Uani 1 1 d D U . . .
O211 O 1.1118(11) 0.39075(16) 0.0983(4) 0.047(3) Uani 1 1 d . U . . .
O212 O 1.1795(9) 0.41842(14) 0.2741(4) 0.032(2) Uani 1 1 d . U . . .
O213 O 1.2956(10) 0.48572(16) 0.3256(5) 0.044(2) Uani 1 1 d . U . . .
O214 O 0.9192(10) 0.46607(17) 0.1859(4) 0.042(2) Uani 1 1 d . U . . .
O215 O 0.7932(10) 0.46230(17) 0.0923(4) 0.044(2) Uani 1 1 d . U . . .
O216 O 0.8213(11) 0.50059(16) 0.1435(5) 0.047(2) Uani 1 1 d . U . . .
O217 O 0.9098(11) 0.4281(2) 0.2820(5) 0.054(3) Uani 1 1 d . U . . .
O218 O 0.9938(16) 0.4166(5) 0.3824(6) 0.157(8) Uani 1 1 d . U . . .
O219 O 0.891(3) 0.3896(4) 0.3266(13) 0.202(10) Uani 1 1 d . U . . .
N211 N 1.0706(11) 0.42301(17) 0.1568(4) 0.029(2) Uani 1 1 d . . . . .
N212 N 1.1465(11) 0.46818(17) 0.2687(4) 0.032(3) Uani 1 1 d . . . . .
C211 C 1.0668(14) 0.4316(2) 0.0885(5) 0.031(3) Uani 1 1 d . . . . .
H211 H 0.986682 0.439437 0.080512 0.038 Uiso 1 1 calc R . . . .
C212 C 1.0716(16) 0.4082(2) 0.0506(6) 0.042(4) Uani 1 1 d . . . . .
H21D H 0.990465 0.404068 0.033390 0.051 Uiso 1 1 calc R . . . .
H21E H 1.130352 0.409277 0.014988 0.051 Uiso 1 1 calc R . . . .
C213 C 1.1001(14) 0.4009(2) 0.1565(5) 0.033(3) Uani 1 1 d . . . . .
C214 C 1.1286(16) 0.3861(2) 0.2092(7) 0.042(4) Uani 1 1 d . . . . .
H214 H 1.117712 0.369493 0.204640 0.051 Uiso 1 1 calc R . . . .
C215 C 1.1701(14) 0.3943(2) 0.2649(6) 0.036(3) Uani 1 1 d . . . . .
C216 C 1.2279(15) 0.3827(2) 0.3191(7) 0.041(3) Uani 1 1 d . . . . .
C217 C 1.2402(17) 0.3586(2) 0.3325(7) 0.050(4) Uani 1 1 d . . . . .
C218 C 1.3189(16) 0.3538(3) 0.3865(7) 0.048(4) Uani 1 1 d . . . . .
H218 H 1.329315 0.337867 0.399895 0.057 Uiso 1 1 calc R . . . .
C219 C 1.3789(14) 0.3713(2) 0.4190(7) 0.041(3) Uani 1 1 d . . . . .
H219 H 1.435036 0.366986 0.451336 0.049 Uiso 1 1 calc R . . . .
C220 C 1.3611(13) 0.3949(2) 0.4065(6) 0.035(3) Uani 1 1 d . . . . .
C221 C 1.2869(14) 0.4002(2) 0.3544(6) 0.036(3) Uani 1 1 d . . . . .
C222 C 1.2486(13) 0.4227(2) 0.3275(6) 0.034(3) Uani 1 1 d . . . . .
C223 C 1.2747(12) 0.4451(2) 0.3436(6) 0.029(3) Uani 1 1 d . . . . .
H223 H 1.324026 0.447619 0.380124 0.035 Uiso 1 1 calc R . . . .
C224 C 1.2326(13) 0.4659(2) 0.3091(6) 0.032(3) Uani 1 1 d . . . . .
C225 C 1.2514(16) 0.5038(3) 0.2816(8) 0.051(4) Uani 1 1 d . . . . .
H22D H 1.309767 0.506251 0.246340 0.061 Uiso 1 1 calc R . . . .
H22E H 1.239166 0.519047 0.303994 0.061 Uiso 1 1 calc R . . . .
C226 C 1.1314(16) 0.4942(2) 0.2569(7) 0.041(4) Uani 1 1 d . . . . .
H226 H 1.125962 0.497126 0.210010 0.049 Uiso 1 1 calc R . . . .
C227 C 1.0181(17) 0.5042(3) 0.2893(7) 0.052(4) Uani 1 1 d . . . . .
H227 H 0.945843 0.496581 0.269041 0.063 Uiso 1 1 calc R . . . .
C228 C 1.011(2) 0.5304(3) 0.2749(13) 0.100(9) Uani 1 1 d . . . . .
H22F H 1.089225 0.537816 0.284367 0.150 Uiso 1 1 calc GR . . . .
H22G H 0.947159 0.537595 0.301105 0.150 Uiso 1 1 calc GR . . . .
H22H H 0.991227 0.532613 0.229768 0.150 Uiso 1 1 calc GR . . . .
C229 C 1.011(2) 0.4993(5) 0.3602(8) 0.084(7) Uani 1 1 d . . . . .
H22I H 0.990620 0.482595 0.366958 0.126 Uiso 1 1 calc GR . . . .
H22J H 0.947543 0.509221 0.379257 0.126 Uiso 1 1 calc GR . . . .
H22K H 1.089383 0.502806 0.380054 0.126 Uiso 1 1 calc GR . . . .
C230 C 1.1682(14) 0.4495(2) 0.0784(6) 0.039(3) Uani 1 1 d . . . . .
H230 H 1.156794 0.462321 0.110666 0.047 Uiso 1 1 calc R . . . .
C231 C 1.2931(16) 0.4390(3) 0.0892(8) 0.054(4) Uani 1 1 d . . . . .
H23D H 1.295122 0.431077 0.130773 0.082 Uiso 1 1 calc GR . . . .
H23E H 1.354365 0.451532 0.088279 0.082 Uiso 1 1 calc GR . . . .
H23F H 1.310628 0.427421 0.055684 0.082 Uiso 1 1 calc GR . . . .
C232 C 1.1571(17) 0.4609(3) 0.0125(7) 0.049(4) Uani 1 1 d . . . . .
H23G H 1.176341 0.449140 -0.020305 0.073 Uiso 1 1 calc GR . . . .
H23H H 1.214085 0.474153 0.009260 0.073 Uiso 1 1 calc GR . . . .
H23I H 1.073801 0.466631 0.006252 0.073 Uiso 1 1 calc GR . . . .
C233 C 1.175(2) 0.3397(3) 0.2986(10) 0.069(6) Uani 1 1 d . . . . .
H23J H 1.092187 0.345072 0.288628 0.104 Uiso 1 1 calc GR . . . .
H23K H 1.170954 0.325625 0.325544 0.104 Uiso 1 1 calc GR . . . .
H23L H 1.217934 0.335970 0.259059 0.104 Uiso 1 1 calc GR . . . .
C234 C 1.4299(15) 0.4134(2) 0.4435(7) 0.044(3) Uani 1 1 d . . . . .
H23M H 1.373550 0.421904 0.471392 0.066 Uiso 1 1 calc GR . . . .
H23N H 1.468161 0.424492 0.413927 0.066 Uiso 1 1 calc GR . . . .
H23O H 1.492811 0.405689 0.469345 0.066 Uiso 1 1 calc GR . . . .
Cl1 Cl 0.4678(5) 0.40385(10) 0.2169(3) 0.0809(15) Uani 1 1 d D . . . .
Cl2 Cl 0.4596(9) 0.35254(11) 0.2242(4) 0.144(4) Uani 1 1 d D . . . .
C501 C 0.524(2) 0.3787(3) 0.2545(9) 0.083(7) Uani 1 1 d D . . . .
H50A H 0.505927 0.379706 0.300639 0.099 Uiso 1 1 calc R . . . .
H50B H 0.612996 0.378048 0.249238 0.099 Uiso 1 1 calc R . . . .
Cl3 Cl 0.9671(6) 0.59642(10) 0.0341(3) 0.0849(16) Uani 1 1 d D . . . .
Cl4 Cl 0.9590(10) 0.64744(12) 0.0255(5) 0.163(5) Uani 1 1 d D . . . .
C502 C 1.0229(19) 0.6214(3) -0.0048(9) 0.082(6) Uani 1 1 d D . . . .
H50C H 1.004247 0.620199 -0.050836 0.098 Uiso 1 1 calc R . . . .
H50D H 1.112443 0.622017 0.000009 0.098 Uiso 1 1 calc R . . . .

loop_
_atom_site_aniso_label
_atom_site_aniso_U_11
_atom_site_aniso_U_22
_atom_site_aniso_U_33
_atom_site_aniso_U_23
_atom_site_aniso_U_13
_atom_site_aniso_U_12
Co1 0.0275(12) 0.0308(11) 0.0300(10) 0.0013(8) 0.0035(9) 0.0020(9)
S1 0.0346(19) 0.0365(16) 0.0370(16) -0.0051(13) 0.0025(14) -0.0014(13)
S2 0.033(2) 0.0513(18) 0.0380(16) 0.0065(14) 0.0054(14) 0.0079(15)
C25 0.050(6) 0.126(9) 0.046(6) -0.022(5) -0.005(4) 0.002(7)
F1 0.097(11) 0.176(9) 0.069(7) 0.031(6) -0.028(7) 0.033(7)
F2 0.090(9) 0.196(12) 0.065(6) -0.075(8) -0.001(6) -0.015(9)
F3 0.055(5) 0.191(12) 0.087(8) -0.054(7) -0.013(4) -0.033(8)
C26 0.054(7) 0.151(10) 0.044(4) 0.016(7) -0.008(4) 0.019(8)
F4 0.146(15) 0.199(10) 0.097(10) -0.061(8) -0.009(10) -0.069(9)
F5 0.062(6) 0.35(2) 0.072(8) 0.076(11) -0.002(4) 0.078(11)
F6 0.074(7) 0.216(13) 0.047(3) 0.039(7) 0.004(5) 0.030(8)
O1 0.024(6) 0.045(6) 0.078(7) -0.016(5) 0.009(5) -0.006(4)
O2 0.043(6) 0.040(5) 0.026(4) -0.006(4) 0.013(4) -0.004(4)
O3 0.038(7) 0.055(7) 0.058(6) 0.030(5) 0.009(5) 0.008(5)
O4 0.038(6) 0.054(5) 0.051(5) -0.020(4) 0.008(4) -0.001(4)
O5 0.037(4) 0.042(5) 0.048(5) 0.001(4) 0.011(3) -0.002(4)
O6 0.043(7) 0.043(3) 0.110(9) 0.019(5) 0.026(6) 0.005(4)
O7 0.037(4) 0.050(5) 0.047(5) 0.010(4) 0.004(4) 0.015(4)
O8 0.077(9) 0.046(3) 0.104(9) 0.002(5) 0.042(7) 0.013(4)
O9 0.045(6) 0.087(7) 0.042(4) 0.003(5) 0.014(4) -0.015(5)
N1 0.029(7) 0.039(6) 0.029(5) -0.003(4) -0.002(5) 0.006(5)
N2 0.029(7) 0.042(7) 0.041(6) 0.003(5) 0.002(5) 0.004(5)
C1 0.013(7) 0.049(8) 0.054(8) -0.011(6) 0.007(6) -0.003(6)
C2 0.035(9) 0.046(8) 0.071(10) -0.010(7) 0.017(8) -0.014(6)
C3 0.030(8) 0.030(7) 0.053(8) -0.017(6) 0.002(6) 0.000(5)
C4 0.041(9) 0.039(8) 0.045(8) -0.007(6) -0.003(7) 0.008(6)
C5 0.036(8) 0.040(7) 0.027(6) -0.006(5) -0.010(6) 0.002(6)
C6 0.043(10) 0.053(9) 0.037(7) -0.016(6) -0.012(7) 0.021(7)
C7 0.067(12) 0.052(9) 0.040(7) -0.021(7) -0.003(8) 0.014(8)
C8 0.048(11) 0.093(13) 0.043(8) -0.032(9) -0.010(8) 0.014(10)
C9 0.062(13) 0.103(15) 0.035(8) -0.022(9) -0.012(8) 0.034(12)
C10 0.052(11) 0.074(11) 0.027(6) -0.007(6) 0.012(7) 0.021(8)
C11 0.030(8) 0.066(10) 0.030(6) 0.002(6) -0.001(6) 0.011(7)
C12 0.024(8) 0.070(10) 0.033(7) -0.001(6) 0.006(6) 0.004(7)
C13 0.055(10) 0.054(9) 0.023(6) 0.005(6) 0.014(6) 0.017(7)
C14 0.042(10) 0.050(9) 0.036(7) 0.009(6) 0.010(7) 0.002(7)
C15 0.038(10) 0.044(8) 0.072(11) 0.017(7) 0.016(8) 0.018(7)
C16 0.037(9) 0.033(7) 0.059(9) 0.011(6) 0.014(8) 0.004(6)
C17 0.040(10) 0.043(8) 0.061(9) -0.002(7) 0.009(8) -0.011(7)
C18 0.075(16) 0.052(11) 0.113(17) -0.020(11) 0.034(13) -0.022(10)
C19 0.039(11) 0.089(14) 0.084(13) 0.000(11) 0.010(10) -0.017(10)
C20 0.049(11) 0.044(9) 0.082(12) -0.015(8) -0.022(9) 0.013(8)
C21 0.057(12) 0.080(12) 0.070(11) 0.018(10) -0.029(10) -0.003(10)
C22 0.046(13) 0.083(14) 0.15(2) -0.045(14) -0.011(14) 0.021(10)
C23 0.065(13) 0.050(9) 0.063(10) -0.023(8) -0.012(9) 0.004(8)
C24 0.040(11) 0.109(16) 0.054(10) -0.003(10) 0.024(9) 0.018(10)
Co2 0.0275(12) 0.0258(9) 0.0326(9) -0.0019(8) 0.0044(9) 0.0013(8)
S31 0.0277(17) 0.0320(15) 0.0344(14) -0.0045(12) 0.0065(12) 0.0011(12)
S32 0.035(2) 0.0417(18) 0.071(2) 0.0043(15) -0.0199(18) 0.0000(14)
C55 0.053(6) 0.041(5) 0.042(4) -0.004(4) -0.007(3) 0.000(4)
F31 0.095(9) 0.049(4) 0.081(6) 0.003(4) -0.043(5) 0.011(4)
F32 0.080(7) 0.072(5) 0.042(3) -0.018(4) -0.004(4) -0.003(5)
F33 0.040(4) 0.064(5) 0.082(6) -0.020(4) -0.014(3) -0.005(4)
C56 0.031(4) 0.050(5) 0.049(5) 0.000(3) -0.002(5) 0.002(4)
F34 0.047(5) 0.046(4) 0.076(5) 0.013(4) -0.003(4) 0.001(3)
F35 0.031(3) 0.066(6) 0.075(5) 0.011(4) -0.009(4) 0.006(3)
F36 0.058(7) 0.107(7) 0.057(4) -0.020(4) -0.004(4) 0.029(5)
O31 0.026(5) 0.032(5) 0.065(6) -0.009(4) 0.009(5) -0.006(4)
O32 0.043(6) 0.024(4) 0.040(5) 0.004(4) 0.019(4) 0.002(4)
O33 0.048(6) 0.025(4) 0.039(5) 0.008(4) 0.013(4) 0.007(4)
O34 0.031(5) 0.050(5) 0.044(4) -0.019(4) 0.016(4) -0.005(4)
O35 0.032(4) 0.042(4) 0.053(6) -0.002(4) 0.017(3) -0.006(3)
O36 0.047(6) 0.029(3) 0.054(5) -0.002(3) -0.005(4) 0.002(3)
O37 0.026(3) 0.045(5) 0.049(5) 0.002(4) -0.004(4) -0.007(3)
O38 0.117(12) 0.089(9) 0.109(5) -0.058(6) -0.086(7) 0.066(8)
O39 0.029(6) 0.099(8) 0.205(11) 0.095(9) -0.012(8) -0.015(6)
N31 0.020(6) 0.033(6) 0.042(6) -0.008(4) 0.001(5) 0.004(4)
N32 0.026(6) 0.027(5) 0.036(5) -0.008(4) 0.005(5) 0.001(4)
C31 0.023(8) 0.041(8) 0.054(8) -0.003(6) -0.005(7) -0.001(6)
C32 0.027(8) 0.043(8) 0.069(10) -0.011(7) 0.015(7) -0.005(6)
C33 0.027(8) 0.033(7) 0.049(8) -0.011(6) 0.007(6) -0.005(5)
C34 0.040(9) 0.031(7) 0.045(7) 0.006(6) 0.009(7) 0.003(6)
C35 0.036(8) 0.020(6) 0.052(8) -0.004(5) 0.014(7) 0.009(5)
C36 0.024(7) 0.022(6) 0.046(7) -0.010(5) 0.005(6) 0.007(5)
C37 0.030(8) 0.030(6) 0.049(7) -0.006(5) -0.001(6) -0.001(5)
C38 0.042(9) 0.033(7) 0.055(8) -0.008(6) 0.002(7) 0.008(6)
C39 0.048(10) 0.049(9) 0.059(9) -0.005(7) 0.012(8) 0.014(7)
C40 0.041(9) 0.036(7) 0.055(9) -0.004(6) 0.014(7) 0.008(6)
C41 0.031(8) 0.031(6) 0.047(7) -0.004(5) 0.007(6) 0.001(5)
C42 0.038(9) 0.036(7) 0.044(7) 0.002(6) 0.016(7) 0.004(6)
C43 0.050(10) 0.031(7) 0.049(8) 0.004(6) 0.014(7) 0.001(6)
C44 0.036(8) 0.028(6) 0.033(6) -0.005(5) 0.014(6) -0.002(5)
C45 0.026(7) 0.032(7) 0.035(6) 0.001(5) -0.004(6) 0.005(5)
C46 0.041(9) 0.033(7) 0.039(7) 0.004(5) 0.002(7) -0.009(6)
C47 0.019(7) 0.028(6) 0.035(6) -0.004(5) 0.000(5) 0.003(5)
C48 0.061(12) 0.032(7) 0.059(9) -0.012(6) 0.004(8) -0.007(7)
C49 0.018(7) 0.047(8) 0.062(9) 0.005(7) -0.011(7) -0.007(6)
C50 0.030(9) 0.071(11) 0.054(9) -0.011(8) 0.004(7) -0.004(7)
C51 0.077(14) 0.061(10) 0.056(9) -0.006(8) -0.018(10) 0.022(9)
C52 0.040(10) 0.064(11) 0.096(13) -0.002(10) 0.011(10) 0.002(8)
C53 0.033(9) 0.037(8) 0.068(10) -0.001(7) 0.005(7) 0.004(6)
C54 0.070(13) 0.051(9) 0.067(11) 0.012(8) 0.040(10) 0.021(9)
Co3 0.0326(13) 0.0288(10) 0.0246(9) 0.0004(7) 0.0012(9) 0.0001(9)
S61 0.0356(18) 0.0294(14) 0.0319(14) -0.0019(11) 0.0084(13) -0.0033(12)
S62 0.066(3) 0.092(3) 0.046(2) 0.029(2) -0.014(2) -0.014(2)
C85 0.047(4) 0.042(4) 0.048(5) 0.000(4) -0.003(4) -0.003(4)
F61 0.070(7) 0.050(4) 0.076(6) -0.004(3) -0.015(5) 0.022(4)
F62 0.038(3) 0.095(6) 0.091(7) 0.000(6) 0.001(4) -0.012(5)
F63 0.069(7) 0.056(5) 0.047(3) -0.010(4) -0.016(3) -0.005(5)
C86 0.045(7) 0.170(10) 0.052(8) 0.052(8) -0.012(4) -0.025(8)
F64 0.049(6) 0.198(12) 0.047(5) 0.047(7) -0.010(3) -0.006(7)
F65 0.033(6) 0.59(3) 0.081(8) 0.156(14) -0.017(5) -0.029(10)
F66 0.28(2) 0.117(8) 0.166(16) 0.035(8) -0.107(13) -0.084(10)
O61 0.061(7) 0.028(4) 0.025(4) -0.002(3) 0.004(4) -0.010(4)
O62 0.042(6) 0.023(4) 0.026(4) 0.002(3) 0.010(4) 0.001(4)
O63 0.038(6) 0.029(4) 0.043(5) 0.004(4) 0.023(5) 0.007(4)
O64 0.044(4) 0.043(5) 0.039(5) -0.003(4) 0.018(3) -0.015(4)
O65 0.051(6) 0.042(4) 0.033(3) -0.008(3) 0.015(3) -0.003(4)
O66 0.046(6) 0.026(2) 0.055(5) 0.000(3) -0.001(4) -0.008(3)
O67 0.053(7) 0.065(6) 0.030(4) 0.008(4) -0.003(4) 0.016(5)
O68 0.41(3) 0.070(6) 0.100(12) 0.026(6) -0.073(14) 0.031(9)
O69 0.063(7) 0.34(2) 0.053(7) 0.058(10) -0.016(5) -0.083(11)
N61 0.042(7) 0.023(5) 0.032(5) 0.004(4) 0.003(5) 0.001(4)
N62 0.027(6) 0.030(5) 0.031(5) 0.002(4) 0.000(5) 0.000(4)
C61 0.037(8) 0.026(6) 0.022(5) 0.000(4) -0.001(5) -0.005(5)
C62 0.072(12) 0.025(6) 0.028(6) -0.010(5) 0.012(7) -0.009(6)
C63 0.050(10) 0.031(7) 0.031(6) 0.005(5) 0.003(6) -0.006(6)
C64 0.051(10) 0.030(7) 0.032(7) 0.007(5) 0.003(7) -0.003(6)
C65 0.049(9) 0.023(6) 0.032(6) 0.007(5) 0.015(6) -0.006(6)
C66 0.030(8) 0.033(7) 0.039(7) 0.012(5) 0.010(6) -0.003(5)
C67 0.042(9) 0.030(7) 0.047(8) 0.015(6) 0.002(7) -0.006(6)
C68 0.051(10) 0.036(7) 0.046(8) 0.019(6) -0.003(7) -0.004(7)
C69 0.052(10) 0.044(8) 0.045(8) 0.026(7) 0.008(7) -0.007(7)
C70 0.032(8) 0.052(8) 0.038(7) 0.019(6) 0.002(6) -0.003(6)
C71 0.041(9) 0.030(6) 0.029(6) 0.006(5) 0.003(6) -0.005(6)
C72 0.027(7) 0.036(7) 0.039(7) 0.014(6) 0.008(6) -0.002(5)
C73 0.048(10) 0.035(7) 0.036(7) 0.001(6) 0.013(7) 0.003(6)
C74 0.026(7) 0.035(7) 0.036(7) 0.007(5) 0.011(6) 0.011(5)
C75 0.064(11) 0.025(7) 0.059(9) 0.018(6) 0.024(8) 0.008(6)
C76 0.049(10) 0.027(7) 0.033(6) 0.001(5) 0.009(6) 0.008(6)
C77 0.046(9) 0.040(8) 0.039(7) -0.016(6) 0.006(7) -0.001(6)
C78 0.073(15) 0.116(17) 0.047(9) -0.028(10) -0.003(10) -0.043(13)
C79 0.053(11) 0.034(8) 0.108(14) -0.019(9) 0.023(11) -0.014(7)
C80 0.036(8) 0.037(7) 0.031(6) 0.001(5) 0.002(6) 0.001(6)
C81 0.036(9) 0.063(10) 0.063(10) 0.014(8) -0.009(8) -0.008(7)
C82 0.064(11) 0.050(8) 0.024(6) 0.003(6) 0.001(7) 0.014(7)
C83 0.074(12) 0.037(8) 0.048(8) 0.019(6) 0.023(8) 0.001(8)
C84 0.028(8) 0.055(9) 0.041(7) 0.015(6) 0.012(6) 0.000(6)
Co4 0.0370(13) 0.0345(11) 0.0244(9) -0.0005(8) 0.0021(9) 0.0033(10)
S91 0.053(2) 0.048(2) 0.0486(19) -0.0144(15) 0.0128(16) -0.0143(16)
S92 0.054(2) 0.0344(15) 0.0271(14) 0.0004(11) -0.0010(14) 0.0111(14)
C115 0.057(7) 0.052(6) 0.063(6) -0.008(5) -0.004(4) -0.014(4)
F91 0.104(10) 0.083(6) 0.100(9) 0.025(6) -0.013(6) 0.008(5)
F92 0.067(7) 0.086(7) 0.123(10) 0.006(6) -0.013(5) -0.038(6)
F93 0.072(8) 0.150(11) 0.074(6) -0.055(7) -0.020(5) 0.008(7)
C116 0.041(4) 0.055(4) 0.030(3) -0.002(4) 0.004(5) 0.007(4)
F94 0.037(3) 0.130(9) 0.052(5) -0.001(6) -0.001(4) 0.015(4)
F95 0.071(6) 0.048(3) 0.063(5) 0.000(3) -0.021(5) -0.008(3)
F96 0.051(6) 0.087(6) 0.028(3) -0.008(3) -0.009(3) 0.006(5)
O91 0.044(6) 0.039(5) 0.038(5) -0.013(4) 0.011(5) -0.003(4)
O92 0.032(5) 0.031(4) 0.026(4) 0.005(3) 0.003(4) 0.007(4)
O93 0.042(6) 0.032(5) 0.046(5) -0.003(4) -0.005(5) 0.014(4)
O94 0.045(6) 0.071(6) 0.033(5) -0.003(4) 0.002(4) -0.016(4)
O95 0.052(7) 0.070(7) 0.061(5) -0.022(5) 0.023(4) -0.015(5)
O96 0.075(8) 0.070(5) 0.050(6) 0.005(5) 0.012(5) 0.011(5)
O97 0.046(6) 0.056(6) 0.024(3) -0.002(3) 0.004(3) 0.016(5)
O98 0.122(11) 0.036(3) 0.061(6) 0.010(4) -0.011(7) 0.022(4)
O99 0.043(3) 0.070(6) 0.032(4) -0.009(4) 0.006(4) 0.001(4)
N91 0.038(7) 0.029(5) 0.024(5) 0.000(4) 0.009(5) -0.006(4)
N92 0.033(7) 0.026(5) 0.028(5) -0.002(4) 0.004(5) 0.000(4)
C91 0.044(9) 0.028(6) 0.031(6) -0.002(5) 0.013(6) 0.001(5)
C92 0.066(12) 0.045(8) 0.038(7) -0.012(6) 0.022(8) -0.012(7)
C93 0.042(9) 0.044(8) 0.030(6) -0.004(5) 0.004(6) 0.013(6)
C94 0.042(9) 0.025(6) 0.038(7) 0.004(5) 0.012(6) 0.002(5)
C95 0.037(8) 0.023(6) 0.033(6) 0.006(5) 0.009(6) 0.003(5)
C96 0.038(8) 0.022(6) 0.036(6) 0.009(5) 0.011(6) 0.002(5)
C97 0.059(11) 0.031(7) 0.061(9) 0.005(6) 0.007(8) -0.003(7)
C98 0.075(13) 0.027(7) 0.065(10) 0.007(7) 0.022(9) -0.003(7)
C99 0.049(10) 0.055(9) 0.037(7) -0.004(6) 0.017(7) -0.009(7)
C100 0.029(8) 0.048(8) 0.037(7) 0.005(6) 0.001(6) 0.001(6)
C101 0.031(8) 0.030(6) 0.037(6) 0.000(5) -0.003(6) 0.002(5)
C102 0.025(7) 0.033(6) 0.027(6) -0.004(5) 0.007(5) 0.002(5)
C103 0.045(9) 0.043(8) 0.030(6) 0.000(5) 0.004(6) -0.007(6)
C104 0.040(9) 0.027(6) 0.040(7) -0.008(5) -0.004(6) -0.003(5)
C105 0.044(9) 0.025(6) 0.041(7) 0.001(5) -0.013(6) 0.009(6)
C106 0.044(9) 0.025(6) 0.028(6) 0.000(5) -0.008(6) 0.002(5)
C107 0.059(11) 0.039(8) 0.031(6) 0.001(6) -0.013(7) 0.004(7)
C108 0.072(14) 0.043(9) 0.073(11) -0.014(8) 0.000(10) -0.003(8)
C109 0.056(12) 0.061(10) 0.049(9) -0.012(7) -0.012(8) 0.005(8)
C110 0.064(11) 0.038(7) 0.021(5) 0.007(5) 0.009(6) -0.005(7)
C111 0.088(14) 0.042(8) 0.039(7) -0.004(6) -0.006(9) 0.007(8)
C112 0.068(12) 0.045(9) 0.053(9) -0.001(7) 0.002(8) -0.015(8)
C113 0.091(16) 0.039(9) 0.099(14) 0.028(9) 0.044(13) 0.011(9)
C114 0.056(11) 0.052(9) 0.044(8) 0.000(6) 0.013(8) -0.006(7)
Co5 0.0319(13) 0.0299(10) 0.0273(9) -0.0033(8) -0.0009(9) -0.0008(9)
S121 0.041(2) 0.0357(16) 0.0390(16) -0.0051(13) -0.0014(14) 0.0054(13)
S122 0.0402(19) 0.0303(14) 0.0271(13) -0.0002(11) 0.0001(13) -0.0060(12)
C145 0.044(6) 0.037(5) 0.049(5) -0.004(4) 0.006(3) 0.007(3)
F121 0.062(6) 0.053(4) 0.071(6) 0.007(4) 0.023(4) 0.002(3)
F122 0.052(5) 0.058(5) 0.082(6) 0.002(4) 0.009(4) 0.023(4)
F123 0.066(6) 0.072(6) 0.057(4) -0.030(4) 0.009(4) 0.009(4)
C146 0.036(4) 0.049(4) 0.027(3) -0.003(4) 0.001(4) -0.002(4)
F124 0.032(3) 0.098(7) 0.055(5) 0.003(5) 0.002(4) -0.008(3)
F125 0.060(6) 0.044(3) 0.054(4) 0.000(3) 0.014(5) 0.009(3)
F126 0.057(6) 0.079(6) 0.028(3) -0.005(3) 0.007(3) 0.013(4)
O121 0.030(5) 0.034(4) 0.036(4) -0.013(4) -0.011(4) 0.003(4)
O122 0.024(5) 0.024(4) 0.030(4) -0.002(3) -0.010(4) -0.002(3)
O123 0.038(6) 0.030(4) 0.045(5) 0.007(4) -0.001(4) -0.007(4)
O124 0.053(6) 0.042(4) 0.037(5) -0.009(3) -0.002(4) 0.018(4)
O125 0.044(6) 0.043(5) 0.046(4) -0.009(4) -0.006(3) 0.002(4)
O126 0.066(7) 0.042(4) 0.035(5) -0.001(3) 0.001(4) -0.011(4)
O127 0.057(6) 0.040(5) 0.020(3) -0.010(3) -0.005(3) -0.009(4)
O128 0.033(3) 0.059(6) 0.039(5) -0.017(4) -0.002(3) -0.005(3)
O129 0.088(8) 0.035(3) 0.057(5) 0.010(4) 0.014(6) -0.012(4)
N121 0.040(7) 0.022(5) 0.034(5) 0.004(4) -0.005(5) 0.009(4)
N122 0.053(8) 0.027(5) 0.027(5) 0.003(4) 0.002(6) 0.010(5)
C121 0.029(7) 0.036(7) 0.026(6) -0.005(5) -0.006(5) -0.002(5)
C122 0.060(11) 0.037(7) 0.037(7) -0.004(6) -0.025(7) 0.013(7)
C123 0.030(7) 0.026(6) 0.033(6) -0.008(5) -0.006(6) 0.004(5)
C124 0.030(8) 0.029(6) 0.032(6) 0.003(5) -0.005(6) -0.003(5)
C125 0.034(8) 0.013(5) 0.035(6) -0.003(4) 0.000(6) -0.003(5)
C126 0.039(8) 0.026(6) 0.043(7) 0.001(5) -0.012(6) 0.004(5)
C127 0.039(9) 0.034(7) 0.069(10) 0.014(7) -0.029(8) -0.007(6)
C128 0.045(10) 0.044(8) 0.070(10) 0.003(7) -0.030(8) 0.007(7)
C129 0.045(9) 0.035(7) 0.046(7) 0.003(6) -0.011(7) 0.000(6)
C130 0.036(8) 0.035(7) 0.036(7) 0.000(5) 0.001(6) 0.002(6)
C131 0.028(7) 0.029(6) 0.024(5) 0.007(5) 0.002(5) 0.000(5)
C132 0.034(8) 0.040(7) 0.030(6) -0.007(5) -0.004(6) -0.004(6)
C133 0.028(8) 0.030(6) 0.042(7) -0.002(5) 0.003(6) -0.004(5)
C134 0.032(8) 0.027(6) 0.033(6) 0.000(5) -0.005(6) -0.005(5)
C135 0.040(9) 0.039(7) 0.047(8) 0.007(6) 0.004(7) -0.006(6)
C136 0.036(8) 0.024(6) 0.044(7) 0.007(5) -0.013(6) -0.007(5)
C137 0.047(10) 0.029(7) 0.047(8) -0.008(6) -0.010(7) -0.005(6)
C138 0.054(11) 0.037(8) 0.065(10) -0.009(7) 0.003(9) 0.002(7)
C139 0.075(13) 0.043(8) 0.031(7) -0.002(6) 0.004(8) 0.004(8)
C140 0.050(11) 0.060(10) 0.057(9) 0.023(8) 0.002(8) 0.009(8)
C141 0.042(11) 0.130(18) 0.063(11) 0.052(12) 0.015(9) 0.018(11)
C142 0.11(2) 0.073(13) 0.057(10) -0.005(9) -0.002(12) 0.016(13)
C143 0.087(15) 0.039(9) 0.109(15) 0.013(9) -0.067(13) -0.011(9)
C144 0.034(9) 0.058(9) 0.048(8) -0.007(7) -0.014(7) -0.008(7)
Co6 0.0314(13) 0.0288(10) 0.0338(10) -0.0018(8) -0.0028(10) -0.0045(9)
S151 0.0307(18) 0.0359(16) 0.0409(16) -0.0090(12) -0.0049(14) 0.0019(13)
S152 0.041(2) 0.0393(17) 0.0507(18) 0.0029(14) 0.0094(16) 0.0008(14)
C175 0.035(5) 0.041(5) 0.049(5) -0.011(3) 0.001(3) -0.007(4)
F151 0.079(7) 0.061(4) 0.065(5) 0.005(4) 0.022(5) -0.013(4)
F152 0.071(6) 0.066(5) 0.043(4) -0.023(4) -0.008(4) -0.007(4)
F153 0.039(4) 0.073(6) 0.077(6) -0.024(4) 0.006(3) 0.011(4)
C176 0.030(5) 0.054(5) 0.052(5) -0.004(4) -0.003(5) -0.001(3)
F154 0.039(5) 0.045(3) 0.082(5) 0.006(4) -0.005(4) -0.011(3)
F155 0.030(4) 0.076(6) 0.062(5) -0.001(4) 0.004(4) -0.004(3)
F156 0.057(6) 0.090(7) 0.054(4) -0.015(4) 0.001(4) -0.017(5)
O151 0.037(6) 0.034(5) 0.092(8) -0.026(5) -0.021(6) 0.008(4)
O152 0.042(6) 0.026(4) 0.040(5) -0.008(4) -0.010(4) -0.006(4)
O153 0.057(7) 0.031(5) 0.039(5) 0.000(4) -0.010(5) -0.015(5)
O154 0.035(5) 0.058(5) 0.062(5) -0.028(5) -0.012(4) -0.002(4)
O155 0.039(4) 0.040(5) 0.056(6) -0.017(4) -0.015(4) 0.012(4)
O156 0.051(7) 0.047(4) 0.054(5) 0.010(4) -0.005(5) -0.003(4)
O157 0.040(5) 0.038(5) 0.066(6) 0.013(4) 0.015(4) 0.006(3)
O158 0.082(9) 0.072(7) 0.045(3) -0.001(4) 0.006(4) -0.037(6)
O159 0.059(8) 0.056(5) 0.085(7) 0.017(5) 0.009(6) 0.023(4)
N151 0.037(7) 0.033(6) 0.041(6) -0.013(5) 0.001(5) -0.014(5)
N152 0.035(7) 0.022(5) 0.041(6) -0.006(4) -0.003(5) -0.007(4)
C151 0.015(7) 0.046(8) 0.083(11) -0.024(8) 0.004(7) -0.014(6)
C152 0.044(11) 0.046(10) 0.17(2) -0.046(12) -0.011(13) 0.006(8)
C153 0.042(9) 0.028(7) 0.057(8) 0.000(6) 0.000(7) -0.004(6)
C154 0.042(9) 0.031(7) 0.039(7) -0.005(5) 0.000(7) -0.008(6)
C155 0.038(9) 0.021(6) 0.046(7) -0.002(5) -0.006(7) -0.009(5)
C156 0.033(8) 0.037(7) 0.053(8) -0.006(6) 0.000(7) -0.013(6)
C157 0.042(9) 0.034(7) 0.059(9) -0.005(6) 0.012(8) -0.008(6)
C158 0.047(10) 0.057(10) 0.051(9) -0.014(7) -0.011(8) -0.020(8)
C159 0.052(11) 0.048(9) 0.065(10) 0.007(8) -0.012(9) -0.008(8)
C160 0.045(10) 0.041(8) 0.069(10) -0.005(7) -0.029(8) -0.009(7)
C161 0.039(9) 0.030(7) 0.056(8) -0.010(6) -0.006(7) -0.011(6)
C162 0.047(10) 0.035(7) 0.044(7) -0.007(6) -0.023(7) -0.009(6)
C163 0.054(10) 0.033(7) 0.045(8) -0.001(6) -0.022(7) -0.005(6)
C164 0.041(9) 0.028(7) 0.049(8) 0.001(6) -0.006(7) -0.010(6)
C165 0.051(10) 0.032(7) 0.036(7) 0.005(5) -0.003(7) -0.011(6)
C166 0.053(10) 0.022(6) 0.030(6) 0.000(5) 0.003(6) -0.007(6)
C167 0.037(9) 0.047(8) 0.036(7) -0.003(6) 0.006(6) 0.002(6)
C168 0.094(15) 0.023(7) 0.059(9) -0.018(6) 0.004(10) 0.007(8)
C169 0.060(12) 0.062(10) 0.055(9) 0.007(8) 0.023(9) 0.014(9)
C170 0.064(11) 0.064(9) 0.099(12) -0.033(9) 0.037(11) -0.041(9)
C171 0.17(3) 0.18(2) 0.116(16) -0.083(17) 0.099(18) -0.12(2)
C17A 0.033(13) 0.061(18) 0.13(3) -0.004(17) 0.031(15) -0.014(11)
C17B 0.05(3) 0.083(11) 0.06(2) 0.028(13) 0.01(2) -0.018(16)
C173 0.057(11) 0.038(8) 0.065(10) -0.004(7) 0.003(8) -0.009(7)
C174 0.052(12) 0.070(11) 0.067(11) -0.006(9) -0.043(10) -0.013(9)
Co7 0.0249(12) 0.0272(10) 0.0301(9) -0.0015(8) -0.0031(9) 0.0016(8)
S181 0.0305(17) 0.0322(15) 0.0316(14) -0.0019(12) -0.0052(13) 0.0020(12)
S182 0.0282(18) 0.0386(16) 0.0379(15) 0.0042(12) -0.0030(13) -0.0024(13)
C205 0.044(5) 0.060(6) 0.049(5) 0.005(4) 0.008(4) 0.003(5)
F181 0.099(10) 0.075(5) 0.116(9) 0.036(5) 0.052(7) -0.001(5)
F182 0.091(8) 0.126(8) 0.038(4) -0.018(5) 0.011(4) 0.021(7)
F183 0.045(4) 0.116(8) 0.079(6) -0.001(6) 0.015(4) 0.027(5)
C206 0.030(5) 0.080(6) 0.040(4) 0.004(5) -0.003(4) 0.005(5)
F184 0.052(5) 0.093(6) 0.048(3) 0.027(5) -0.007(4) -0.002(5)
F185 0.071(7) 0.093(5) 0.059(5) -0.008(4) 0.012(5) 0.032(4)
F186 0.037(4) 0.143(8) 0.065(6) 0.022(6) 0.007(3) -0.017(5)
O181 0.034(6) 0.034(5) 0.066(6) -0.025(4) -0.024(5) 0.013(4)
O182 0.039(6) 0.030(4) 0.031(4) -0.010(3) -0.005(4) -0.002(4)
O183 0.043(6) 0.028(5) 0.050(5) 0.006(4) -0.016(5) -0.003(4)
O184 0.033(6) 0.060(5) 0.056(5) -0.026(5) -0.015(4) 0.009(4)
O185 0.035(4) 0.045(5) 0.042(5) -0.003(4) -0.013(3) 0.010(4)
O186 0.062(7) 0.033(3) 0.056(6) 0.010(3) -0.005(5) 0.001(4)
O187 0.039(4) 0.041(4) 0.037(4) 0.001(4) -0.005(3) -0.010(3)
O188 0.027(5) 0.076(6) 0.044(4) 0.017(5) 0.000(3) 0.010(4)
O189 0.049(7) 0.035(3) 0.066(6) -0.005(4) -0.011(5) -0.003(3)
N181 0.036(7) 0.035(6) 0.031(5) -0.010(4) -0.013(5) -0.003(5)
N182 0.039(7) 0.018(5) 0.027(5) 0.000(4) -0.001(5) -0.005(4)
C181 0.038(9) 0.036(7) 0.041(7) -0.017(6) -0.014(7) 0.010(6)
C182 0.023(7) 0.037(7) 0.054(8) -0.018(6) -0.020(6) 0.007(5)
C183 0.026(8) 0.032(6) 0.045(7) -0.010(5) -0.009(6) 0.009(5)
C184 0.031(8) 0.038(7) 0.044(7) -0.010(6) -0.004(6) 0.004(6)
C185 0.032(8) 0.028(6) 0.044(7) -0.007(5) -0.002(6) 0.002(5)
C186 0.034(8) 0.034(6) 0.026(5) -0.010(5) -0.003(6) -0.012(5)
C187 0.051(10) 0.038(7) 0.032(6) -0.010(5) 0.002(7) -0.010(6)
C188 0.036(9) 0.048(8) 0.038(7) -0.014(6) 0.000(6) -0.019(7)
C189 0.039(9) 0.057(9) 0.040(7) -0.008(7) -0.003(7) -0.015(7)
C190 0.027(8) 0.059(9) 0.023(6) -0.003(5) -0.009(5) -0.014(6)
C191 0.043(9) 0.045(7) 0.016(5) -0.011(5) -0.001(5) -0.016(6)
C192 0.034(8) 0.040(7) 0.022(5) -0.005(5) -0.001(5) -0.009(6)
C193 0.037(8) 0.033(7) 0.038(7) 0.003(5) -0.012(6) -0.004(6)
C194 0.025(7) 0.038(7) 0.025(6) 0.011(5) -0.007(5) -0.002(5)
C195 0.035(9) 0.039(7) 0.039(7) 0.007(6) -0.016(7) -0.009(6)
C196 0.028(8) 0.020(6) 0.038(6) 0.007(5) 0.001(6) 0.003(5)
C197 0.029(8) 0.044(8) 0.038(7) -0.003(6) 0.002(6) 0.005(6)
C198 0.062(12) 0.049(9) 0.059(9) -0.021(7) -0.009(9) 0.014(8)
C199 0.024(9) 0.063(10) 0.071(11) -0.013(8) -0.001(8) 0.005(7)
C200 0.027(8) 0.048(8) 0.064(9) -0.007(7) -0.004(7) 0.003(6)
C201 0.063(12) 0.082(13) 0.058(10) 0.002(9) -0.002(9) 0.003(10)
C202 0.037(10) 0.050(9) 0.087(12) -0.024(8) -0.003(9) -0.006(7)
C203 0.059(11) 0.040(8) 0.046(8) -0.011(6) -0.006(8) -0.004(7)
C204 0.037(9) 0.059(9) 0.045(8) 0.006(7) -0.009(7) -0.006(7)
Co8 0.0342(13) 0.0297(10) 0.0241(9) 0.0011(8) -0.0071(9) -0.0015(9)
S211 0.0395(19) 0.0288(14) 0.0353(15) -0.0053(12) -0.0092(13) 0.0037(13)
S212 0.063(3) 0.114(4) 0.056(2) 0.046(3) 0.005(2) -0.001(3)
C235 0.045(4) 0.045(4) 0.046(5) -0.003(4) -0.003(4) -0.002(5)
F211 0.081(8) 0.049(4) 0.078(6) -0.003(3) 0.020(5) -0.016(4)
F212 0.042(4) 0.107(7) 0.081(6) 0.012(6) -0.002(4) 0.013(5)
F213 0.074(7) 0.067(5) 0.043(3) -0.010(4) 0.011(3) -0.002(5)
C236 0.043(5) 0.164(10) 0.051(7) 0.054(8) -0.005(4) -0.008(8)
F214 0.059(4) 0.63(3) 0.084(8) 0.074(16) -0.019(7) -0.140(14)
F215 0.29(2) 0.170(10) 0.163(15) 0.089(10) 0.163(15) 0.097(11)
F216 0.060(7) 0.186(12) 0.068(5) 0.065(8) 0.009(4) -0.024(8)
O211 0.072(8) 0.032(5) 0.037(5) -0.007(4) -0.016(5) 0.009(5)
O212 0.044(6) 0.024(4) 0.030(4) 0.001(3) -0.021(4) 0.005(4)
O213 0.052(7) 0.032(5) 0.049(6) 0.004(4) -0.010(5) -0.006(4)
O214 0.045(4) 0.046(5) 0.035(4) -0.002(4) -0.014(3) 0.011(4)
O215 0.055(7) 0.044(4) 0.034(4) -0.011(3) -0.015(3) -0.006(5)
O216 0.058(7) 0.026(2) 0.057(6) 0.000(3) -0.012(5) -0.001(3)
O217 0.050(7) 0.079(7) 0.034(4) 0.018(4) -0.007(4) -0.012(6)
O218 0.059(6) 0.38(2) 0.035(6) 0.049(10) 0.004(4) 0.067(12)
O219 0.33(3) 0.092(5) 0.182(19) 0.055(7) 0.129(17) 0.000(10)
N211 0.040(7) 0.025(5) 0.023(5) 0.005(4) -0.004(5) 0.002(4)
N212 0.054(8) 0.022(5) 0.021(5) 0.008(4) -0.001(5) 0.000(5)
C211 0.049(9) 0.028(6) 0.017(5) -0.006(4) -0.008(6) 0.007(6)
C212 0.068(11) 0.023(6) 0.035(6) -0.003(5) -0.004(7) 0.012(6)
C213 0.050(9) 0.029(6) 0.019(5) -0.004(5) -0.005(6) -0.002(6)
C214 0.057(11) 0.027(7) 0.043(8) 0.003(6) -0.019(7) -0.003(6)
C215 0.042(9) 0.029(6) 0.039(7) 0.011(5) -0.012(6) 0.001(6)
C216 0.050(10) 0.031(7) 0.043(7) 0.014(6) -0.017(7) 0.000(6)
C217 0.074(12) 0.026(7) 0.050(8) 0.011(6) -0.021(8) -0.003(7)
C218 0.057(11) 0.042(8) 0.045(8) 0.018(6) -0.007(8) 0.004(7)
C219 0.033(8) 0.041(8) 0.048(8) 0.011(6) -0.008(7) 0.006(6)
C220 0.032(8) 0.041(7) 0.033(6) 0.009(5) -0.004(6) 0.002(6)
C221 0.040(9) 0.035(7) 0.032(6) 0.011(5) -0.017(6) -0.002(6)
C222 0.027(8) 0.042(7) 0.033(6) 0.006(5) -0.005(6) 0.003(6)
C223 0.029(7) 0.029(6) 0.030(6) -0.001(5) -0.008(5) -0.003(5)
C224 0.036(8) 0.032(6) 0.029(6) 0.000(5) -0.011(6) 0.000(6)
C225 0.056(11) 0.034(7) 0.063(10) 0.021(7) -0.021(8) -0.014(7)
C226 0.062(11) 0.018(6) 0.043(7) 0.006(5) -0.018(7) -0.008(6)
C227 0.051(11) 0.060(10) 0.046(8) -0.027(7) -0.023(8) 0.009(8)
C228 0.095(18) 0.055(12) 0.15(2) -0.030(13) -0.075(17) 0.023(11)
C229 0.068(15) 0.136(19) 0.049(10) -0.031(11) -0.013(10) 0.029(13)
C230 0.043(9) 0.036(7) 0.038(7) 0.007(6) -0.003(7) -0.009(6)
C231 0.052(11) 0.054(9) 0.058(9) 0.010(7) 0.000(8) -0.007(8)
C232 0.062(11) 0.051(9) 0.034(7) 0.003(6) 0.000(7) -0.007(7)
C233 0.079(15) 0.049(10) 0.080(12) 0.015(9) -0.029(11) -0.003(9)
C234 0.048(10) 0.041(8) 0.043(7) 0.006(6) -0.018(7) 0.011(7)
Cl1 0.071(4) 0.083(3) 0.089(3) 0.021(3) 0.021(3) 0.002(3)
Cl2 0.205(9) 0.075(4) 0.152(6) -0.024(4) 0.131(7) -0.029(4)
C501 0.094(17) 0.062(11) 0.092(14) 0.002(10) 0.035(13) 0.011(11)
Cl3 0.078(4) 0.088(4) 0.089(3) 0.017(3) -0.022(3) 0.004(3)
Cl4 0.210(10) 0.076(4) 0.201(8) -0.041(5) -0.152(8) 0.038(5)
C502 0.076(15) 0.098(15) 0.072(12) -0.015(11) -0.039(12) -0.017(12)

loop_
_atom_type_symbol
_atom_type_description
_atom_type_scat_dispersion_real
_atom_type_scat_dispersion_imag
_atom_type_scat_source
C C 0.0181 0.0091 'International Tables Vol C Tables 4.2.6.8 and 6.1.1.4'
H H 0.0000 0.0000 'International Tables Vol C Tables 4.2.6.8 and 6.1.1.4'
Cl Cl 0.3639 0.7018 'International Tables Vol C Tables 4.2.6.8 and 6.1.1.4'
Co Co -2.3653 3.6143 'International Tables Vol C Tables 4.2.6.8 and 6.1.1.4'
F F 0.0727 0.0534 'International Tables Vol C Tables 4.2.6.8 and 6.1.1.4'
N N 0.0311 0.0180 'International Tables Vol C Tables 4.2.6.8 and 6.1.1.4'
O O 0.0492 0.0322 'International Tables Vol C Tables 4.2.6.8 and 6.1.1.4'
S S 0.3331 0.5567 'International Tables Vol C Tables 4.2.6.8 and 6.1.1.4'

loop_
_exptl_crystal_face_index_h
_exptl_crystal_face_index_k
_exptl_crystal_face_index_l
_exptl_crystal_face_perp_dist
2 32 5 0.0422
-7 -3 5 0.0463
0 8 -13 0.0278
1 19 11 0.0398
-4 30 -4 0.0367
4 -7 -11 0.0382
-2 -9 -12 0.0449
-7 13 1 0.0471
3 -26 -8 0.0709
1 19 -11 0.0343
5 -14 -8 0.0495
-2 24 -10 0.0366
7 10 -3 0.0591
-6 10 7 0.0433
3 -24 9 0.0311

loop_
_geom_angle_atom_site_label_1
_geom_angle_atom_site_label_2
_geom_angle_atom_site_label_3
_geom_angle
_geom_angle_site_symmetry_1
_geom_angle_site_symmetry_3
_geom_angle_publ_flag
O4 Co1 O2 174.2(4) . . ?
O7 Co1 O2 87.2(4) . . ?
O7 Co1 O4 91.1(5) . . ?
O7 Co1 N1 109.7(5) . . ?
O7 Co1 N2 115.9(5) . . ?
N1 Co1 O2 78.9(4) . . ?
N1 Co1 O4 96.4(4) . . ?
N2 Co1 O2 81.8(4) . . ?
N2 Co1 O4 104.0(5) . . ?
N2 Co1 N1 129.1(5) . . ?
O4 S1 C25 100.7(7) . . ?
O5 S1 C25 103.2(7) . . ?
O5 S1 O4 113.4(6) . . ?
O6 S1 C25 105.7(8) . . ?
O6 S1 O4 114.5(7) . . ?
O6 S1 O5 116.9(7) . . ?
O7 S2 C26 99.7(7) . . ?
O8 S2 C26 105.3(9) . . ?
O8 S2 O7 112.3(7) . . ?
O9 S2 C26 106.9(8) . . ?
O9 S2 O7 114.8(7) . . ?
O9 S2 O8 115.8(8) . . ?
F1 C25 S1 112.2(12) . . ?
F2 C25 S1 109.8(13) . . ?
F2 C25 F1 109.1(15) . . ?
F2 C25 F3 107.3(15) . . ?
F3 C25 S1 110.6(12) . . ?
F3 C25 F1 107.6(17) . . ?
F4 C26 S2 109.5(12) . . ?
F4 C26 F5 107.7(19) . . ?
F4 C26 F6 111.3(17) . . ?
F5 C26 S2 110.0(14) . . ?
F5 C26 F6 107.3(14) . . ?
F6 C26 S2 110.9(13) . . ?
C3 O1 C2 106.4(10) . . ?
C5 O2 Co1 120.1(7) . . ?
C12 O2 Co1 122.1(8) . . ?
C12 O2 C5 110.5(10) . . ?
C14 O3 C15 105.0(12) . . ?
S1 O4 Co1 158.6(8) . . ?
S2 O7 Co1 141.3(6) . . ?
C1 N1 Co1 122.2(8) . . ?
C3 N1 Co1 130.1(10) . . ?
C3 N1 C1 107.7(12) . . ?
C14 N2 Co1 131.1(10) . . ?
C14 N2 C16 105.2(12) . . ?
C16 N2 Co1 123.7(9) . . ?
N1 C1 H1 108.6 . . ?
N1 C1 C2 102.5(11) . . ?
N1 C1 C20 110.7(12) . . ?
C2 C1 H1 108.6 . . ?
C20 C1 H1 108.6 . . ?
C20 C1 C2 117.5(14) . . ?
O1 C2 C1 104.1(11) . . ?
O1 C2 H2A 110.9 . . ?
O1 C2 H2B 110.9 . . ?
C1 C2 H2A 110.9 . . ?
C1 C2 H2B 110.9 . . ?
H2A C2 H2B 109.0 . . ?
O1 C3 C4 113.9(11) . . ?
N1 C3 O1 117.3(12) . . ?
N1 C3 C4 128.8(14) . . ?
C3 C4 H4 117.9 . . ?
C5 C4 C3 124.2(13) . . ?
C5 C4 H4 117.9 . . ?
O2 C5 C6 106.3(12) . . ?
C4 C5 O2 118.8(12) . . ?
C4 C5 C6 134.6(14) . . ?
C7 C6 C5 129.4(16) . . ?
C11 C6 C5 109.5(13) . . ?
C11 C6 C7 120.9(15) . . ?
C6 C7 C23 123.0(15) . . ?
C8 C7 C6 114.4(17) . . ?
C8 C7 C23 122.6(16) . . ?
C7 C8 H8 117.7 . . ?
C9 C8 C7 124.5(18) . . ?
C9 C8 H8 117.7 . . ?
C8 C9 H9 119.6 . . ?
C8 C9 C10 120.9(17) . . ?
C10 C9 H9 119.6 . . ?
C9 C10 C24 120.0(16) . . ?
C11 C10 C9 115.4(17) . . ?
C11 C10 C24 124.1(15) . . ?
C6 C11 C12 107.3(12) . . ?
C10 C11 C6 123.7(15) . . ?
C10 C11 C12 129.0(15) . . ?
O2 C12 C11 106.3(12) . . ?
C13 C12 O2 119.5(13) . . ?
C13 C12 C11 134.1(13) . . ?
C12 C13 H13 117.7 . . ?
C12 C13 C14 124.6(13) . . ?
C14 C13 H13 117.7 . . ?
O3 C14 N2 118.4(14) . . ?
O3 C14 C13 112.7(12) . . ?
N2 C14 C13 128.8(13) . . ?
O3 C15 H15C 111.0 . . ?
O3 C15 H15D 111.0 . . ?
O3 C15 C16 103.7(11) . . ?
H15C C15 H15D 109.0 . . ?
C16 C15 H15C 111.0 . . ?
C16 C15 H15D 111.0 . . ?
N2 C16 C15 101.8(12) . . ?
N2 C16 H16 109.9 . . ?
N2 C16 C17 110.1(13) . . ?
C15 C16 H16 109.9 . . ?
C17 C16 C15 115.0(14) . . ?
C17 C16 H16 109.9 . . ?
C16 C17 H17 106.7 . . ?
C16 C17 C18 109.3(16) . . ?
C16 C17 C19 115.6(15) . . ?
C18 C17 H17 106.7 . . ?
C18 C17 C19 111.4(15) . . ?
C19 C17 H17 106.7 . . ?
C17 C18 H18A 109.5 . . ?
C17 C18 H18B 109.5 . . ?
C17 C18 H18C 109.5 . . ?
H18A C18 H18B 109.5 . . ?
H18A C18 H18C 109.5 . . ?
H18B C18 H18C 109.5 . . ?
C17 C19 H19A 109.5 . . ?
C17 C19 H19B 109.5 . . ?
C17 C19 H19C 109.5 . . ?
H19A C19 H19B 109.5 . . ?
H19A C19 H19C 109.5 . . ?
H19B C19 H19C 109.5 . . ?
C1 C20 H20 108.0 . . ?
C1 C20 C22 110.5(18) . . ?
C21 C20 C1 113.5(14) . . ?
C21 C20 H20 108.0 . . ?
C21 C20 C22 108.7(17) . . ?
C22 C20 H20 108.0 . . ?
C20 C21 H21A 109.5 . . ?
C20 C21 H21B 109.5 . . ?
C20 C21 H21C 109.5 . . ?
H21A C21 H21B 109.5 . . ?
H21A C21 H21C 109.5 . . ?
H21B C21 H21C 109.5 . . ?
C20 C22 H22A 109.5 . . ?
C20 C22 H22B 109.5 . . ?
C20 C22 H22C 109.5 . . ?
H22A C22 H22B 109.5 . . ?
H22A C22 H22C 109.5 . . ?
H22B C22 H22C 109.5 . . ?
C7 C23 H23A 109.5 . . ?
C7 C23 H23B 109.5 . . ?
C7 C23 H23C 109.5 . . ?
H23A C23 H23B 109.5 . . ?
H23A C23 H23C 109.5 . . ?
H23B C23 H23C 109.5 . . ?
C10 C24 H24A 109.5 . . ?
C10 C24 H24B 109.5 . . ?
C10 C24 H24C 109.5 . . ?
H24A C24 H24B 109.5 . . ?
H24A C24 H24C 109.5 . . ?
H24B C24 H24C 109.5 . . ?
O34 Co2 O32 178.7(4) . . ?
O37 Co2 O32 83.1(4) . . ?
O37 Co2 O34 98.2(4) . . ?
O37 Co2 N31 101.8(4) . . ?
N31 Co2 O32 79.6(4) . . ?
N31 Co2 O34 100.1(4) . . ?
N32 Co2 O32 81.5(3) . . ?
N32 Co2 O34 97.7(4) . . ?
N32 Co2 O37 122.8(5) . . ?
N32 Co2 N31 128.6(5) . . ?
O34 S31 C55 103.0(6) . . ?
O35 S31 C55 104.3(6) . . ?
O35 S31 O34 113.0(6) . . ?
O36 S31 C55 104.0(6) . . ?
O36 S31 O34 113.1(6) . . ?
O36 S31 O35 117.4(7) . . ?
O37 S32 C56 100.8(6) . . ?
O38 S32 C56 104.4(7) . . ?
O38 S32 O37 113.6(9) . . ?
O39 S32 C56 104.9(8) . . ?
O39 S32 O37 112.9(8) . . ?
O39 S32 O38 117.8(12) . . ?
F31 C55 S31 111.9(9) . . ?
F31 C55 F32 107.8(11) . . ?
F31 C55 F33 108.7(12) . . ?
F32 C55 S31 109.8(10) . . ?
F32 C55 F33 108.4(11) . . ?
F33 C55 S31 110.2(9) . . ?
F34 C56 S32 111.0(9) . . ?
F35 C56 S32 111.8(9) . . ?
F35 C56 F34 105.8(11) . . ?
F36 C56 S32 113.1(10) . . ?
F36 C56 F34 107.5(12) . . ?
F36 C56 F35 107.3(11) . . ?
C33 O31 C32 107.4(10) . . ?
C35 O32 Co2 121.1(7) . . ?
C42 O32 Co2 126.7(8) . . ?
C42 O32 C35 108.9(9) . . ?
C44 O33 C45 106.0(9) . . ?
S31 O34 Co2 160.7(7) . . ?
S32 O37 Co2 130.3(6) . . ?
C31 N31 Co2 123.6(8) . . ?
C33 N31 Co2 128.5(10) . . ?
C33 N31 C31 107.9(11) . . ?
C44 N32 Co2 131.2(9) . . ?
C44 N32 C47 105.6(10) . . ?
C47 N32 Co2 123.0(8) . . ?
N31 C31 H31 108.1 . . ?
N31 C31 C32 101.9(11) . . ?
N31 C31 C50 110.5(12) . . ?
C32 C31 H31 108.1 . . ?
C32 C31 C50 119.5(13) . . ?
C50 C31 H31 108.1 . . ?
O31 C32 C31 104.2(11) . . ?
O31 C32 H32A 110.9 . . ?
O31 C32 H32B 110.9 . . ?
C31 C32 H32A 110.9 . . ?
C31 C32 H32B 110.9 . . ?
H32A C32 H32B 108.9 . . ?
O31 C33 C34 114.6(11) . . ?
N31 C33 O31 117.3(12) . . ?
N31 C33 C34 128.0(13) . . ?
C33 C34 H34 117.8 . . ?
C35 C34 C33 124.5(12) . . ?
C35 C34 H34 117.8 . . ?
O32 C35 C36 107.9(11) . . ?
C34 C35 O32 118.9(11) . . ?
C34 C35 C36 133.1(12) . . ?
C37 C36 C35 130.6(12) . . ?
C37 C36 C41 121.7(12) . . ?
C41 C36 C35 107.5(11) . . ?
C36 C37 C38 115.4(12) . . ?
C36 C37 C53 123.6(13) . . ?
C38 C37 C53 121.0(12) . . ?
C37 C38 H38 119.0 . . ?
C37 C38 C39 122.0(13) . . ?
C39 C38 H38 119.0 . . ?
C38 C39 H39 119.5 . . ?
C40 C39 C38 121.0(14) . . ?
C40 C39 H39 119.5 . . ?
C39 C40 C54 119.5(13) . . ?
C41 C40 C39 118.0(14) . . ?
C41 C40 C54 122.5(12) . . ?
C36 C41 C42 107.2(11) . . ?
C40 C41 C36 121.5(12) . . ?
C40 C41 C42 130.8(13) . . ?
O32 C42 C41 108.1(11) . . ?
C43 C42 O32 117.8(12) . . ?
C43 C42 C41 133.9(13) . . ?
C42 C43 H43 116.6 . . ?
C42 C43 C44 126.7(13) . . ?
C44 C43 H43 116.6 . . ?
O33 C44 C43 114.3(11) . . ?
N32 C44 O33 116.4(11) . . ?
N32 C44 C43 129.3(12) . . ?
O33 C45 H45A 111.1 . . ?
O33 C45 H45B 111.1 . . ?
O33 C45 C47 103.4(10) . . ?
H45A C45 H45B 109.1 . . ?
C47 C45 H45A 111.1 . . ?
C47 C45 H45B 111.1 . . ?
C47 C46 H46 107.5 . . ?
C47 C46 C49 113.0(12) . . ?
C48 C46 H46 107.5 . . ?
C48 C46 C47 109.1(13) . . ?
C48 C46 C49 112.1(13) . . ?
C49 C46 H46 107.5 . . ?
N32 C47 C45 102.8(10) . . ?
N32 C47 C46 111.3(11) . . ?
N32 C47 H47 109.6 . . ?
C45 C47 H47 109.6 . . ?
C46 C47 C45 113.8(11) . . ?
C46 C47 H47 109.6 . . ?
C46 C48 H48A 109.5 . . ?
C46 C48 H48B 109.5 . . ?
C46 C48 H48C 109.5 . . ?
H48A C48 H48B 109.5 . . ?
H48A C48 H48C 109.5 . . ?
H48B C48 H48C 109.5 . . ?
C46 C49 H49A 109.5 . . ?
C46 C49 H49B 109.5 . . ?
C46 C49 H49C 109.5 . . ?
H49A C49 H49B 109.5 . . ?
H49A C49 H49C 109.5 . . ?
H49B C49 H49C 109.5 . . ?
C31 C50 H50 108.7 . . ?
C51 C50 C31 110.8(14) . . ?
C51 C50 H50 108.7 . . ?
C51 C50 C52 111.0(15) . . ?
C52 C50 C31 108.9(14) . . ?
C52 C50 H50 108.7 . . ?
C50 C51 H51A 109.5 . . ?
C50 C51 H51B 109.5 . . ?
C50 C51 H51C 109.5 . . ?
H51A C51 H51B 109.5 . . ?
H51A C51 H51C 109.5 . . ?
H51B C51 H51C 109.5 . . ?
C50 C52 H52A 109.5 . . ?
C50 C52 H52B 109.5 . . ?
C50 C52 H52C 109.5 . . ?
H52A C52 H52B 109.5 . . ?
H52A C52 H52C 109.5 . . ?
H52B C52 H52C 109.5 . . ?
C37 C53 H53A 109.5 . . ?
C37 C53 H53B 109.5 . . ?
C37 C53 H53C 109.5 . . ?
H53A C53 H53B 109.5 . . ?
H53A C53 H53C 109.5 . . ?
H53B C53 H53C 109.5 . . ?
C40 C54 H54A 109.5 . . ?
C40 C54 H54B 109.5 . . ?
C40 C54 H54C 109.5 . . ?
H54A C54 H54B 109.5 . . ?
H54A C54 H54C 109.5 . . ?
H54B C54 H54C 109.5 . . ?
O64 Co3 O62 175.3(4) . . ?
O67 Co3 O62 88.7(4) . . ?
O67 Co3 O64 95.3(5) . . ?
O67 Co3 N61 108.4(5) . . ?
O67 Co3 N62 119.5(4) . . ?
N61 Co3 O62 80.0(4) . . ?
N61 Co3 O64 96.3(4) . . ?
N61 Co3 N62 127.8(5) . . ?
N62 Co3 O62 81.5(4) . . ?
N62 Co3 O64 98.6(4) . . ?
O64 S61 C85 103.3(6) . . ?
O65 S61 C85 104.2(6) . . ?
O65 S61 O64 113.4(6) . . ?
O65 S61 O66 115.9(6) . . ?
O66 S61 C85 104.7(6) . . ?
O66 S61 O64 113.5(6) . . ?
O67 S62 C86 103.0(7) . . ?
O67 S62 O68 109.5(9) . . ?
O68 S62 C86 99.5(15) . . ?
O69 S62 C86 111.2(9) . . ?
O69 S62 O67 122.6(11) . . ?
O69 S62 O68 108.5(18) . . ?
F61 C85 S61 111.9(10) . . ?
F62 C85 S61 111.8(10) . . ?
F62 C85 F61 106.9(12) . . ?
F63 C85 S61 112.8(10) . . ?
F63 C85 F61 106.3(11) . . ?
F63 C85 F62 106.7(12) . . ?
F64 C86 S62 112.5(14) . . ?
F64 C86 F66 107.3(18) . . ?
F65 C86 S62 118.8(16) . . ?
F65 C86 F64 108.7(15) . . ?
F65 C86 F66 105(2) . . ?
F66 C86 S62 103.4(14) . . ?
C63 O61 C62 105.8(9) . . ?
C65 O62 Co3 119.7(7) . . ?
C72 O62 Co3 126.1(7) . . ?
C72 O62 C65 109.7(9) . . ?
C74 O63 C75 106.1(10) . . ?
S61 O64 Co3 163.5(7) . . ?
S62 O67 Co3 138.8(8) . . ?
C61 N61 Co3 123.6(7) . . ?
C63 N61 Co3 128.1(8) . . ?
C63 N61 C61 108.4(10) . . ?
C74 N62 Co3 130.7(8) . . ?
C74 N62 C76 106.6(10) . . ?
C76 N62 Co3 122.6(8) . . ?
N61 C61 H61 109.4 . . ?
N61 C61 C62 102.8(9) . . ?
N61 C61 C80 109.4(10) . . ?
C62 C61 H61 109.4 . . ?
C62 C61 C80 116.2(12) . . ?
C80 C61 H61 109.4 . . ?
O61 C62 C61 106.2(9) . . ?
O61 C62 H62A 110.5 . . ?
O61 C62 H62B 110.5 . . ?
C61 C62 H62A 110.5 . . ?
C61 C62 H62B 110.5 . . ?
H62A C62 H62B 108.7 . . ?
O61 C63 C64 115.5(11) . . ?
N61 C63 O61 115.6(11) . . ?
N61 C63 C64 128.7(12) . . ?
C63 C64 H64 118.0 . . ?
C65 C64 C63 124.0(13) . . ?
C65 C64 H64 118.0 . . ?
O62 C65 C66 106.9(10) . . ?
C64 C65 O62 119.5(10) . . ?
C64 C65 C66 132.4(12) . . ?
C67 C66 C65 129.3(13) . . ?
C67 C66 C71 122.9(12) . . ?
C71 C66 C65 107.7(11) . . ?
C66 C67 C68 115.1(13) . . ?
C66 C67 C83 125.0(12) . . ?
C68 C67 C83 119.9(12) . . ?
C67 C68 H68 119.3 . . ?
C69 C68 C67 121.5(13) . . ?
C69 C68 H68 119.3 . . ?
C68 C69 H69 118.0 . . ?
C68 C69 C70 124.1(13) . . ?
C70 C69 H69 118.0 . . ?
C69 C70 C84 120.8(12) . . ?
C71 C70 C69 113.2(14) . . ?
C71 C70 C84 125.9(12) . . ?
C66 C71 C72 107.4(11) . . ?
C70 C71 C66 122.9(12) . . ?
C70 C71 C72 129.5(13) . . ?
O62 C72 C71 107.9(11) . . ?
C73 C72 O62 119.9(11) . . ?
C73 C72 C71 132.1(12) . . ?
C72 C73 H73 117.5 . . ?
C72 C73 C74 124.9(12) . . ?
C74 C73 H73 117.5 . . ?
O63 C74 C73 113.9(11) . . ?
N62 C74 O63 117.0(11) . . ?
N62 C74 C73 129.1(12) . . ?
O63 C75 H75A 110.8 . . ?
O63 C75 H75B 110.8 . . ?
O63 C75 C76 104.6(10) . . ?
H75A C75 H75B 108.9 . . ?
C76 C75 H75A 110.8 . . ?
C76 C75 H75B 110.8 . . ?
N62 C76 C75 101.6(11) . . ?
N62 C76 H76 110.0 . . ?
N62 C76 C77 110.7(11) . . ?
C75 C76 H76 110.0 . . ?
C77 C76 C75 114.2(12) . . ?
C77 C76 H76 110.0 . . ?
C76 C77 H77 106.6 . . ?
C76 C77 C79 108.9(13) . . ?
C78 C77 C76 114.9(13) . . ?
C78 C77 H77 106.6 . . ?
C78 C77 C79 112.6(14) . . ?
C79 C77 H77 106.6 . . ?
C77 C78 H78A 109.5 . . ?
C77 C78 H78B 109.5 . . ?
C77 C78 H78C 109.5 . . ?
H78A C78 H78B 109.5 . . ?
H78A C78 H78C 109.5 . . ?
H78B C78 H78C 109.5 . . ?
C77 C79 H79A 109.5 . . ?
C77 C79 H79B 109.5 . . ?
C77 C79 H79C 109.5 . . ?
H79A C79 H79B 109.5 . . ?
H79A C79 H79C 109.5 . . ?
H79B C79 H79C 109.5 . . ?
C61 C80 H80 107.2 . . ?
C61 C80 C81 112.8(11) . . ?
C81 C80 H80 107.2 . . ?
C82 C80 C61 111.2(11) . . ?
C82 C80 H80 107.2 . . ?
C82 C80 C81 110.9(13) . . ?
C80 C81 H81A 109.5 . . ?
C80 C81 H81B 109.5 . . ?
C80 C81 H81C 109.5 . . ?
H81A C81 H81B 109.5 . . ?
H81A C81 H81C 109.5 . . ?
H81B C81 H81C 109.5 . . ?
C80 C82 H82A 109.5 . . ?
C80 C82 H82B 109.5 . . ?
C80 C82 H82C 109.5 . . ?
H82A C82 H82B 109.5 . . ?
H82A C82 H82C 109.5 . . ?
H82B C82 H82C 109.5 . . ?
C67 C83 H83A 109.5 . . ?
C67 C83 H83B 109.5 . . ?
C67 C83 H83C 109.5 . . ?
H83A C83 H83B 109.5 . . ?
H83A C83 H83C 109.5 . . ?
H83B C83 H83C 109.5 . . ?
C70 C84 H84A 109.5 . . ?
C70 C84 H84B 109.5 . . ?
C70 C84 H84C 109.5 . . ?
H84A C84 H84B 109.5 . . ?
H84A C84 H84C 109.5 . . ?
H84B C84 H84C 109.5 . . ?
O94 Co4 O92 172.8(4) . . ?
O97 Co4 O92 82.6(4) . . ?
O97 Co4 O94 91.6(5) . . ?
N91 Co4 O92 79.9(4) . . ?
N91 Co4 O94 97.2(4) . . ?
N91 Co4 O97 101.8(4) . . ?
N91 Co4 N92 131.9(5) . . ?
N92 Co4 O92 82.9(4) . . ?
N92 Co4 O94 103.8(5) . . ?
N92 Co4 O97 120.0(4) . . ?
O94 S91 C115 101.3(7) . . ?
O94 S91 O95 116.7(7) . . ?
O94 S91 O96 111.3(8) . . ?
O95 S91 C115 105.8(8) . . ?
O95 S91 O96 115.4(8) . . ?
O96 S91 C115 104.3(7) . . ?
O97 S92 C116 99.5(6) . . ?
O98 S92 C116 105.4(8) . . ?
O98 S92 O97 113.6(7) . . ?
O98 S92 O99 116.8(8) . . ?
O99 S92 C116 105.2(6) . . ?
O99 S92 O97 113.8(6) . . ?
F91 C115 S91 109.1(11) . . ?
F91 C115 F92 109.3(14) . . ?
F92 C115 S91 110.8(12) . . ?
F93 C115 S91 110.9(12) . . ?
F93 C115 F91 111.2(14) . . ?
F93 C115 F92 105.5(13) . . ?
F94 C116 S92 112.6(10) . . ?
F95 C116 S92 111.6(9) . . ?
F95 C116 F94 107.6(12) . . ?
F95 C116 F96 106.3(11) . . ?
F96 C116 S92 112.1(10) . . ?
F96 C116 F94 106.3(11) . . ?
C93 O91 C92 107.5(10) . . ?
C95 O92 Co4 120.4(8) . . ?
C95 O92 C102 108.2(9) . . ?
C102 O92 Co4 125.8(7) . . ?
C104 O93 C105 106.8(11) . . ?
S91 O94 Co4 156.4(7) . . ?
S92 O97 Co4 137.2(6) . . ?
C91 N91 Co4 126.7(8) . . ?
C93 N91 Co4 124.7(8) . . ?
C93 N91 C91 106.4(10) . . ?
C104 N92 Co4 129.9(9) . . ?
C104 N92 C106 106.3(11) . . ?
C106 N92 Co4 123.6(9) . . ?
N91 C91 H91 109.8 . . ?
N91 C91 C92 104.6(10) . . ?
N91 C91 C110 110.3(11) . . ?
C92 C91 H91 109.8 . . ?
C92 C91 C110 112.4(12) . . ?
C110 C91 H91 109.8 . . ?
O91 C92 C91 103.8(11) . . ?
O91 C92 H92A 111.0 . . ?
O91 C92 H92B 111.0 . . ?
C91 C92 H92A 111.0 . . ?
C91 C92 H92B 111.0 . . ?
H92A C92 H92B 109.0 . . ?
O91 C93 C94 116.0(12) . . ?
N91 C93 O91 116.7(12) . . ?
N91 C93 C94 127.1(12) . . ?
C93 C94 H94 116.6 . . ?
C95 C94 C93 126.8(12) . . ?
C95 C94 H94 116.6 . . ?
O92 C95 C96 108.3(10) . . ?
C94 C95 O92 118.6(11) . . ?
C94 C95 C96 132.9(12) . . ?
C97 C96 C95 129.9(13) . . ?
C101 C96 C95 108.3(10) . . ?
C101 C96 C97 121.8(13) . . ?
C96 C97 C98 114.2(14) . . ?
C96 C97 C113 124.0(14) . . ?
C98 C97 C113 121.7(13) . . ?
C97 C98 H98 118.3 . . ?
C99 C98 C97 123.3(13) . . ?
C99 C98 H98 118.3 . . ?
C98 C99 H99 119.2 . . ?
C98 C99 C100 121.6(14) . . ?
C100 C99 H99 119.2 . . ?
C99 C100 C114 119.8(13) . . ?
C101 C100 C99 116.2(13) . . ?
C101 C100 C114 124.0(13) . . ?
C96 C101 C102 107.7(11) . . ?
C100 C101 C96 122.7(12) . . ?
C100 C101 C102 129.6(12) . . ?
O92 C102 C101 107.3(10) . . ?
C103 C102 O92 117.0(11) . . ?
C103 C102 C101 135.5(12) . . ?
C102 C103 H103 115.5 . . ?
C102 C103 C104 128.9(14) . . ?
C104 C103 H103 115.5 . . ?
O93 C104 C103 115.3(13) . . ?
N92 C104 O93 116.0(11) . . ?
N92 C104 C103 128.5(13) . . ?
O93 C105 H10A 111.1 . . ?
O93 C105 H10B 111.1 . . ?
O93 C105 C106 103.4(10) . . ?
H10A C105 H10B 109.0 . . ?
C106 C105 H10A 111.1 . . ?
C106 C105 H10B 111.1 . . ?
N92 C106 C105 102.0(11) . . ?
N92 C106 H106 110.1 . . ?
N92 C106 C107 111.1(10) . . ?
C105 C106 H106 110.1 . . ?
C105 C106 C107 113.3(12) . . ?
C107 C106 H106 110.1 . . ?
C106 C107 H107 106.6 . . ?
C108 C107 C106 110.0(12) . . ?
C108 C107 H107 106.6 . . ?
C108 C107 C109 113.0(13) . . ?
C109 C107 C106 113.5(14) . . ?
C109 C107 H107 106.6 . . ?
C107 C108 H10C 109.5 . . ?
C107 C108 H10D 109.5 . . ?
C107 C108 H10E 109.5 . . ?
H10C C108 H10D 109.5 . . ?
H10C C108 H10E 109.5 . . ?
H10D C108 H10E 109.5 . . ?
C107 C109 H10F 109.5 . . ?
C107 C109 H10G 109.5 . . ?
C107 C109 H10H 109.5 . . ?
H10F C109 H10G 109.5 . . ?
H10F C109 H10H 109.5 . . ?
H10G C109 H10H 109.5 . . ?
C91 C110 H110 107.2 . . ?
C111 C110 C91 110.5(11) . . ?
C111 C110 H110 107.2 . . ?
C112 C110 C91 113.2(11) . . ?
C112 C110 H110 107.2 . . ?
C112 C110 C111 111.2(15) . . ?
C110 C111 H11A 109.5 . . ?
C110 C111 H11B 109.5 . . ?
C110 C111 H11C 109.5 . . ?
H11A C111 H11B 109.5 . . ?
H11A C111 H11C 109.5 . . ?
H11B C111 H11C 109.5 . . ?
C110 C112 H11D 109.5 . . ?
C110 C112 H11E 109.5 . . ?
C110 C112 H11F 109.5 . . ?
H11D C112 H11E 109.5 . . ?
H11D C112 H11F 109.5 . . ?
H11E C112 H11F 109.5 . . ?
C97 C113 H11G 109.5 . . ?
C97 C113 H11H 109.5 . . ?
C97 C113 H11I 109.5 . . ?
H11G C113 H11H 109.5 . . ?
H11G C113 H11I 109.5 . . ?
H11H C113 H11I 109.5 . . ?
C100 C114 H11J 109.5 . . ?
C100 C114 H11K 109.5 . . ?
C100 C114 H11L 109.5 . . ?
H11J C114 H11K 109.5 . . ?
H11J C114 H11L 109.5 . . ?
H11K C114 H11L 109.5 . . ?
O124 Co5 O122 172.6(4) . . ?
O127 Co5 O122 82.6(4) . . ?
O127 Co5 O124 91.9(4) . . ?
O127 Co5 N121 101.3(4) . . ?
O127 Co5 N122 119.7(4) . . ?
N121 Co5 O122 79.4(4) . . ?
N121 Co5 O124 97.0(4) . . ?
N122 Co5 O122 82.5(4) . . ?
N122 Co5 O124 104.6(5) . . ?
N122 Co5 N121 132.2(5) . . ?
O124 S121 C145 100.0(6) . . ?
O125 S121 C145 104.5(6) . . ?
O125 S121 O124 114.0(6) . . ?
O125 S121 O126 116.5(6) . . ?
O126 S121 C145 104.7(6) . . ?
O126 S121 O124 114.5(7) . . ?
O127 S122 C146 100.2(6) . . ?
O128 S122 C146 105.0(6) . . ?
O128 S122 O127 113.0(6) . . ?
O129 S122 C146 105.5(7) . . ?
O129 S122 O127 112.2(6) . . ?
O129 S122 O128 118.6(7) . . ?
F121 C145 S121 111.9(9) . . ?
F122 C145 S121 110.7(10) . . ?
F122 C145 F121 105.3(12) . . ?
F123 C145 S121 112.8(10) . . ?
F123 C145 F121 108.2(12) . . ?
F123 C145 F122 107.5(11) . . ?
F124 C146 S122 111.5(9) . . ?
F124 C146 F126 105.4(10) . . ?
F125 C146 S122 112.8(9) . . ?
F125 C146 F124 108.1(11) . . ?
F125 C146 F126 107.1(10) . . ?
F126 C146 S122 111.6(9) . . ?
C123 O121 C122 106.5(9) . . ?
C125 O122 Co5 119.6(7) . . ?
C132 O122 Co5 124.5(7) . . ?
C132 O122 C125 108.7(9) . . ?
C134 O123 C135 105.7(11) . . ?
S121 O124 Co5 153.5(7) . . ?
S122 O127 Co5 135.8(6) . . ?
C121 N121 Co5 124.9(7) . . ?
C123 N121 Co5 126.8(8) . . ?
C123 N121 C121 106.6(10) . . ?
C134 N122 Co5 129.5(8) . . ?
C134 N122 C136 108.0(11) . . ?
C136 N122 Co5 122.2(10) . . ?
N121 C121 H121 109.1 . . ?
N121 C121 C122 102.7(10) . . ?
N121 C121 C140 112.0(12) . . ?
C122 C121 H121 109.1 . . ?
C140 C121 H121 109.1 . . ?
C140 C121 C122 114.7(12) . . ?
O121 C122 C121 104.4(10) . . ?
O121 C122 H12A 110.9 . . ?
O121 C122 H12B 110.9 . . ?
C121 C122 H12A 110.9 . . ?
C121 C122 H12B 110.9 . . ?
H12A C122 H12B 108.9 . . ?
O121 C123 C124 113.7(10) . . ?
N121 C123 O121 118.4(11) . . ?
N121 C123 C124 127.9(11) . . ?
C123 C124 H124 117.5 . . ?
C125 C124 C123 125.1(11) . . ?
C125 C124 H124 117.5 . . ?
O122 C125 C126 107.4(10) . . ?
C124 C125 O122 119.6(11) . . ?
C124 C125 C126 132.7(11) . . ?
C127 C126 C125 130.7(12) . . ?
C127 C126 C131 122.2(12) . . ?
C131 C126 C125 107.1(10) . . ?
C126 C127 C143 122.5(13) . . ?
C128 C127 C126 116.6(13) . . ?
C128 C127 C143 120.8(13) . . ?
C127 C128 H128 119.2 . . ?
C127 C128 C129 121.5(14) . . ?
C129 C128 H128 119.2 . . ?
C128 C129 H129 118.2 . . ?
C130 C129 C128 123.7(14) . . ?
C130 C129 H129 118.2 . . ?
C129 C130 C131 115.4(13) . . ?
C129 C130 C144 121.1(13) . . ?
C131 C130 C144 123.4(12) . . ?
C126 C131 C130 120.5(11) . . ?
C126 C131 C132 107.8(11) . . ?
C130 C131 C132 131.7(12) . . ?
O122 C132 C131 109.0(10) . . ?
C133 C132 O122 118.7(12) . . ?
C133 C132 C131 132.4(13) . . ?
C132 C133 H133 116.8 . . ?
C132 C133 C134 126.5(13) . . ?
C134 C133 H133 116.8 . . ?
O123 C134 C133 114.0(12) . . ?
N122 C134 O123 116.2(11) . . ?
N122 C134 C133 129.8(12) . . ?
O123 C135 H13A 110.7 . . ?
O123 C135 H13B 110.7 . . ?
O123 C135 C136 105.4(10) . . ?
H13A C135 H13B 108.8 . . ?
C136 C135 H13A 110.7 . . ?
C136 C135 H13B 110.7 . . ?
N122 C136 C135 99.4(11) . . ?
N122 C136 H136 110.4 . . ?
C135 C136 H136 110.4 . . ?
C137 C136 N122 112.2(11) . . ?
C137 C136 C135 113.5(12) . . ?
C137 C136 H136 110.4 . . ?
C136 C137 H137 106.8 . . ?
C136 C137 C138 110.5(12) . . ?
C136 C137 C139 114.1(13) . . ?
C138 C137 H137 106.8 . . ?
C138 C137 C139 111.5(12) . . ?
C139 C137 H137 106.8 . . ?
C137 C138 H13C 109.5 . . ?
C137 C138 H13D 109.5 . . ?
C137 C138 H13E 109.5 . . ?
H13C C138 H13D 109.5 . . ?
H13C C138 H13E 109.5 . . ?
H13D C138 H13E 109.5 . . ?
C137 C139 H13F 109.5 . . ?
C137 C139 H13G 109.5 . . ?
C137 C139 H13H 109.5 . . ?
H13F C139 H13G 109.5 . . ?
H13F C139 H13H 109.5 . . ?
H13G C139 H13H 109.5 . . ?
C121 C140 H140 106.8 . . ?
C121 C140 C141 112.3(13) . . ?
C141 C140 H140 106.8 . . ?
C142 C140 C121 116.5(15) . . ?
C142 C140 H140 106.8 . . ?
C142 C140 C141 107.2(18) . . ?
C140 C141 H14A 109.5 . . ?
C140 C141 H14B 109.5 . . ?
C140 C141 H14C 109.5 . . ?
H14A C141 H14B 109.5 . . ?
H14A C141 H14C 109.5 . . ?
H14B C141 H14C 109.5 . . ?
C140 C142 H14D 109.5 . . ?
C140 C142 H14E 109.5 . . ?
C140 C142 H14F 109.5 . . ?
H14D C142 H14E 109.5 . . ?
H14D C142 H14F 109.5 . . ?
H14E C142 H14F 109.5 . . ?
C127 C143 H14G 109.5 . . ?
C127 C143 H14H 109.5 . . ?
C127 C143 H14I 109.5 . . ?
H14G C143 H14H 109.5 . . ?
H14G C143 H14I 109.5 . . ?
H14H C143 H14I 109.5 . . ?
C130 C144 H14J 109.5 . . ?
C130 C144 H14K 109.5 . . ?
C130 C144 H14L 109.5 . . ?
H14J C144 H14K 109.5 . . ?
H14J C144 H14L 109.5 . . ?
H14K C144 H14L 109.5 . . ?
O154 Co6 O152 175.1(4) . . ?
O154 Co6 N152 102.2(5) . . ?
O157 Co6 O152 79.8(4) . . ?
O157 Co6 O154 96.0(5) . . ?
O157 Co6 N151 105.0(4) . . ?
O157 Co6 N152 117.9(5) . . ?
N151 Co6 O152 78.9(4) . . ?
N151 Co6 O154 99.7(5) . . ?
N151 Co6 N152 128.8(5) . . ?
N152 Co6 O152 82.2(4) . . ?
O154 S151 C175 101.6(6) . . ?
O155 S151 C175 104.2(6) . . ?
O155 S151 O154 113.2(6) . . ?
O156 S151 C175 104.8(6) . . ?
O156 S151 O154 114.7(7) . . ?
O156 S151 O155 116.1(7) . . ?
O157 S152 C176 99.1(6) . . ?
O158 S152 C176 104.2(6) . . ?
O158 S152 O157 113.9(8) . . ?
O159 S152 C176 106.7(7) . . ?
O159 S152 O157 114.1(7) . . ?
O159 S152 O158 116.4(8) . . ?
F151 C175 S151 112.0(9) . . ?
F151 C175 F152 107.2(11) . . ?
F151 C175 F153 107.8(12) . . ?
F152 C175 S151 111.1(9) . . ?
F152 C175 F153 106.8(11) . . ?
F153 C175 S151 111.6(9) . . ?
F154 C176 S152 111.2(10) . . ?
F154 C176 F155 107.1(11) . . ?
F155 C176 S152 109.6(9) . . ?
F156 C176 S152 112.8(10) . . ?
F156 C176 F154 109.0(12) . . ?
F156 C176 F155 107.0(11) . . ?
C153 O151 C152 106.7(11) . . ?
C155 O152 Co6 119.2(7) . . ?
C162 O152 Co6 123.7(8) . . ?
C162 O152 C155 108.5(10) . . ?
C164 O153 C165 105.2(11) . . ?
S151 O154 Co6 159.2(8) . . ?
S152 O157 Co6 134.6(6) . . ?
C151 N151 Co6 125.4(8) . . ?
C153 N151 Co6 126.2(10) . . ?
C153 N151 C151 107.6(12) . . ?
C164 N152 Co6 129.4(9) . . ?
C164 N152 C166 107.8(11) . . ?
C166 N152 Co6 122.8(9) . . ?
N151 C151 H151 110.1 . . ?
N151 C151 C152 101.7(12) . . ?
C152 C151 H151 110.1 . . ?
C170 C151 N151 111.0(14) . . ?
C170 C151 H151 110.1 . . ?
C170 C151 C152 113.7(16) . . ?
O151 C152 C151 106.1(15) . . ?
O151 C152 H15A 110.5 . . ?
O151 C152 H15B 110.5 . . ?
C151 C152 H15A 110.5 . . ?
C151 C152 H15B 110.5 . . ?
H15A C152 H15B 108.7 . . ?
O151 C153 C154 113.4(12) . . ?
N151 C153 O151 117.0(13) . . ?
N151 C153 C154 129.4(14) . . ?
C153 C154 H154 118.4 . . ?
C155 C154 C153 123.3(13) . . ?
C155 C154 H154 118.4 . . ?
O152 C155 C156 109.5(12) . . ?
C154 C155 O152 118.6(11) . . ?
C154 C155 C156 131.3(12) . . ?
C155 C156 C161 106.9(12) . . ?
C157 C156 C155 132.3(15) . . ?
C157 C156 C161 120.3(14) . . ?
C156 C157 C173 122.4(15) . . ?
C158 C157 C156 116.4(15) . . ?
C158 C157 C173 121.2(13) . . ?
C157 C158 H158 118.8 . . ?
C159 C158 C157 122.4(15) . . ?
C159 C158 H158 118.8 . . ?
C158 C159 H159 118.6 . . ?
C158 C159 C160 122.8(16) . . ?
C160 C159 H159 118.6 . . ?
C159 C160 C174 122.2(14) . . ?
C161 C160 C159 116.4(14) . . ?
C161 C160 C174 121.3(13) . . ?
C156 C161 C162 106.0(12) . . ?
C160 C161 C156 121.7(12) . . ?
C160 C161 C162 132.2(14) . . ?
O152 C162 C161 108.6(12) . . ?
C163 C162 O152 119.1(12) . . ?
C163 C162 C161 132.0(14) . . ?
C162 C163 H163 117.5 . . ?
C162 C163 C164 125.1(14) . . ?
C164 C163 H163 117.5 . . ?
O153 C164 C163 113.9(13) . . ?
N152 C164 O153 116.1(12) . . ?
N152 C164 C163 129.6(13) . . ?
O153 C165 H16A 110.7 . . ?
O153 C165 H16B 110.7 . . ?
O153 C165 C166 105.3(11) . . ?
H16A C165 H16B 108.8 . . ?
C166 C165 H16A 110.7 . . ?
C166 C165 H16B 110.7 . . ?
N152 C166 C165 99.9(10) . . ?
N152 C166 H166 111.0 . . ?
N152 C166 C167 110.1(12) . . ?
C165 C166 H166 111.0 . . ?
C165 C166 C167 113.4(13) . . ?
C167 C166 H166 111.0 . . ?
C166 C167 H167 107.2 . . ?
C166 C167 C168 108.8(13) . . ?
C166 C167 C169 113.9(13) . . ?
C168 C167 H167 107.2 . . ?
C168 C167 C169 112.2(14) . . ?
C169 C167 H167 107.2 . . ?
C167 C168 H16C 109.5 . . ?
C167 C168 H16D 109.5 . . ?
C167 C168 H16E 109.5 . . ?
H16C C168 H16D 109.5 . . ?
H16C C168 H16E 109.5 . . ?
H16D C168 H16E 109.5 . . ?
C167 C169 H16F 109.5 . . ?
C167 C169 H16G 109.5 . . ?
C167 C169 H16H 109.5 . . ?
H16F C169 H16G 109.5 . . ?
H16F C169 H16H 109.5 . . ?
H16G C169 H16H 109.5 . . ?
C151 C170 H170 100.5 . . ?
C151 C170 H17A 105.0 . . ?
C171 C170 C151 115.2(15) . . ?
C171 C170 H170 100.5 . . ?
C171 C170 H17A 105.0 . . ?
C17A C170 C151 123(2) . . ?
C17A C170 H170 100.5 . . ?
C17A C170 C171 112.4(18) . . ?
C17B C170 C151 111.8(19) . . ?
C17B C170 H17A 105.0 . . ?
C17B C170 C171 114(2) . . ?
C170 C171 H17B 109.5 . . ?
C170 C171 H17C 109.5 . . ?
C170 C171 H17D 109.5 . . ?
H17B C171 H17C 109.5 . . ?
H17B C171 H17D 109.5 . . ?
H17C C171 H17D 109.5 . . ?
C170 C17A H17E 109.5 . . ?
C170 C17A H17F 109.5 . . ?
C170 C17A H17G 109.5 . . ?
H17E C17A H17F 109.5 . . ?
H17E C17A H17G 109.5 . . ?
H17F C17A H17G 109.5 . . ?
C170 C17B H17H 109.5 . . ?
C170 C17B H17I 109.5 . . ?
C170 C17B H17J 109.5 . . ?
H17H C17B H17I 109.5 . . ?
H17H C17B H17J 109.5 . . ?
H17I C17B H17J 109.5 . . ?
C157 C173 H17K 109.5 . . ?
C157 C173 H17L 109.5 . . ?
C157 C173 H17M 109.5 . . ?
H17K C173 H17L 109.5 . . ?
H17K C173 H17M 109.5 . . ?
H17L C173 H17M 109.5 . . ?
C160 C174 H17N 109.5 . . ?
C160 C174 H17O 109.5 . . ?
C160 C174 H17P 109.5 . . ?
H17N C174 H17O 109.5 . . ?
H17N C174 H17P 109.5 . . ?
H17O C174 H17P 109.5 . . ?
O184 Co7 O182 174.7(4) . . ?
O187 Co7 O182 87.6(4) . . ?
O187 Co7 O184 90.7(4) . . ?
O187 Co7 N181 108.3(4) . . ?
O187 Co7 N182 115.1(4) . . ?
N181 Co7 O182 80.6(4) . . ?
N181 Co7 O184 95.2(4) . . ?
N182 Co7 O182 82.7(4) . . ?
N182 Co7 O184 102.6(4) . . ?
N182 Co7 N181 132.4(5) . . ?
O184 S181 C205 101.8(7) . . ?
O185 S181 C205 103.8(6) . . ?
O185 S181 O184 112.8(6) . . ?
O185 S181 O186 116.6(7) . . ?
O186 S181 C205 104.1(7) . . ?
O186 S181 O184 115.3(7) . . ?
O187 S182 C206 99.1(6) . . ?
O188 S182 C206 105.6(6) . . ?
O188 S182 O187 114.6(6) . . ?
O188 S182 O189 117.1(7) . . ?
O189 S182 C206 105.0(7) . . ?
O189 S182 O187 112.9(6) . . ?
F181 C205 S181 110.6(10) . . ?
F182 C205 S181 110.8(10) . . ?
F182 C205 F181 106.8(12) . . ?
F183 C205 S181 111.4(10) . . ?
F183 C205 F181 109.3(13) . . ?
F183 C205 F182 107.8(12) . . ?
F184 C206 S182 113.1(10) . . ?
F185 C206 S182 113.6(10) . . ?
F185 C206 F184 105.7(11) . . ?
F185 C206 F186 106.6(13) . . ?
F186 C206 S182 111.7(10) . . ?
F186 C206 F184 105.5(12) . . ?
C183 O181 C182 107.3(9) . . ?
C185 O182 Co7 123.1(8) . . ?
C185 O182 C192 108.2(9) . . ?
C192 O182 Co7 122.3(7) . . ?
C194 O183 C195 105.9(10) . . ?
S181 O184 Co7 169.0(8) . . ?
S182 O187 Co7 139.7(6) . . ?
C181 N181 Co7 124.9(8) . . ?
C183 N181 Co7 127.8(9) . . ?
C183 N181 C181 106.6(11) . . ?
C194 N182 Co7 129.7(8) . . ?
C194 N182 C196 106.7(10) . . ?
C196 N182 Co7 123.5(8) . . ?
N181 C181 H181 108.0 . . ?
N181 C181 C182 105.2(10) . . ?
N181 C181 C200 113.1(12) . . ?
C182 C181 H181 108.0 . . ?
C200 C181 H181 108.0 . . ?
C200 C181 C182 114.4(13) . . ?
O181 C182 C181 103.1(10) . . ?
O181 C182 H18D 111.1 . . ?
O181 C182 H18E 111.1 . . ?
C181 C182 H18D 111.1 . . ?
C181 C182 H18E 111.1 . . ?
H18D C182 H18E 109.1 . . ?
O181 C183 C184 114.0(11) . . ?
N181 C183 O181 117.3(12) . . ?
N181 C183 C184 128.6(12) . . ?
C183 C184 H184 116.8 . . ?
C185 C184 C183 126.4(13) . . ?
C185 C184 H184 116.8 . . ?
O182 C185 C186 109.3(11) . . ?
C184 C185 O182 117.6(12) . . ?
C184 C185 C186 133.1(12) . . ?
C187 C186 C185 130.4(13) . . ?
C187 C186 C191 122.1(12) . . ?
C191 C186 C185 107.5(11) . . ?
C186 C187 C188 113.7(13) . . ?
C186 C187 C203 125.0(13) . . ?
C188 C187 C203 121.0(12) . . ?
C187 C188 H188 118.4 . . ?
C189 C188 C187 123.3(13) . . ?
C189 C188 H188 118.4 . . ?
C188 C189 H189 118.1 . . ?
C188 C189 C190 123.7(14) . . ?
C190 C189 H189 118.1 . . ?
C189 C190 C191 114.8(14) . . ?
C189 C190 C204 123.3(13) . . ?
C191 C190 C204 121.9(13) . . ?
C186 C191 C192 108.1(11) . . ?
C190 C191 C186 122.2(12) . . ?
C190 C191 C192 129.6(14) . . ?
O182 C192 C191 106.7(11) . . ?
C193 C192 O182 119.7(11) . . ?
C193 C192 C191 133.5(13) . . ?
C192 C193 H193 117.8 . . ?
C192 C193 C194 124.4(13) . . ?
C194 C193 H193 117.8 . . ?
O183 C194 C193 113.6(11) . . ?
N182 C194 O183 116.3(12) . . ?
N182 C194 C193 129.6(11) . . ?
O183 C195 H19D 110.9 . . ?
O183 C195 H19E 110.9 . . ?
O183 C195 C196 104.2(10) . . ?
H19D C195 H19E 108.9 . . ?
C196 C195 H19D 110.9 . . ?
C196 C195 H19E 110.9 . . ?
N182 C196 C195 101.2(10) . . ?
N182 C196 H196 109.5 . . ?
N182 C196 C197 111.0(11) . . ?
C195 C196 H196 109.5 . . ?
C197 C196 C195 115.7(12) . . ?
C197 C196 H196 109.5 . . ?
C196 C197 H197 107.9 . . ?
C196 C197 C198 109.5(12) . . ?
C196 C197 C199 112.7(12) . . ?
C198 C197 H197 107.9 . . ?
C199 C197 H197 107.9 . . ?
C199 C197 C198 110.9(13) . . ?
C197 C198 H19F 109.5 . . ?
C197 C198 H19G 109.5 . . ?
C197 C198 H19H 109.5 . . ?
H19F C198 H19G 109.5 . . ?
H19F C198 H19H 109.5 . . ?
H19G C198 H19H 109.5 . . ?
C197 C199 H19I 109.5 . . ?
C197 C199 H19J 109.5 . . ?
C197 C199 H19K 109.5 . . ?
H19I C199 H19J 109.5 . . ?
H19I C199 H19K 109.5 . . ?
H19J C199 H19K 109.5 . . ?
C181 C200 H200 107.5 . . ?
C201 C200 C181 112.6(13) . . ?
C201 C200 H200 107.5 . . ?
C201 C200 C202 112.0(14) . . ?
C202 C200 C181 109.4(13) . . ?
C202 C200 H200 107.5 . . ?
C200 C201 H20A 109.5 . . ?
C200 C201 H20B 109.5 . . ?
C200 C201 H20C 109.5 . . ?
H20A C201 H20B 109.5 . . ?
H20A C201 H20C 109.5 . . ?
H20B C201 H20C 109.5 . . ?
C200 C202 H20D 109.5 . . ?
C200 C202 H20E 109.5 . . ?
C200 C202 H20F 109.5 . . ?
H20D C202 H20E 109.5 . . ?
H20D C202 H20F 109.5 . . ?
H20E C202 H20F 109.5 . . ?
C187 C203 H20G 109.5 . . ?
C187 C203 H20H 109.5 . . ?
C187 C203 H20I 109.5 . . ?
H20G C203 H20H 109.5 . . ?
H20G C203 H20I 109.5 . . ?
H20H C203 H20I 109.5 . . ?
C190 C204 H20J 109.5 . . ?
C190 C204 H20K 109.5 . . ?
C190 C204 H20L 109.5 . . ?
H20J C204 H20K 109.5 . . ?
H20J C204 H20L 109.5 . . ?
H20K C204 H20L 109.5 . . ?
O214 Co8 O212 175.3(4) . . ?
O217 Co8 O212 89.0(4) . . ?
O217 Co8 O214 95.0(5) . . ?
O217 Co8 N211 107.2(5) . . ?
O217 Co8 N212 121.1(4) . . ?
N211 Co8 O212 79.1(4) . . ?
N211 Co8 O214 97.4(4) . . ?
N211 Co8 N212 127.3(5) . . ?
N212 Co8 O212 81.8(4) . . ?
N212 Co8 O214 98.1(4) . . ?
O214 S211 C235 102.6(6) . . ?
O215 S211 C235 104.9(6) . . ?
O215 S211 O214 113.0(6) . . ?
O216 S211 C235 103.8(6) . . ?
O216 S211 O214 113.6(6) . . ?
O216 S211 O215 116.9(6) . . ?
O217 S212 C236 104.7(8) . . ?
O217 S212 O219 107.9(11) . . ?
O218 S212 C236 111.9(9) . . ?
O218 S212 O217 120.8(12) . . ?
O218 S212 O219 106.2(19) . . ?
O219 S212 C236 104.1(14) . . ?
F211 C235 S211 111.3(10) . . ?
F211 C235 F212 107.8(12) . . ?
F211 C235 F213 106.7(11) . . ?
F212 C235 S211 110.3(10) . . ?
F213 C235 S211 113.5(10) . . ?
F213 C235 F212 106.9(12) . . ?
F214 C236 S212 108.4(16) . . ?
F214 C236 F216 106.8(15) . . ?
F215 C236 S212 109.9(15) . . ?
F215 C236 F214 108(2) . . ?
F215 C236 F216 107.1(18) . . ?
F216 C236 S212 116.3(15) . . ?
C213 O211 C212 107.5(9) . . ?
C215 O212 Co8 120.4(8) . . ?
C222 O212 Co8 126.1(8) . . ?
C222 O212 C215 109.1(9) . . ?
C224 O213 C225 104.3(11) . . ?
S211 O214 Co8 163.4(7) . . ?
S212 O217 Co8 136.4(8) . . ?
C211 N211 Co8 123.1(7) . . ?
C213 N211 Co8 128.7(8) . . ?
C213 N211 C211 108.2(9) . . ?
C224 N212 Co8 130.3(8) . . ?
C224 N212 C226 106.8(11) . . ?
C226 N212 Co8 122.8(9) . . ?
N211 C211 H211 109.0 . . ?
N211 C211 C212 102.3(9) . . ?
N211 C211 C230 108.9(10) . . ?
C212 C211 H211 109.0 . . ?
C230 C211 H211 109.0 . . ?
C230 C211 C212 118.3(12) . . ?
O211 C212 C211 103.5(10) . . ?
O211 C212 H21D 111.1 . . ?
O211 C212 H21E 111.1 . . ?
C211 C212 H21D 111.1 . . ?
C211 C212 H21E 111.1 . . ?
H21D C212 H21E 109.0 . . ?
O211 C213 C214 115.4(11) . . ?
N211 C213 O211 116.0(10) . . ?
N211 C213 C214 128.5(11) . . ?
C213 C214 H214 118.4 . . ?
C215 C214 C213 123.2(12) . . ?
C215 C214 H214 118.4 . . ?
O212 C215 C216 107.7(11) . . ?
C214 C215 O212 119.5(11) . . ?
C214 C215 C216 132.2(13) . . ?
C217 C216 C215 129.7(13) . . ?
C221 C216 C215 107.2(11) . . ?
C221 C216 C217 122.6(13) . . ?
C216 C217 C218 113.4(13) . . ?
C216 C217 C233 124.2(14) . . ?
C218 C217 C233 122.2(13) . . ?
C217 C218 H218 118.7 . . ?
C219 C218 C217 122.6(13) . . ?
C219 C218 H218 118.7 . . ?
C218 C219 H219 118.7 . . ?
C218 C219 C220 122.6(13) . . ?
C220 C219 H219 118.7 . . ?
C219 C220 C221 116.0(13) . . ?
C219 C220 C234 120.2(12) . . ?
C221 C220 C234 123.4(12) . . ?
C216 C221 C222 106.3(11) . . ?
C220 C221 C216 122.4(12) . . ?
C220 C221 C222 131.2(13) . . ?
O212 C222 C221 108.9(11) . . ?
C223 C222 O212 119.1(11) . . ?
C223 C222 C221 131.8(12) . . ?
C222 C223 H223 117.6 . . ?
C222 C223 C224 124.8(12) . . ?
C224 C223 H223 117.6 . . ?
O213 C224 C223 112.1(11) . . ?
N212 C224 O213 117.7(11) . . ?
N212 C224 C223 130.1(12) . . ?
O213 C225 H22D 110.8 . . ?
O213 C225 H22E 110.8 . . ?
O213 C225 C226 104.7(10) . . ?
H22D C225 H22E 108.9 . . ?
C226 C225 H22D 110.8 . . ?
C226 C225 H22E 110.8 . . ?
N212 C226 C225 101.4(11) . . ?
N212 C226 H226 109.3 . . ?
N212 C226 C227 112.3(13) . . ?
C225 C226 H226 109.3 . . ?
C225 C226 C227 115.0(13) . . ?
C227 C226 H226 109.3 . . ?
C226 C227 H227 107.2 . . ?
C228 C227 C226 108.4(18) . . ?
C228 C227 H227 107.2 . . ?
C228 C227 C229 112.1(17) . . ?
C229 C227 C226 114.4(15) . . ?
C229 C227 H227 107.2 . . ?
C227 C228 H22F 109.5 . . ?
C227 C228 H22G 109.5 . . ?
C227 C228 H22H 109.5 . . ?
H22F C228 H22G 109.5 . . ?
H22F C228 H22H 109.5 . . ?
H22G C228 H22H 109.5 . . ?
C227 C229 H22I 109.5 . . ?
C227 C229 H22J 109.5 . . ?
C227 C229 H22K 109.5 . . ?
H22I C229 H22J 109.5 . . ?
H22I C229 H22K 109.5 . . ?
H22J C229 H22K 109.5 . . ?
C211 C230 H230 107.3 . . ?
C211 C230 C232 110.3(12) . . ?
C231 C230 C211 112.3(11) . . ?
C231 C230 H230 107.3 . . ?
C231 C230 C232 111.9(13) . . ?
C232 C230 H230 107.3 . . ?
C230 C231 H23D 109.5 . . ?
C230 C231 H23E 109.5 . . ?
C230 C231 H23F 109.5 . . ?
H23D C231 H23E 109.5 . . ?
H23D C231 H23F 109.5 . . ?
H23E C231 H23F 109.5 . . ?
C230 C232 H23G 109.5 . . ?
C230 C232 H23H 109.5 . . ?
C230 C232 H23I 109.5 . . ?
H23G C232 H23H 109.5 . . ?
H23G C232 H23I 109.5 . . ?
H23H C232 H23I 109.5 . . ?
C217 C233 H23J 109.5 . . ?
C217 C233 H23K 109.5 . . ?
C217 C233 H23L 109.5 . . ?
H23J C233 H23K 109.5 . . ?
H23J C233 H23L 109.5 . . ?
H23K C233 H23L 109.5 . . ?
C220 C234 H23M 109.5 . . ?
C220 C234 H23N 109.5 . . ?
C220 C234 H23O 109.5 . . ?
H23M C234 H23N 109.5 . . ?
H23M C234 H23O 109.5 . . ?
H23N C234 H23O 109.5 . . ?
Cl1 C501 Cl2 112.6(12) . . ?
Cl1 C501 H50A 109.1 . . ?
Cl1 C501 H50B 109.1 . . ?
Cl2 C501 H50A 109.1 . . ?
Cl2 C501 H50B 109.1 . . ?
H50A C501 H50B 107.8 . . ?
Cl3 C502 Cl4 111.7(12) . . ?
Cl3 C502 H50C 109.3 . . ?
Cl3 C502 H50D 109.3 . . ?
Cl4 C502 H50C 109.3 . . ?
Cl4 C502 H50D 109.3 . . ?
H50C C502 H50D 107.9 . . ?

loop_
_geom_bond_atom_site_label_1
_geom_bond_atom_site_label_2
_geom_bond_distance
_geom_bond_site_symmetry_2
_geom_bond_publ_flag
Co1 O2 2.362(8) . ?
Co1 O4 2.020(10) . ?
Co1 O7 1.963(10) . ?
Co1 N1 2.000(12) . ?
Co1 N2 1.964(12) . ?
S1 C25 1.821(19) . ?
S1 O4 1.470(10) . ?
S1 O5 1.441(11) . ?
S1 O6 1.412(11) . ?
S2 C26 1.80(2) . ?
S2 O7 1.466(10) . ?
S2 O8 1.440(12) . ?
S2 O9 1.434(11) . ?
C25 F1 1.316(17) . ?
C25 F2 1.309(16) . ?
C25 F3 1.311(17) . ?
C26 F4 1.304(18) . ?
C26 F5 1.337(17) . ?
C26 F6 1.354(16) . ?
O1 C2 1.480(18) . ?
O1 C3 1.342(17) . ?
O2 C5 1.407(16) . ?
O2 C12 1.393(16) . ?
O3 C14 1.315(18) . ?
O3 C15 1.476(19) . ?
N1 C1 1.512(17) . ?
N1 C3 1.272(16) . ?
N2 C14 1.326(18) . ?
N2 C16 1.500(19) . ?
C1 H1 1.0000 . ?
C1 C2 1.516(19) . ?
C1 C20 1.51(2) . ?
C2 H2A 0.9900 . ?
C2 H2B 0.9900 . ?
C3 C4 1.450(19) . ?
C4 H4 0.9500 . ?
C4 C5 1.33(2) . ?
C5 C6 1.44(2) . ?
C6 C7 1.42(2) . ?
C6 C11 1.38(2) . ?
C7 C8 1.40(2) . ?
C7 C23 1.49(2) . ?
C8 H8 0.9500 . ?
C8 C9 1.35(3) . ?
C9 H9 0.9500 . ?
C9 C10 1.43(2) . ?
C10 C11 1.38(2) . ?
C10 C24 1.51(3) . ?
C11 C12 1.48(2) . ?
C12 C13 1.34(2) . ?
C13 H13 0.9500 . ?
C13 C14 1.45(2) . ?
C15 H15C 0.9900 . ?
C15 H15D 0.9900 . ?
C15 C16 1.53(2) . ?
C16 H16 1.0000 . ?
C16 C17 1.52(2) . ?
C17 H17 1.0000 . ?
C17 C18 1.53(2) . ?
C17 C19 1.54(3) . ?
C18 H18A 0.9800 . ?
C18 H18B 0.9800 . ?
C18 H18C 0.9800 . ?
C19 H19A 0.9800 . ?
C19 H19B 0.9800 . ?
C19 H19C 0.9800 . ?
C20 H20 1.0000 . ?
C20 C21 1.51(3) . ?
C20 C22 1.56(3) . ?
C21 H21A 0.9800 . ?
C21 H21B 0.9800 . ?
C21 H21C 0.9800 . ?
C22 H22A 0.9800 . ?
C22 H22B 0.9800 . ?
C22 H22C 0.9800 . ?
C23 H23A 0.9800 . ?
C23 H23B 0.9800 . ?
C23 H23C 0.9800 . ?
C24 H24A 0.9800 . ?
C24 H24B 0.9800 . ?
C24 H24C 0.9800 . ?
Co2 O32 2.331(8) . ?
Co2 O34 2.012(9) . ?
Co2 O37 1.994(10) . ?
Co2 N31 2.005(11) . ?
Co2 N32 1.977(11) . ?
S31 C55 1.797(16) . ?
S31 O34 1.457(9) . ?
S31 O35 1.440(10) . ?
S31 O36 1.438(9) . ?
S32 C56 1.785(16) . ?
S32 O37 1.475(10) . ?
S32 O38 1.429(14) . ?
S32 O39 1.415(14) . ?
C55 F31 1.330(14) . ?
C55 F32 1.339(14) . ?
C55 F33 1.342(15) . ?
C56 F34 1.340(14) . ?
C56 F35 1.338(14) . ?
C56 F36 1.327(14) . ?
O31 C32 1.468(17) . ?
O31 C33 1.315(16) . ?
O32 C35 1.413(14) . ?
O32 C42 1.393(16) . ?
O33 C44 1.369(15) . ?
O33 C45 1.461(16) . ?
N31 C31 1.500(18) . ?
N31 C33 1.289(17) . ?
N32 C44 1.313(16) . ?
N32 C47 1.499(16) . ?
C31 H31 1.0000 . ?
C31 C32 1.54(2) . ?
C31 C50 1.55(2) . ?
C32 H32A 0.9900 . ?
C32 H32B 0.9900 . ?
C33 C34 1.430(19) . ?
C34 H34 0.9500 . ?
C34 C35 1.368(19) . ?
C35 C36 1.441(17) . ?
C36 C37 1.401(17) . ?
C36 C41 1.417(18) . ?
C37 C38 1.41(2) . ?
C37 C53 1.492(19) . ?
C38 H38 0.9500 . ?
C38 C39 1.41(2) . ?
C39 H39 0.9500 . ?
C39 C40 1.38(2) . ?
C40 C41 1.373(19) . ?
C40 C54 1.55(2) . ?
C41 C42 1.455(18) . ?
C42 C43 1.323(19) . ?
C43 H43 0.9500 . ?
C43 C44 1.436(19) . ?
C45 H45A 0.9900 . ?
C45 H45B 0.9900 . ?
C45 C47 1.532(18) . ?
C46 H46 1.0000 . ?
C46 C47 1.526(19) . ?
C46 C48 1.52(2) . ?
C46 C49 1.54(2) . ?
C47 H47 1.0000 . ?
C48 H48A 0.9800 . ?
C48 H48B 0.9800 . ?
C48 H48C 0.9800 . ?
C49 H49A 0.9800 . ?
C49 H49B 0.9800 . ?
C49 H49C 0.9800 . ?
C50 H50 1.0000 . ?
C50 C51 1.53(2) . ?
C50 C52 1.54(2) . ?
C51 H51A 0.9800 . ?
C51 H51B 0.9800 . ?
C51 H51C 0.9800 . ?
C52 H52A 0.9800 . ?
C52 H52B 0.9800 . ?
C52 H52C 0.9800 . ?
C53 H53A 0.9800 . ?
C53 H53B 0.9800 . ?
C53 H53C 0.9800 . ?
C54 H54A 0.9800 . ?
C54 H54B 0.9800 . ?
C54 H54C 0.9800 . ?
Co3 O62 2.326(9) . ?
Co3 O64 2.030(9) . ?
Co3 O67 1.975(10) . ?
Co3 N61 1.978(11) . ?
Co3 N62 1.991(11) . ?
S61 C85 1.782(17) . ?
S61 O64 1.452(9) . ?
S61 O65 1.443(9) . ?
S61 O66 1.445(9) . ?
S62 C86 1.76(2) . ?
S62 O67 1.439(10) . ?
S62 O68 1.48(2) . ?
S62 O69 1.341(18) . ?
C85 F61 1.346(14) . ?
C85 F62 1.335(15) . ?
C85 F63 1.334(14) . ?
C86 F64 1.322(16) . ?
C86 F65 1.267(17) . ?
C86 F66 1.34(2) . ?
O61 C62 1.477(15) . ?
O61 C63 1.346(16) . ?
O62 C65 1.413(14) . ?
O62 C72 1.381(15) . ?
O63 C74 1.330(15) . ?
O63 C75 1.465(15) . ?
N61 C61 1.484(14) . ?
N61 C63 1.321(16) . ?
N62 C74 1.328(16) . ?
N62 C76 1.502(16) . ?
C61 H61 1.0000 . ?
C61 C62 1.498(16) . ?
C61 C80 1.522(18) . ?
C62 H62A 0.9900 . ?
C62 H62B 0.9900 . ?
C63 C64 1.440(17) . ?
C64 H64 0.9500 . ?
C64 C65 1.325(19) . ?
C65 C66 1.467(16) . ?
C66 C67 1.384(17) . ?
C66 C71 1.397(19) . ?
C67 C68 1.40(2) . ?
C67 C83 1.51(2) . ?
C68 H68 0.9500 . ?
C68 C69 1.38(2) . ?
C69 H69 0.9500 . ?
C69 C70 1.416(19) . ?
C70 C71 1.391(19) . ?
C70 C84 1.49(2) . ?
C71 C72 1.470(16) . ?
C72 C73 1.332(19) . ?
C73 H73 0.9500 . ?
C73 C74 1.445(18) . ?
C75 H75A 0.9900 . ?
C75 H75B 0.9900 . ?
C75 C76 1.54(2) . ?
C76 H76 1.0000 . ?
C76 C77 1.53(2) . ?
C77 H77 1.0000 . ?
C77 C78 1.52(2) . ?
C77 C79 1.54(2) . ?
C78 H78A 0.9800 . ?
C78 H78B 0.9800 . ?
C78 H78C 0.9800 . ?
C79 H79A 0.9800 . ?
C79 H79B 0.9800 . ?
C79 H79C 0.9800 . ?
C80 H80 1.0000 . ?
C80 C81 1.54(2) . ?
C80 C82 1.516(17) . ?
C81 H81A 0.9800 . ?
C81 H81B 0.9800 . ?
C81 H81C 0.9800 . ?
C82 H82A 0.9800 . ?
C82 H82B 0.9800 . ?
C82 H82C 0.9800 . ?
C83 H83A 0.9800 . ?
C83 H83B 0.9800 . ?
C83 H83C 0.9800 . ?
C84 H84A 0.9800 . ?
C84 H84B 0.9800 . ?
C84 H84C 0.9800 . ?
Co4 O92 2.316(9) . ?
Co4 O94 2.026(11) . ?
Co4 O97 1.999(9) . ?
Co4 N91 1.991(10) . ?
Co4 N92 1.998(11) . ?
S91 C115 1.765(19) . ?
S91 O94 1.416(11) . ?
S91 O95 1.435(11) . ?
S91 O96 1.481(13) . ?
S92 C116 1.807(16) . ?
S92 O97 1.481(9) . ?
S92 O98 1.407(11) . ?
S92 O99 1.430(11) . ?
C115 F91 1.347(16) . ?
C115 F92 1.358(15) . ?
C115 F93 1.343(15) . ?
C116 F94 1.353(14) . ?
C116 F95 1.328(14) . ?
C116 F96 1.331(13) . ?
O91 C92 1.482(17) . ?
O91 C93 1.345(15) . ?
O92 C95 1.378(14) . ?
O92 C102 1.439(15) . ?
O93 C104 1.338(16) . ?
O93 C105 1.465(17) . ?
N91 C91 1.505(15) . ?
N91 C93 1.320(17) . ?
N92 C104 1.318(18) . ?
N92 C106 1.510(15) . ?
C91 H91 1.0000 . ?
C91 C92 1.522(19) . ?
C91 C110 1.55(2) . ?
C92 H92A 0.9900 . ?
C92 H92B 0.9900 . ?
C93 C94 1.435(19) . ?
C94 H94 0.9500 . ?
C94 C95 1.338(18) . ?
C95 C96 1.449(17) . ?
C96 C97 1.402(18) . ?
C96 C101 1.389(18) . ?
C97 C98 1.41(2) . ?
C97 C113 1.49(2) . ?
C98 H98 0.9500 . ?
C98 C99 1.38(2) . ?
C99 H99 0.9500 . ?
C99 C100 1.38(2) . ?
C100 C101 1.383(19) . ?
C100 C114 1.50(2) . ?
C101 C102 1.440(17) . ?
C102 C103 1.312(18) . ?
C103 H103 0.9500 . ?
C103 C104 1.440(18) . ?
C105 H10A 0.9900 . ?
C105 H10B 0.9900 . ?
C105 C106 1.52(2) . ?
C106 H106 1.0000 . ?
C106 C107 1.540(19) . ?
C107 H107 1.0000 . ?
C107 C108 1.52(2) . ?
C107 C109 1.54(2) . ?
C108 H10C 0.9800 . ?
C108 H10D 0.9800 . ?
C108 H10E 0.9800 . ?
C109 H10F 0.9800 . ?
C109 H10G 0.9800 . ?
C109 H10H 0.9800 . ?
C110 H110 1.0000 . ?
C110 C111 1.515(19) . ?
C110 C112 1.51(2) . ?
C111 H11A 0.9800 . ?
C111 H11B 0.9800 . ?
C111 H11C 0.9800 . ?
C112 H11D 0.9800 . ?
C112 H11E 0.9800 . ?
C112 H11F 0.9800 . ?
C113 H11G 0.9800 . ?
C113 H11H 0.9800 . ?
C113 H11I 0.9800 . ?
C114 H11J 0.9800 . ?
C114 H11K 0.9800 . ?
C114 H11L 0.9800 . ?
Co5 O122 2.328(9) . ?
Co5 O124 2.016(10) . ?
Co5 O127 2.002(9) . ?
Co5 N121 2.005(11) . ?
Co5 N122 2.003(13) . ?
S121 C145 1.804(16) . ?
S121 O124 1.466(10) . ?
S121 O125 1.432(10) . ?
S121 O126 1.435(10) . ?
S122 C146 1.785(15) . ?
S122 O127 1.473(9) . ?
S122 O128 1.436(11) . ?
S122 O129 1.437(10) . ?
C145 F121 1.339(14) . ?
C145 F122 1.335(14) . ?
C145 F123 1.322(14) . ?
C146 F124 1.355(14) . ?
C146 F125 1.318(13) . ?
C146 F126 1.357(12) . ?
O121 C122 1.469(15) . ?
O121 C123 1.329(15) . ?
O122 C125 1.415(13) . ?
O122 C132 1.390(16) . ?
O123 C134 1.340(15) . ?
O123 C135 1.454(17) . ?
N121 C121 1.502(16) . ?
N121 C123 1.297(15) . ?
N122 C134 1.300(18) . ?
N122 C136 1.514(16) . ?
C121 H121 1.0000 . ?
C121 C122 1.541(18) . ?
C121 C140 1.52(2) . ?
C122 H12A 0.9900 . ?
C122 H12B 0.9900 . ?
C123 C124 1.456(18) . ?
C124 H124 0.9500 . ?
C124 C125 1.327(18) . ?
C125 C126 1.458(18) . ?
C126 C127 1.395(18) . ?
C126 C131 1.412(18) . ?
C127 C128 1.37(2) . ?
C127 C143 1.51(2) . ?
C128 H128 0.9500 . ?
C128 C129 1.39(2) . ?
C129 H129 0.9500 . ?
C129 C130 1.379(19) . ?
C130 C131 1.417(19) . ?
C130 C144 1.52(2) . ?
C131 C132 1.432(18) . ?
C132 C133 1.341(18) . ?
C133 H133 0.9500 . ?
C133 C134 1.435(18) . ?
C135 H13A 0.9900 . ?
C135 H13B 0.9900 . ?
C135 C136 1.54(2) . ?
C136 H136 1.0000 . ?
C136 C137 1.51(2) . ?
C137 H137 1.0000 . ?
C137 C138 1.524(19) . ?
C137 C139 1.55(2) . ?
C138 H13C 0.9800 . ?
C138 H13D 0.9800 . ?
C138 H13E 0.9800 . ?
C139 H13F 0.9800 . ?
C139 H13G 0.9800 . ?
C139 H13H 0.9800 . ?
C140 H140 1.0000 . ?
C140 C141 1.53(2) . ?
C140 C142 1.45(3) . ?
C141 H14A 0.9800 . ?
C141 H14B 0.9800 . ?
C141 H14C 0.9800 . ?
C142 H14D 0.9800 . ?
C142 H14E 0.9800 . ?
C142 H14F 0.9800 . ?
C143 H14G 0.9800 . ?
C143 H14H 0.9800 . ?
C143 H14I 0.9800 . ?
C144 H14J 0.9800 . ?
C144 H14K 0.9800 . ?
C144 H14L 0.9800 . ?
Co6 O152 2.326(8) . ?
Co6 O154 1.992(10) . ?
Co6 O157 1.980(10) . ?
Co6 N151 1.990(13) . ?
Co6 N152 2.016(12) . ?
S151 C175 1.800(15) . ?
S151 O154 1.454(10) . ?
S151 O155 1.434(11) . ?
S151 O156 1.426(11) . ?
S152 C176 1.823(16) . ?
S152 O157 1.466(11) . ?
S152 O158 1.445(11) . ?
S152 O159 1.402(12) . ?
C175 F151 1.312(14) . ?
C175 F152 1.330(13) . ?
C175 F153 1.339(14) . ?
C176 F154 1.323(14) . ?
C176 F155 1.355(14) . ?
C176 F156 1.322(14) . ?
O151 C152 1.45(2) . ?
O151 C153 1.354(18) . ?
O152 C155 1.391(14) . ?
O152 C162 1.387(17) . ?
O153 C164 1.341(17) . ?
O153 C165 1.438(17) . ?
N151 C151 1.520(19) . ?
N151 C153 1.302(17) . ?
N152 C164 1.293(19) . ?
N152 C166 1.493(16) . ?
C151 H151 1.0000 . ?
C151 C152 1.54(2) . ?
C151 C170 1.50(2) . ?
C152 H15A 0.9900 . ?
C152 H15B 0.9900 . ?
C153 C154 1.43(2) . ?
C154 H154 0.9500 . ?
C154 C155 1.38(2) . ?
C155 C156 1.424(19) . ?
C156 C157 1.411(18) . ?
C156 C161 1.43(2) . ?
C157 C158 1.41(2) . ?
C157 C173 1.51(2) . ?
C158 H158 0.9500 . ?
C158 C159 1.37(2) . ?
C159 H159 0.9500 . ?
C159 C160 1.40(2) . ?
C160 C161 1.40(2) . ?
C160 C174 1.52(2) . ?
C161 C162 1.456(18) . ?
C162 C163 1.35(2) . ?
C163 H163 0.9500 . ?
C163 C164 1.447(19) . ?
C165 H16A 0.9900 . ?
C165 H16B 0.9900 . ?
C165 C166 1.523(18) . ?
C166 H166 1.0000 . ?
C166 C167 1.54(2) . ?
C167 H167 1.0000 . ?
C167 C168 1.55(2) . ?
C167 C169 1.55(3) . ?
C168 H16C 0.9800 . ?
C168 H16D 0.9800 . ?
C168 H16E 0.9800 . ?
C169 H16F 0.9800 . ?
C169 H16G 0.9800 . ?
C169 H16H 0.9800 . ?
C170 H170 1.0000 . ?
C170 H17A 1.0000 . ?
C170 C171 1.440(19) . ?
C170 C17A 1.43(2) . ?
C170 C17B 1.42(2) . ?
C171 H17B 0.9800 . ?
C171 H17C 0.9800 . ?
C171 H17D 0.9800 . ?
C17A H17E 0.9800 . ?
C17A H17F 0.9800 . ?
C17A H17G 0.9800 . ?
C17B H17H 0.9800 . ?
C17B H17I 0.9800 . ?
C17B H17J 0.9800 . ?
C173 H17K 0.9800 . ?
C173 H17L 0.9800 . ?
C173 H17M 0.9800 . ?
C174 H17N 0.9800 . ?
C174 H17O 0.9800 . ?
C174 H17P 0.9800 . ?
Co7 O182 2.325(8) . ?
Co7 O184 2.032(10) . ?
Co7 O187 1.973(9) . ?
Co7 N181 1.991(12) . ?
Co7 N182 1.988(10) . ?
S181 C205 1.797(16) . ?
S181 O184 1.462(10) . ?
S181 O185 1.425(10) . ?
S181 O186 1.425(10) . ?
S182 C206 1.766(15) . ?
S182 O187 1.487(10) . ?
S182 O188 1.428(10) . ?
S182 O189 1.441(10) . ?
C205 F181 1.343(14) . ?
C205 F182 1.330(15) . ?
C205 F183 1.322(15) . ?
C206 F184 1.349(14) . ?
C206 F185 1.332(15) . ?
C206 F186 1.342(15) . ?
O181 C182 1.485(15) . ?
O181 C183 1.331(16) . ?
O182 C185 1.398(15) . ?
O182 C192 1.437(16) . ?
O183 C194 1.331(15) . ?
O183 C195 1.451(16) . ?
N181 C181 1.473(18) . ?
N181 C183 1.321(16) . ?
N182 C194 1.315(16) . ?
N182 C196 1.497(15) . ?
C181 H181 1.0000 . ?
C181 C182 1.536(18) . ?
C181 C200 1.53(2) . ?
C182 H18D 0.9900 . ?
C182 H18E 0.9900 . ?
C183 C184 1.445(19) . ?
C184 H184 0.9500 . ?
C184 C185 1.33(2) . ?
C185 C186 1.443(18) . ?
C186 C187 1.394(17) . ?
C186 C191 1.41(2) . ?
C187 C188 1.44(2) . ?
C187 C203 1.49(2) . ?
C188 H188 0.9500 . ?
C188 C189 1.34(2) . ?
C189 H189 0.9500 . ?
C189 C190 1.38(2) . ?
C190 C191 1.407(18) . ?
C190 C204 1.53(2) . ?
C191 C192 1.467(17) . ?
C192 C193 1.322(19) . ?
C193 H193 0.9500 . ?
C193 C194 1.465(18) . ?
C195 H19D 0.9900 . ?
C195 H19E 0.9900 . ?
C195 C196 1.526(18) . ?
C196 H196 1.0000 . ?
C196 C197 1.515(19) . ?
C197 H197 1.0000 . ?
C197 C198 1.54(2) . ?
C197 C199 1.54(2) . ?
C198 H19F 0.9800 . ?
C198 H19G 0.9800 . ?
C198 H19H 0.9800 . ?
C199 H19I 0.9800 . ?
C199 H19J 0.9800 . ?
C199 H19K 0.9800 . ?
C200 H200 1.0000 . ?
C200 C201 1.52(2) . ?
C200 C202 1.52(2) . ?
C201 H20A 0.9800 . ?
C201 H20B 0.9800 . ?
C201 H20C 0.9800 . ?
C202 H20D 0.9800 . ?
C202 H20E 0.9800 . ?
C202 H20F 0.9800 . ?
C203 H20G 0.9800 . ?
C203 H20H 0.9800 . ?
C203 H20I 0.9800 . ?
C204 H20J 0.9800 . ?
C204 H20K 0.9800 . ?
C204 H20L 0.9800 . ?
Co8 O212 2.319(8) . ?
Co8 O214 2.030(10) . ?
Co8 O217 1.973(11) . ?
Co8 N211 1.982(10) . ?
Co8 N212 2.004(11) . ?
S211 C235 1.794(17) . ?
S211 O214 1.452(10) . ?
S211 O215 1.442(9) . ?
S211 O216 1.419(10) . ?
S212 C236 1.74(2) . ?
S212 O217 1.452(10) . ?
S212 O218 1.298(18) . ?
S212 O219 1.49(2) . ?
C235 F211 1.330(14) . ?
C235 F212 1.348(15) . ?
C235 F213 1.333(14) . ?
C236 F214 1.297(18) . ?
C236 F215 1.257(19) . ?
C236 F216 1.312(16) . ?
O211 C212 1.475(15) . ?
O211 C213 1.358(14) . ?
O212 C215 1.382(15) . ?
O212 C222 1.375(16) . ?
O213 C224 1.361(16) . ?
O213 C225 1.462(16) . ?
N211 C211 1.515(14) . ?
N211 C213 1.291(16) . ?
N212 C224 1.276(17) . ?
N212 C226 1.504(15) . ?
C211 H211 1.0000 . ?
C211 C212 1.545(16) . ?
C211 C230 1.521(19) . ?
C212 H21D 0.9900 . ?
C212 H21E 0.9900 . ?
C213 C214 1.425(18) . ?
C214 H214 0.9500 . ?
C214 C215 1.339(19) . ?
C215 C216 1.461(18) . ?
C216 C217 1.398(18) . ?
C216 C221 1.40(2) . ?
C217 C218 1.45(2) . ?
C217 C233 1.47(2) . ?
C218 H218 0.9500 . ?
C218 C219 1.37(2) . ?
C219 H219 0.9500 . ?
C219 C220 1.375(19) . ?
C220 C221 1.397(18) . ?
C220 C234 1.50(2) . ?
C221 C222 1.454(18) . ?
C222 C223 1.348(18) . ?
C223 H223 0.9500 . ?
C223 C224 1.458(17) . ?
C225 H22D 0.9900 . ?
C225 H22E 0.9900 . ?
C225 C226 1.52(2) . ?
C226 H226 1.0000 . ?
C226 C227 1.53(2) . ?
C227 H227 1.0000 . ?
C227 C228 1.51(3) . ?
C227 C229 1.52(2) . ?
C228 H22F 0.9800 . ?
C228 H22G 0.9800 . ?
C228 H22H 0.9800 . ?
C229 H22I 0.9800 . ?
C229 H22J 0.9800 . ?
C229 H22K 0.9800 . ?
C230 H230 1.0000 . ?
C230 C231 1.51(2) . ?
C230 C232 1.533(18) . ?
C231 H23D 0.9800 . ?
C231 H23E 0.9800 . ?
C231 H23F 0.9800 . ?
C232 H23G 0.9800 . ?
C232 H23H 0.9800 . ?
C232 H23I 0.9800 . ?
C233 H23J 0.9800 . ?
C233 H23K 0.9800 . ?
C233 H23L 0.9800 . ?
C234 H23M 0.9800 . ?
C234 H23N 0.9800 . ?
C234 H23O 0.9800 . ?
Cl1 C501 1.741(17) . ?
Cl2 C501 1.756(18) . ?
C501 H50A 0.9900 . ?
C501 H50B 0.9900 . ?
Cl3 C502 1.744(18) . ?
Cl4 C502 1.753(18) . ?
C502 H50C 0.9900 . ?
C502 H50D 0.9900 . ?

loop_
_geom_torsion_atom_site_label_1
_geom_torsion_atom_site_label_2
_geom_torsion_atom_site_label_3
_geom_torsion_atom_site_label_4
_geom_torsion
_geom_torsion_site_symmetry_1
_geom_torsion_site_symmetry_2
_geom_torsion_site_symmetry_3
_geom_torsion_site_symmetry_4
_geom_torsion_publ_flag
Co1 O2 C5 C4 37.6(16) . . . . ?
Co1 O2 C5 C6 -147.9(9) . . . . ?
Co1 O2 C12 C11 146.2(9) . . . . ?
Co1 O2 C12 C13 -36.9(17) . . . . ?
Co1 N1 C1 C2 -167.4(10) . . . . ?
Co1 N1 C1 C20 66.5(14) . . . . ?
Co1 N1 C3 O1 173.9(10) . . . . ?
Co1 N1 C3 C4 -5(2) . . . . ?
Co1 N2 C14 O3 177.5(11) . . . . ?
Co1 N2 C14 C13 -8(3) . . . . ?
Co1 N2 C16 C15 -164.5(11) . . . . ?
Co1 N2 C16 C17 73.0(15) . . . . ?
C25 S1 O4 Co1 -171(2) . . . . ?
C26 S2 O7 Co1 153.1(12) . . . . ?
O1 C3 C4 C5 158.6(14) . . . . ?
O2 C5 C6 C7 175.1(14) . . . . ?
O2 C5 C6 C11 -0.6(15) . . . . ?
O2 C12 C13 C14 8(2) . . . . ?
O3 C15 C16 N2 -24.0(16) . . . . ?
O3 C15 C16 C17 95.1(16) . . . . ?
O4 S1 C25 F1 -57.1(13) . . . . ?
O4 S1 C25 F2 -178.6(13) . . . . ?
O4 S1 C25 F3 63.1(14) . . . . ?
O5 S1 C25 F1 60.2(13) . . . . ?
O5 S1 C25 F2 -61.3(14) . . . . ?
O5 S1 C25 F3 -179.6(12) . . . . ?
O5 S1 O4 Co1 79(2) . . . . ?
O6 S1 C25 F1 -176.5(12) . . . . ?
O6 S1 C25 F2 62.0(14) . . . . ?
O6 S1 C25 F3 -56.3(14) . . . . ?
O6 S1 O4 Co1 -59(2) . . . . ?
O7 S2 C26 F4 -60.1(14) . . . . ?
O7 S2 C26 F5 -178.2(14) . . . . ?
O7 S2 C26 F6 63.1(14) . . . . ?
O8 S2 C26 F4 -176.6(13) . . . . ?
O8 S2 C26 F5 65.3(16) . . . . ?
O8 S2 C26 F6 -53.4(14) . . . . ?
O8 S2 O7 Co1 -95.8(12) . . . . ?
O9 S2 C26 F4 59.7(15) . . . . ?
O9 S2 C26 F5 -58.4(16) . . . . ?
O9 S2 C26 F6 -177.1(13) . . . . ?
O9 S2 O7 Co1 39.3(14) . . . . ?
N1 C1 C2 O1 -13.8(16) . . . . ?
N1 C1 C20 C21 57.6(19) . . . . ?
N1 C1 C20 C22 -180.0(13) . . . . ?
N1 C3 C4 C5 -22(3) . . . . ?
N2 C16 C17 C18 -174.0(13) . . . . ?
N2 C16 C17 C19 59.4(18) . . . . ?
C1 N1 C3 O1 -5.7(18) . . . . ?
C1 N1 C3 C4 175.0(15) . . . . ?
C2 O1 C3 N1 -3.8(19) . . . . ?
C2 O1 C3 C4 175.6(13) . . . . ?
C2 C1 C20 C21 -60(2) . . . . ?
C2 C1 C20 C22 62.8(19) . . . . ?
C3 O1 C2 C1 11.3(17) . . . . ?
C3 N1 C1 C2 12.2(16) . . . . ?
C3 N1 C1 C20 -113.9(14) . . . . ?
C3 C4 C5 O2 0(2) . . . . ?
C3 C4 C5 C6 -172.6(15) . . . . ?
C4 C5 C6 C7 -12(3) . . . . ?
C4 C5 C6 C11 172.6(16) . . . . ?
C5 O2 C12 C11 -3.9(14) . . . . ?
C5 O2 C12 C13 173.0(13) . . . . ?
C5 C6 C7 C8 -179.5(14) . . . . ?
C5 C6 C7 C23 0(3) . . . . ?
C5 C6 C11 C10 -179.9(14) . . . . ?
C5 C6 C11 C12 -1.7(16) . . . . ?
C6 C7 C8 C9 3(2) . . . . ?
C6 C11 C12 O2 3.5(15) . . . . ?
C6 C11 C12 C13 -172.9(17) . . . . ?
C7 C6 C11 C10 4(2) . . . . ?
C7 C6 C11 C12 -177.9(13) . . . . ?
C7 C8 C9 C10 -2(3) . . . . ?
C8 C9 C10 C11 1(2) . . . . ?
C8 C9 C10 C24 173.4(16) . . . . ?
C9 C10 C11 C6 -2(2) . . . . ?
C9 C10 C11 C12 -180.0(15) . . . . ?
C10 C11 C12 O2 -178.5(14) . . . . ?
C10 C11 C12 C13 5(3) . . . . ?
C11 C6 C7 C8 -4(2) . . . . ?
C11 C6 C7 C23 175.5(15) . . . . ?
C11 C12 C13 C14 -176.0(16) . . . . ?
C12 O2 C5 C4 -171.6(13) . . . . ?
C12 O2 C5 C6 2.9(14) . . . . ?
C12 C13 C14 O3 -166.5(15) . . . . ?
C12 C13 C14 N2 19(3) . . . . ?
C14 O3 C15 C16 21.4(17) . . . . ?
C14 N2 C16 C15 18.5(16) . . . . ?
C14 N2 C16 C17 -104.0(14) . . . . ?
C15 O3 C14 N2 -10(2) . . . . ?
C15 O3 C14 C13 174.0(14) . . . . ?
C15 C16 C17 C18 71.7(18) . . . . ?
C15 C16 C17 C19 -54.9(19) . . . . ?
C16 N2 C14 O3 -5.8(19) . . . . ?
C16 N2 C14 C13 168.9(17) . . . . ?
C20 C1 C2 O1 107.8(15) . . . . ?
C23 C7 C8 C9 -176.3(17) . . . . ?
C24 C10 C11 C6 -174.1(16) . . . . ?
C24 C10 C11 C12 8(3) . . . . ?
Co2 O32 C35 C34 29.1(18) . . . . ?
Co2 O32 C35 C36 -155.2(9) . . . . ?
Co2 O32 C42 C41 156.0(9) . . . . ?
Co2 O32 C42 C43 -28(2) . . . . ?
Co2 N31 C31 C32 -166.8(9) . . . . ?
Co2 N31 C31 C50 65.2(14) . . . . ?
Co2 N31 C33 O31 170.5(9) . . . . ?
Co2 N31 C33 C34 -14(2) . . . . ?
Co2 N32 C44 O33 174.6(9) . . . . ?
Co2 N32 C44 C43 -5(2) . . . . ?
Co2 N32 C47 C45 -163.8(9) . . . . ?
Co2 N32 C47 C46 74.1(13) . . . . ?
C55 S31 O34 Co2 94(2) . . . . ?
C56 S32 O37 Co2 -136.2(8) . . . . ?
O31 C33 C34 C35 153.1(15) . . . . ?
O32 C35 C36 C37 178.5(14) . . . . ?
O32 C35 C36 C41 -5.5(16) . . . . ?
O32 C42 C43 C44 5(3) . . . . ?
O33 C45 C47 N32 -23.6(13) . . . . ?
O33 C45 C47 C46 96.9(13) . . . . ?
O34 S31 C55 F31 -63.3(11) . . . . ?
O34 S31 C55 F32 177.1(9) . . . . ?
O34 S31 C55 F33 57.8(10) . . . . ?
O35 S31 C55 F31 54.9(11) . . . . ?
O35 S31 C55 F32 -64.7(10) . . . . ?
O35 S31 C55 F33 176.0(9) . . . . ?
O35 S31 O34 Co2 -18(2) . . . . ?
O36 S31 C55 F31 178.5(10) . . . . ?
O36 S31 C55 F32 58.9(10) . . . . ?
O36 S31 C55 F33 -60.4(10) . . . . ?
O36 S31 O34 Co2 -154(2) . . . . ?
O37 S32 C56 F34 -58.2(10) . . . . ?
O37 S32 C56 F35 -176.2(9) . . . . ?
O37 S32 C56 F36 62.7(11) . . . . ?
O38 S32 C56 F34 59.8(12) . . . . ?
O38 S32 C56 F35 -58.1(12) . . . . ?
O38 S32 C56 F36 -179.3(12) . . . . ?
O38 S32 O37 Co2 112.7(9) . . . . ?
O39 S32 C56 F34 -175.6(11) . . . . ?
O39 S32 C56 F35 66.4(12) . . . . ?
O39 S32 C56 F36 -54.7(13) . . . . ?
O39 S32 O37 Co2 -24.8(13) . . . . ?
N31 C31 C32 O31 -10.8(15) . . . . ?
N31 C31 C50 C51 60.0(17) . . . . ?
N31 C31 C50 C52 -177.7(13) . . . . ?
N31 C33 C34 C35 -23(3) . . . . ?
C31 N31 C33 O31 -7.1(17) . . . . ?
C31 N31 C33 C34 168.5(15) . . . . ?
C32 O31 C33 N31 -0.6(18) . . . . ?
C32 O31 C33 C34 -176.7(13) . . . . ?
C32 C31 C50 C51 -57.7(19) . . . . ?
C32 C31 C50 C52 64.6(18) . . . . ?
C33 O31 C32 C31 7.7(16) . . . . ?
C33 N31 C31 C32 10.9(15) . . . . ?
C33 N31 C31 C50 -117.1(13) . . . . ?
C33 C34 C35 O32 10(2) . . . . ?
C33 C34 C35 C36 -164.8(16) . . . . ?
C34 C35 C36 C37 -7(3) . . . . ?
C34 C35 C36 C41 169.3(17) . . . . ?
C35 O32 C42 C41 -3.3(16) . . . . ?
C35 O32 C42 C43 172.8(14) . . . . ?
C35 C36 C37 C38 171.4(15) . . . . ?
C35 C36 C37 C53 -7(3) . . . . ?
C35 C36 C41 C40 -169.4(14) . . . . ?
C35 C36 C41 C42 3.5(16) . . . . ?
C36 C37 C38 C39 1(2) . . . . ?
C36 C41 C42 O32 -0.2(17) . . . . ?
C36 C41 C42 C43 -175.3(18) . . . . ?
C37 C36 C41 C40 7(2) . . . . ?
C37 C36 C41 C42 179.9(13) . . . . ?
C37 C38 C39 C40 0(3) . . . . ?
C38 C39 C40 C41 3(3) . . . . ?
C38 C39 C40 C54 -177.2(17) . . . . ?
C39 C40 C41 C36 -6(2) . . . . ?
C39 C40 C41 C42 -177.0(16) . . . . ?
C40 C41 C42 O32 171.8(16) . . . . ?
C40 C41 C42 C43 -3(3) . . . . ?
C41 C36 C37 C38 -4(2) . . . . ?
C41 C36 C37 C53 177.6(14) . . . . ?
C41 C42 C43 C44 179.6(16) . . . . ?
C42 O32 C35 C34 -170.2(14) . . . . ?
C42 O32 C35 C36 5.5(16) . . . . ?
C42 C43 C44 O33 -165.6(16) . . . . ?
C42 C43 C44 N32 15(3) . . . . ?
C44 O33 C45 C47 18.1(14) . . . . ?
C44 N32 C47 C45 21.1(14) . . . . ?
C44 N32 C47 C46 -101.0(13) . . . . ?
C45 O33 C44 N32 -5.1(17) . . . . ?
C45 O33 C44 C43 175.0(12) . . . . ?
C47 N32 C44 O33 -10.8(16) . . . . ?
C47 N32 C44 C43 169.1(15) . . . . ?
C48 C46 C47 N32 -169.8(11) . . . . ?
C48 C46 C47 C45 74.6(15) . . . . ?
C49 C46 C47 N32 64.7(14) . . . . ?
C49 C46 C47 C45 -50.8(16) . . . . ?
C50 C31 C32 O31 111.2(15) . . . . ?
C53 C37 C38 C39 179.1(15) . . . . ?
C54 C40 C41 C36 173.8(16) . . . . ?
C54 C40 C41 C42 3(3) . . . . ?
Co3 O62 C65 C64 37.4(18) . . . . ?
Co3 O62 C65 C66 -153.2(9) . . . . ?
Co3 O62 C72 C71 154.5(9) . . . . ?
Co3 O62 C72 C73 -27.4(18) . . . . ?
Co3 N61 C61 C62 -170.5(10) . . . . ?
Co3 N61 C61 C80 65.5(14) . . . . ?
Co3 N61 C63 O61 176.0(10) . . . . ?
Co3 N61 C63 C64 -9(2) . . . . ?
Co3 N62 C74 O63 177.2(9) . . . . ?
Co3 N62 C74 C73 -5(2) . . . . ?
Co3 N62 C76 C75 -166.6(10) . . . . ?
Co3 N62 C76 C77 71.8(12) . . . . ?
C85 S61 O64 Co3 66(3) . . . . ?
C86 S62 O67 Co3 141.5(12) . . . . ?
O61 C63 C64 C65 154.7(16) . . . . ?
O62 C65 C66 C67 178.0(15) . . . . ?
O62 C65 C66 C71 -5.9(16) . . . . ?
O62 C72 C73 C74 1(2) . . . . ?
O63 C75 C76 N62 -19.8(15) . . . . ?
O63 C75 C76 C77 99.4(14) . . . . ?
O64 S61 C85 F61 -66.1(10) . . . . ?
O64 S61 C85 F62 174.0(9) . . . . ?
O64 S61 C85 F63 53.7(10) . . . . ?
O65 S61 C85 F61 52.6(10) . . . . ?
O65 S61 C85 F62 -67.3(10) . . . . ?
O65 S61 C85 F63 172.5(9) . . . . ?
O65 S61 O64 Co3 -46(3) . . . . ?
O66 S61 C85 F61 174.8(9) . . . . ?
O66 S61 C85 F62 54.9(11) . . . . ?
O66 S61 C85 F63 -65.3(10) . . . . ?
O66 S61 O64 Co3 179(2) . . . . ?
O67 S62 C86 F64 178.5(14) . . . . ?
O67 S62 C86 F65 50(2) . . . . ?
O67 S62 C86 F66 -66.0(13) . . . . ?
O68 S62 C86 F64 65.9(18) . . . . ?
O68 S62 C86 F65 -63(2) . . . . ?
O68 S62 C86 F66 -178.7(15) . . . . ?
O68 S62 O67 Co3 -113.3(18) . . . . ?
O69 S62 C86 F64 -48(2) . . . . ?
O69 S62 C86 F65 -177(2) . . . . ?
O69 S62 C86 F66 67.1(18) . . . . ?
O69 S62 O67 Co3 15.4(19) . . . . ?
N61 C61 C62 O61 -11.2(16) . . . . ?
N61 C61 C80 C81 62.4(14) . . . . ?
N61 C61 C80 C82 -172.3(11) . . . . ?
N61 C63 C64 C65 -20(3) . . . . ?
N62 C76 C77 C78 52.5(18) . . . . ?
N62 C76 C77 C79 179.9(12) . . . . ?
C61 N61 C63 O61 -3.8(18) . . . . ?
C61 N61 C63 C64 171.1(16) . . . . ?
C62 O61 C63 N61 -3.7(18) . . . . ?
C62 O61 C63 C64 -179.3(14) . . . . ?
C62 C61 C80 C81 -53.3(15) . . . . ?
C62 C61 C80 C82 72.0(15) . . . . ?
C63 O61 C62 C61 9.4(16) . . . . ?
C63 N61 C61 C62 9.3(16) . . . . ?
C63 N61 C61 C80 -114.7(13) . . . . ?
C63 C64 C65 O62 0(2) . . . . ?
C63 C64 C65 C66 -165.7(16) . . . . ?
C64 C65 C66 C67 -15(3) . . . . ?
C64 C65 C66 C71 161.5(17) . . . . ?
C65 O62 C72 C71 -1.3(15) . . . . ?
C65 O62 C72 C73 176.7(14) . . . . ?
C65 C66 C67 C68 171.2(15) . . . . ?
C65 C66 C67 C83 -9(3) . . . . ?
C65 C66 C71 C70 -170.2(14) . . . . ?
C65 C66 C71 C72 5.1(16) . . . . ?
C66 C67 C68 C69 0(2) . . . . ?
C66 C71 C72 O62 -2.5(16) . . . . ?
C66 C71 C72 C73 179.8(16) . . . . ?
C67 C66 C71 C70 6(2) . . . . ?
C67 C66 C71 C72 -178.5(14) . . . . ?
C67 C68 C69 C70 3(3) . . . . ?
C68 C69 C70 C71 -1(2) . . . . ?
C68 C69 C70 C84 -178.4(15) . . . . ?
C69 C70 C71 C66 -3(2) . . . . ?
C69 C70 C71 C72 -177.2(15) . . . . ?
C70 C71 C72 O62 172.4(14) . . . . ?
C70 C71 C72 C73 -5(3) . . . . ?
C71 C66 C67 C68 -4(2) . . . . ?
C71 C66 C67 C83 175.1(15) . . . . ?
C71 C72 C73 C74 178.7(15) . . . . ?
C72 O62 C65 C64 -164.9(14) . . . . ?
C72 O62 C65 C66 4.4(15) . . . . ?
C72 C73 C74 O63 -164.1(15) . . . . ?
C72 C73 C74 N62 18(3) . . . . ?
C74 O63 C75 C76 17.8(16) . . . . ?
C74 N62 C76 C75 15.3(15) . . . . ?
C74 N62 C76 C77 -106.3(13) . . . . ?
C75 O63 C74 N62 -8.7(17) . . . . ?
C75 O63 C74 C73 173.0(13) . . . . ?
C75 C76 C77 C78 -61.4(18) . . . . ?
C75 C76 C77 C79 66.0(15) . . . . ?
C76 N62 C74 O63 -4.9(17) . . . . ?
C76 N62 C74 C73 173.1(15) . . . . ?
C80 C61 C62 O61 108.2(13) . . . . ?
C83 C67 C68 C69 -179.5(16) . . . . ?
C84 C70 C71 C66 173.9(14) . . . . ?
C84 C70 C71 C72 0(3) . . . . ?
Co4 O92 C95 C94 33.7(16) . . . . ?
Co4 O92 C95 C96 -150.9(9) . . . . ?
Co4 O92 C102 C101 150.6(8) . . . . ?
Co4 O92 C102 C103 -25.3(15) . . . . ?
Co4 N91 C91 C92 -154.5(11) . . . . ?
Co4 N91 C91 C110 84.4(13) . . . . ?
Co4 N91 C93 O91 159.3(10) . . . . ?
Co4 N91 C93 C94 -26(2) . . . . ?
Co4 N92 C104 O93 177.7(8) . . . . ?
Co4 N92 C104 C103 -8(2) . . . . ?
Co4 N92 C106 C105 -165.5(8) . . . . ?
Co4 N92 C106 C107 73.6(14) . . . . ?
C115 S91 O94 Co4 -171.0(19) . . . . ?
C116 S92 O97 Co4 101.7(10) . . . . ?
O91 C93 C94 C95 164.4(14) . . . . ?
O92 C95 C96 C97 172.8(15) . . . . ?
O92 C95 C96 C101 -4.2(16) . . . . ?
O92 C102 C103 C104 0(2) . . . . ?
O93 C105 C106 N92 -22.7(12) . . . . ?
O93 C105 C106 C107 96.8(12) . . . . ?
O94 S91 C115 F91 -59.3(12) . . . . ?
O94 S91 C115 F92 -179.6(11) . . . . ?
O94 S91 C115 F93 63.6(12) . . . . ?
O95 S91 C115 F91 62.9(12) . . . . ?
O95 S91 C115 F92 -57.4(12) . . . . ?
O95 S91 C115 F93 -174.2(11) . . . . ?
O95 S91 O94 Co4 75(2) . . . . ?
O96 S91 C115 F91 -175.0(11) . . . . ?
O96 S91 C115 F92 64.7(12) . . . . ?
O96 S91 C115 F93 -52.1(13) . . . . ?
O96 S91 O94 Co4 -61(2) . . . . ?
O97 S92 C116 F94 59.2(10) . . . . ?
O97 S92 C116 F95 -61.9(10) . . . . ?
O97 S92 C116 F96 179.1(9) . . . . ?
O98 S92 C116 F94 -58.7(11) . . . . ?
O98 S92 C116 F95 -179.8(10) . . . . ?
O98 S92 C116 F96 61.2(11) . . . . ?
O98 S92 O97 Co4 -146.7(11) . . . . ?
O99 S92 C116 F94 177.3(9) . . . . ?
O99 S92 C116 F95 56.2(10) . . . . ?
O99 S92 C116 F96 -62.9(10) . . . . ?
O99 S92 O97 Co4 -9.7(13) . . . . ?
N91 C91 C92 O91 -9.8(15) . . . . ?
N91 C91 C110 C111 -66.8(15) . . . . ?
N91 C91 C110 C112 58.7(15) . . . . ?
N91 C93 C94 C95 -10(3) . . . . ?
N92 C106 C107 C108 -171.4(13) . . . . ?
N92 C106 C107 C109 60.9(16) . . . . ?
C91 N91 C93 O91 -4.6(17) . . . . ?
C91 N91 C93 C94 170.3(14) . . . . ?
C92 O91 C93 N91 -2.1(17) . . . . ?
C92 O91 C93 C94 -177.5(13) . . . . ?
C92 C91 C110 C111 176.9(13) . . . . ?
C92 C91 C110 C112 -57.7(16) . . . . ?
C93 O91 C92 C91 7.6(16) . . . . ?
C93 N91 C91 C92 9.0(16) . . . . ?
C93 N91 C91 C110 -112.1(12) . . . . ?
C93 C94 C95 O92 2(2) . . . . ?
C93 C94 C95 C96 -172.0(15) . . . . ?
C94 C95 C96 C97 -13(3) . . . . ?
C94 C95 C96 C101 170.4(16) . . . . ?
C95 O92 C102 C101 -2.9(13) . . . . ?
C95 O92 C102 C103 -178.7(12) . . . . ?
C95 C96 C97 C98 178.9(15) . . . . ?
C95 C96 C97 C113 -5(3) . . . . ?
C95 C96 C101 C100 -177.1(13) . . . . ?
C95 C96 C101 C102 2.3(16) . . . . ?
C96 C97 C98 C99 0(3) . . . . ?
C96 C101 C102 O92 0.3(14) . . . . ?
C96 C101 C102 C103 175.0(16) . . . . ?
C97 C96 C101 C100 6(2) . . . . ?
C97 C96 C101 C102 -174.9(14) . . . . ?
C97 C98 C99 C100 4(3) . . . . ?
C98 C99 C100 C101 -3(2) . . . . ?
C98 C99 C100 C114 176.1(16) . . . . ?
C99 C100 C101 C96 -2(2) . . . . ?
C99 C100 C101 C102 179.1(14) . . . . ?
C100 C101 C102 O92 179.6(13) . . . . ?
C100 C101 C102 C103 -6(3) . . . . ?
C101 C96 C97 C98 -5(2) . . . . ?
C101 C96 C97 C113 172.0(17) . . . . ?
C101 C102 C103 C104 -174.0(15) . . . . ?
C102 O92 C95 C94 -171.2(12) . . . . ?
C102 O92 C95 C96 4.3(14) . . . . ?
C102 C103 C104 O93 -166.2(14) . . . . ?
C102 C103 C104 N92 19(2) . . . . ?
C104 O93 C105 C106 20.2(13) . . . . ?
C104 N92 C106 C105 18.1(13) . . . . ?
C104 N92 C106 C107 -102.9(14) . . . . ?
C105 O93 C104 N92 -9.4(15) . . . . ?
C105 O93 C104 C103 175.1(11) . . . . ?
C105 C106 C107 C108 74.5(17) . . . . ?
C105 C106 C107 C109 -53.2(16) . . . . ?
C106 N92 C104 O93 -6.1(15) . . . . ?
C106 N92 C104 C103 168.6(13) . . . . ?
C110 C91 C92 O91 109.9(13) . . . . ?
C113 C97 C98 C99 -176.8(19) . . . . ?
C114 C100 C101 C96 179.2(14) . . . . ?
C114 C100 C101 C102 0(2) . . . . ?
Co5 O122 C125 C124 34.9(15) . . . . ?
Co5 O122 C125 C126 -150.6(8) . . . . ?
Co5 O122 C132 C131 150.4(8) . . . . ?
Co5 O122 C132 C133 -30.4(15) . . . . ?
Co5 N121 C121 C122 -155.2(10) . . . . ?
Co5 N121 C121 C140 81.3(13) . . . . ?
Co5 N121 C123 O121 158.5(9) . . . . ?
Co5 N121 C123 C124 -21(2) . . . . ?
Co5 N122 C134 O123 177.4(8) . . . . ?
Co5 N122 C134 C133 -5(2) . . . . ?
Co5 N122 C136 C135 -166.3(9) . . . . ?
Co5 N122 C136 C137 73.4(13) . . . . ?
C145 S121 O124 Co5 -164.4(14) . . . . ?
C146 S122 O127 Co5 97.5(9) . . . . ?
O121 C123 C124 C125 166.8(13) . . . . ?
O122 C125 C126 C127 178.1(16) . . . . ?
O122 C125 C126 C131 -2.1(14) . . . . ?
O122 C132 C133 C134 5(2) . . . . ?
O123 C135 C136 N122 -22.2(14) . . . . ?
O123 C135 C136 C137 97.1(13) . . . . ?
O124 S121 C145 F121 -57.2(11) . . . . ?
O124 S121 C145 F122 -174.3(9) . . . . ?
O124 S121 C145 F123 65.1(10) . . . . ?
O125 S121 C145 F121 61.0(11) . . . . ?
O125 S121 C145 F122 -56.1(10) . . . . ?
O125 S121 C145 F123 -176.7(9) . . . . ?
O125 S121 O124 Co5 84.7(16) . . . . ?
O126 S121 C145 F121 -176.0(10) . . . . ?
O126 S121 C145 F122 66.9(11) . . . . ?
O126 S121 C145 F123 -53.7(11) . . . . ?
O126 S121 O124 Co5 -53.0(16) . . . . ?
O127 S122 C146 F124 60.0(9) . . . . ?
O127 S122 C146 F125 -61.8(10) . . . . ?
O127 S122 C146 F126 177.6(9) . . . . ?
O128 S122 C146 F124 177.3(8) . . . . ?
O128 S122 C146 F125 55.5(10) . . . . ?
O128 S122 C146 F126 -65.1(10) . . . . ?
O128 S122 O127 Co5 -13.6(11) . . . . ?
O129 S122 C146 F124 -56.7(10) . . . . ?
O129 S122 C146 F125 -178.5(9) . . . . ?
O129 S122 C146 F126 60.9(10) . . . . ?
O129 S122 O127 Co5 -151.0(9) . . . . ?
N121 C121 C122 O121 -10.8(14) . . . . ?
N121 C121 C140 C141 58.9(18) . . . . ?
N121 C121 C140 C142 -65.3(19) . . . . ?
N121 C123 C124 C125 -13(2) . . . . ?
N122 C136 C137 C138 -173.4(12) . . . . ?
N122 C136 C137 C139 60.1(16) . . . . ?
C121 N121 C123 O121 -7.2(16) . . . . ?
C121 N121 C123 C124 173.0(13) . . . . ?
C122 O121 C123 N121 -0.2(17) . . . . ?
C122 O121 C123 C124 179.6(12) . . . . ?
C122 C121 C140 C141 -57.7(19) . . . . ?
C122 C121 C140 C142 178.2(16) . . . . ?
C123 O121 C122 C121 7.3(15) . . . . ?
C123 N121 C121 C122 10.9(14) . . . . ?
C123 N121 C121 C140 -112.7(13) . . . . ?
C123 C124 C125 O122 2(2) . . . . ?
C123 C124 C125 C126 -171.3(14) . . . . ?
C124 C125 C126 C127 -8(3) . . . . ?
C124 C125 C126 C131 171.3(14) . . . . ?
C125 O122 C132 C131 0.5(13) . . . . ?
C125 O122 C132 C133 179.8(12) . . . . ?
C125 C126 C127 C128 178.3(16) . . . . ?
C125 C126 C127 C143 0(3) . . . . ?
C125 C126 C131 C130 -179.0(11) . . . . ?
C125 C126 C131 C132 2.4(15) . . . . ?
C126 C127 C128 C129 1(3) . . . . ?
C126 C131 C132 O122 -1.9(14) . . . . ?
C126 C131 C132 C133 179.0(15) . . . . ?
C127 C126 C131 C130 1(2) . . . . ?
C127 C126 C131 C132 -177.8(14) . . . . ?
C127 C128 C129 C130 0(3) . . . . ?
C128 C129 C130 C131 -1(2) . . . . ?
C128 C129 C130 C144 178.8(15) . . . . ?
C129 C130 C131 C126 0.4(19) . . . . ?
C129 C130 C131 C132 178.6(13) . . . . ?
C130 C131 C132 O122 179.7(12) . . . . ?
C130 C131 C132 C133 1(2) . . . . ?
C131 C126 C127 C128 -1(2) . . . . ?
C131 C126 C127 C143 -179.5(17) . . . . ?
C131 C132 C133 C134 -176.3(14) . . . . ?
C132 O122 C125 C124 -173.5(12) . . . . ?
C132 O122 C125 C126 1.0(13) . . . . ?
C132 C133 C134 O123 -166.0(13) . . . . ?
C132 C133 C134 N122 16(2) . . . . ?
C134 O123 C135 C136 19.3(14) . . . . ?
C134 N122 C136 C135 18.4(14) . . . . ?
C134 N122 C136 C137 -101.9(13) . . . . ?
C135 O123 C134 N122 -7.7(15) . . . . ?
C135 O123 C134 C133 174.4(11) . . . . ?
C135 C136 C137 C138 74.9(16) . . . . ?
C135 C136 C137 C139 -51.6(16) . . . . ?
C136 N122 C134 O123 -7.8(15) . . . . ?
C136 N122 C134 C133 169.8(13) . . . . ?
C140 C121 C122 O121 110.9(13) . . . . ?
C143 C127 C128 C129 178.9(18) . . . . ?
C144 C130 C131 C126 -179.4(13) . . . . ?
C144 C130 C131 C132 -1(2) . . . . ?
Co6 O152 C155 C154 39.0(16) . . . . ?
Co6 O152 C155 C156 -149.0(9) . . . . ?
Co6 O152 C162 C161 151.2(10) . . . . ?
Co6 O152 C162 C163 -34.1(19) . . . . ?
Co6 N151 C151 C152 -162.2(13) . . . . ?
Co6 N151 C151 C170 76.5(14) . . . . ?
Co6 N151 C153 O151 166.5(10) . . . . ?
Co6 N151 C153 C154 -19(2) . . . . ?
Co6 N152 C164 O153 177.0(10) . . . . ?
Co6 N152 C164 C163 -11(3) . . . . ?
Co6 N152 C166 C165 -164.6(10) . . . . ?
Co6 N152 C166 C167 75.9(15) . . . . ?
C175 S151 O154 Co6 170(2) . . . . ?
C176 S152 O157 Co6 -153.7(10) . . . . ?
O151 C153 C154 C155 159.1(14) . . . . ?
O152 C155 C156 C157 -176.5(15) . . . . ?
O152 C155 C156 C161 -4.0(17) . . . . ?
O152 C162 C163 C164 5(3) . . . . ?
O153 C165 C166 N152 -23.2(15) . . . . ?
O153 C165 C166 C167 93.9(14) . . . . ?
O154 S151 C175 F151 -62.4(11) . . . . ?
O154 S151 C175 F152 177.7(9) . . . . ?
O154 S151 C175 F153 58.5(10) . . . . ?
O155 S151 C175 F151 55.5(11) . . . . ?
O155 S151 C175 F152 -64.4(10) . . . . ?
O155 S151 C175 F153 176.4(9) . . . . ?
O155 S151 O154 Co6 59(2) . . . . ?
O156 S151 C175 F151 177.9(10) . . . . ?
O156 S151 C175 F152 58.0(11) . . . . ?
O156 S151 C175 F153 -61.2(10) . . . . ?
O156 S151 O154 Co6 -77(2) . . . . ?
O157 S152 C176 F154 -64.5(10) . . . . ?
O157 S152 C176 F155 177.4(9) . . . . ?
O157 S152 C176 F156 58.3(11) . . . . ?
O158 S152 C176 F154 53.2(11) . . . . ?
O158 S152 C176 F155 -65.0(11) . . . . ?
O158 S152 C176 F156 176.0(10) . . . . ?
O158 S152 O157 Co6 96.3(11) . . . . ?
O159 S152 C176 F154 176.9(10) . . . . ?
O159 S152 C176 F155 58.7(11) . . . . ?
O159 S152 C176 F156 -60.3(11) . . . . ?
O159 S152 O157 Co6 -40.7(13) . . . . ?
N151 C151 C152 O151 -10(2) . . . . ?
N151 C151 C170 C171 54(2) . . . . ?
N151 C151 C170 C17A -163.0(19) . . . . ?
N151 C151 C170 C17B -78(2) . . . . ?
N151 C153 C154 C155 -16(2) . . . . ?
N152 C166 C167 C168 -171.0(13) . . . . ?
N152 C166 C167 C169 63.0(16) . . . . ?
C151 N151 C153 O151 -3.9(18) . . . . ?
C151 N151 C153 C154 170.6(15) . . . . ?
C152 O151 C153 N151 -3(2) . . . . ?
C152 O151 C153 C154 -178.1(16) . . . . ?
C152 C151 C170 C171 -60(2) . . . . ?
C152 C151 C170 C17A 83(2) . . . . ?
C152 C151 C170 C17B 168(2) . . . . ?
C153 O151 C152 C151 8(2) . . . . ?
C153 N151 C151 C152 8.2(18) . . . . ?
C153 N151 C151 C170 -113.1(14) . . . . ?
C153 C154 C155 O152 0(2) . . . . ?
C153 C154 C155 C156 -169.9(15) . . . . ?
C154 C155 C156 C157 -6(3) . . . . ?
C154 C155 C156 C161 166.6(15) . . . . ?
C155 O152 C162 C161 3.9(16) . . . . ?
C155 O152 C162 C163 178.6(14) . . . . ?
C155 C156 C157 C158 170.9(16) . . . . ?
C155 C156 C157 C173 -7(3) . . . . ?
C155 C156 C161 C160 -171.9(15) . . . . ?
C155 C156 C161 C162 6.1(17) . . . . ?
C156 C157 C158 C159 0(2) . . . . ?
C156 C161 C162 O152 -6.2(17) . . . . ?
C156 C161 C162 C163 -180.0(18) . . . . ?
C157 C156 C161 C160 2(2) . . . . ?
C157 C156 C161 C162 179.7(14) . . . . ?
C157 C158 C159 C160 -1(3) . . . . ?
C158 C159 C160 C161 2(3) . . . . ?
C158 C159 C160 C174 -177.4(18) . . . . ?
C159 C160 C161 C156 -2(3) . . . . ?
C159 C160 C161 C162 -179.4(17) . . . . ?
C160 C161 C162 O152 171.5(17) . . . . ?
C160 C161 C162 C163 -2(3) . . . . ?
C161 C156 C157 C158 -1(2) . . . . ?
C161 C156 C157 C173 -178.7(14) . . . . ?
C161 C162 C163 C164 178.4(17) . . . . ?
C162 O152 C155 C154 -171.9(13) . . . . ?
C162 O152 C155 C156 0.0(16) . . . . ?
C162 C163 C164 O153 -166.6(16) . . . . ?
C162 C163 C164 N152 21(3) . . . . ?
C164 O153 C165 C166 21.2(16) . . . . ?
C164 N152 C166 C165 17.7(16) . . . . ?
C164 N152 C166 C167 -101.8(14) . . . . ?
C165 O153 C164 N152 -10.4(19) . . . . ?
C165 O153 C164 C163 176.4(14) . . . . ?
C165 C166 C167 C168 78.1(16) . . . . ?
C165 C166 C167 C169 -47.9(17) . . . . ?
C166 N152 C164 O153 -5.5(19) . . . . ?
C166 N152 C164 C163 166.4(16) . . . . ?
C170 C151 C152 O151 109.8(17) . . . . ?
C173 C157 C158 C159 178.3(16) . . . . ?
C174 C160 C161 C156 177.0(17) . . . . ?
C174 C160 C161 C162 0(3) . . . . ?
Co7 O182 C185 C184 32.5(16) . . . . ?
Co7 O182 C185 C186 -146.9(8) . . . . ?
Co7 O182 C192 C191 147.9(8) . . . . ?
Co7 O182 C192 C193 -34.5(15) . . . . ?
Co7 N181 C181 C182 -164.8(9) . . . . ?
Co7 N181 C181 C200 69.7(14) . . . . ?
Co7 N181 C183 O181 166.8(9) . . . . ?
Co7 N181 C183 C184 -10(2) . . . . ?
Co7 N182 C194 O183 178.5(9) . . . . ?
Co7 N182 C194 C193 -10(2) . . . . ?
Co7 N182 C196 C195 -165.8(9) . . . . ?
Co7 N182 C196 C197 70.8(14) . . . . ?
C205 S181 O184 Co7 174(4) . . . . ?
C206 S182 O187 Co7 159.0(10) . . . . ?
O181 C183 C184 C185 164.9(14) . . . . ?
O182 C185 C186 C187 176.0(13) . . . . ?
O182 C185 C186 C191 -4.0(15) . . . . ?
O182 C192 C193 C194 5(2) . . . . ?
O183 C195 C196 N182 -22.9(14) . . . . ?
O183 C195 C196 C197 97.2(14) . . . . ?
O184 S181 C205 F181 -59.5(12) . . . . ?
O184 S181 C205 F182 -177.8(10) . . . . ?
O184 S181 C205 F183 62.2(11) . . . . ?
O185 S181 C205 F181 57.8(12) . . . . ?
O185 S181 C205 F182 -60.4(11) . . . . ?
O185 S181 C205 F183 179.6(10) . . . . ?
O185 S181 O184 Co7 64(4) . . . . ?
O186 S181 C205 F181 -179.7(11) . . . . ?
O186 S181 C205 F182 62.0(11) . . . . ?
O186 S181 C205 F183 -58.0(12) . . . . ?
O186 S181 O184 Co7 -74(4) . . . . ?
O187 S182 C206 F184 63.9(11) . . . . ?
O187 S182 C206 F185 -56.6(11) . . . . ?
O187 S182 C206 F186 -177.3(10) . . . . ?
O188 S182 C206 F184 -177.2(10) . . . . ?
O188 S182 C206 F185 62.2(11) . . . . ?
O188 S182 C206 F186 -58.4(12) . . . . ?
O188 S182 O187 Co7 47.2(12) . . . . ?
O189 S182 C206 F184 -52.9(12) . . . . ?
O189 S182 C206 F185 -173.4(10) . . . . ?
O189 S182 C206 F186 65.9(11) . . . . ?
O189 S182 O187 Co7 -90.4(11) . . . . ?
N181 C181 C182 O181 -6.3(15) . . . . ?
N181 C181 C200 C201 58.4(17) . . . . ?
N181 C181 C200 C202 -176.4(11) . . . . ?
N181 C183 C184 C185 -18(3) . . . . ?
N182 C196 C197 C198 -175.6(12) . . . . ?
N182 C196 C197 C199 60.5(16) . . . . ?
C181 N181 C183 O181 -4.0(17) . . . . ?
C181 N181 C183 C184 179.0(14) . . . . ?
C182 O181 C183 N181 -0.3(17) . . . . ?
C182 O181 C183 C184 177.1(12) . . . . ?
C182 C181 C200 C201 -62.1(17) . . . . ?
C182 C181 C200 C202 63.2(15) . . . . ?
C183 O181 C182 C181 4.3(15) . . . . ?
C183 N181 C181 C182 6.4(15) . . . . ?
C183 N181 C181 C200 -119.2(13) . . . . ?
C183 C184 C185 O182 2(2) . . . . ?
C183 C184 C185 C186 -178.2(14) . . . . ?
C184 C185 C186 C187 -3(3) . . . . ?
C184 C185 C186 C191 176.6(15) . . . . ?
C185 O182 C192 C191 -4.7(13) . . . . ?
C185 O182 C192 C193 172.9(12) . . . . ?
C185 C186 C187 C188 -178.1(13) . . . . ?
C185 C186 C187 C203 -5(2) . . . . ?
C185 C186 C191 C190 176.3(12) . . . . ?
C185 C186 C191 C192 1.0(14) . . . . ?
C186 C187 C188 C189 -2(2) . . . . ?
C186 C191 C192 O182 2.2(13) . . . . ?
C186 C191 C192 C193 -174.9(15) . . . . ?
C187 C186 C191 C190 -4(2) . . . . ?
C187 C186 C191 C192 -179.0(12) . . . . ?
C187 C188 C189 C190 4(2) . . . . ?
C188 C189 C190 C191 -5(2) . . . . ?
C188 C189 C190 C204 173.0(14) . . . . ?
C189 C190 C191 C186 5.0(19) . . . . ?
C189 C190 C191 C192 179.2(13) . . . . ?
C190 C191 C192 O182 -172.6(12) . . . . ?
C190 C191 C192 C193 10(2) . . . . ?
C191 C186 C187 C188 2.0(18) . . . . ?
C191 C186 C187 C203 174.9(13) . . . . ?
C191 C192 C193 C194 -178.3(13) . . . . ?
C192 O182 C185 C184 -175.1(12) . . . . ?
C192 O182 C185 C186 5.4(14) . . . . ?
C192 C193 C194 O183 -166.7(13) . . . . ?
C192 C193 C194 N182 21(2) . . . . ?
C194 O183 C195 C196 21.2(15) . . . . ?
C194 N182 C196 C195 17.2(14) . . . . ?
C194 N182 C196 C197 -106.2(13) . . . . ?
C195 O183 C194 N182 -10.9(16) . . . . ?
C195 O183 C194 C193 176.0(12) . . . . ?
C195 C196 C197 C198 69.8(16) . . . . ?
C195 C196 C197 C199 -54.1(17) . . . . ?
C196 N182 C194 O183 -4.8(16) . . . . ?
C196 N182 C194 C193 167.0(14) . . . . ?
C200 C181 C182 O181 118.4(13) . . . . ?
C203 C187 C188 C189 -175.3(14) . . . . ?
C204 C190 C191 C186 -173.2(12) . . . . ?
C204 C190 C191 C192 1(2) . . . . ?
Co8 O212 C215 C214 36.0(19) . . . . ?
Co8 O212 C215 C216 -152.4(10) . . . . ?
Co8 O212 C222 C221 156.3(9) . . . . ?
Co8 O212 C222 C223 -27.2(17) . . . . ?
Co8 N211 C211 C212 -168.1(10) . . . . ?
Co8 N211 C211 C230 65.9(14) . . . . ?
Co8 N211 C213 O211 176.4(10) . . . . ?
Co8 N211 C213 C214 -8(2) . . . . ?
Co8 N212 C224 O213 178.2(9) . . . . ?
Co8 N212 C224 C223 -4(2) . . . . ?
Co8 N212 C226 C225 -166.6(10) . . . . ?
Co8 N212 C226 C227 70.2(13) . . . . ?
C235 S211 O214 Co8 70(2) . . . . ?
C236 S212 O217 Co8 144.3(12) . . . . ?
O211 C213 C214 C215 151.9(16) . . . . ?
O212 C215 C216 C217 178.8(17) . . . . ?
O212 C215 C216 C221 -9.0(18) . . . . ?
O212 C222 C223 C224 1(2) . . . . ?
O213 C225 C226 N212 -22.1(15) . . . . ?
O213 C225 C226 C227 99.2(15) . . . . ?
O214 S211 C235 F211 -65.2(10) . . . . ?
O214 S211 C235 F212 175.2(9) . . . . ?
O214 S211 C235 F213 55.2(10) . . . . ?
O215 S211 C235 F211 53.2(11) . . . . ?
O215 S211 C235 F212 -66.5(10) . . . . ?
O215 S211 C235 F213 173.5(9) . . . . ?
O215 S211 O214 Co8 -42(3) . . . . ?
O216 S211 C235 F211 176.4(9) . . . . ?
O216 S211 C235 F212 56.7(11) . . . . ?
O216 S211 C235 F213 -63.3(11) . . . . ?
O216 S211 O214 Co8 -178(2) . . . . ?
O217 S212 C236 F214 62.1(18) . . . . ?
O217 S212 C236 F215 -55.7(16) . . . . ?
O217 S212 C236 F216 -177.6(14) . . . . ?
O218 S212 C236 F214 -165(2) . . . . ?
O218 S212 C236 F215 77(2) . . . . ?
O218 S212 C236 F216 -45(2) . . . . ?
O218 S212 O217 Co8 17(2) . . . . ?
O219 S212 C236 F214 -51(2) . . . . ?
O219 S212 C236 F215 -168.9(18) . . . . ?
O219 S212 C236 F216 69(2) . . . . ?
O219 S212 O217 Co8 -105.2(18) . . . . ?
N211 C211 C212 O211 -15.4(15) . . . . ?
N211 C211 C230 C231 61.6(15) . . . . ?
N211 C211 C230 C232 -172.8(11) . . . . ?
N211 C213 C214 C215 -24(3) . . . . ?
N212 C226 C227 C228 179.9(13) . . . . ?
N212 C226 C227 C229 54.1(19) . . . . ?
C211 N211 C213 O211 -4.1(18) . . . . ?
C211 N211 C213 C214 172.0(16) . . . . ?
C212 O211 C213 N211 -6.8(18) . . . . ?
C212 O211 C213 C214 176.7(14) . . . . ?
C212 C211 C230 C231 -54.6(16) . . . . ?
C212 C211 C230 C232 71.0(16) . . . . ?
C213 O211 C212 C211 13.9(16) . . . . ?
C213 N211 C211 C212 12.4(16) . . . . ?
C213 N211 C211 C230 -113.6(13) . . . . ?
C213 C214 C215 O212 4(3) . . . . ?
C213 C214 C215 C216 -165.2(17) . . . . ?
C214 C215 C216 C217 -11(3) . . . . ?
C214 C215 C216 C221 161.2(18) . . . . ?
C215 O212 C222 C221 0.2(15) . . . . ?
C215 O212 C222 C223 176.7(13) . . . . ?
C215 C216 C217 C218 171.6(17) . . . . ?
C215 C216 C217 C233 -12(3) . . . . ?
C215 C216 C221 C220 -174.0(14) . . . . ?
C215 C216 C221 C222 8.9(17) . . . . ?
C216 C217 C218 C219 -3(3) . . . . ?
C216 C221 C222 O212 -5.9(17) . . . . ?
C216 C221 C222 C223 178.2(16) . . . . ?
C217 C216 C221 C220 -1(3) . . . . ?
C217 C216 C221 C222 -178.2(16) . . . . ?
C217 C218 C219 C220 6(3) . . . . ?
C218 C219 C220 C221 -6(2) . . . . ?
C218 C219 C220 C234 -179.8(15) . . . . ?
C219 C220 C221 C216 4(2) . . . . ?
C219 C220 C221 C222 -179.9(15) . . . . ?
C220 C221 C222 O212 177.3(15) . . . . ?
C220 C221 C222 C223 1(3) . . . . ?
C221 C216 C217 C218 0(3) . . . . ?
C221 C216 C217 C233 176.7(19) . . . . ?
C221 C222 C223 C224 176.9(15) . . . . ?
C222 O212 C215 C214 -166.4(15) . . . . ?
C222 O212 C215 C216 5.3(16) . . . . ?
C222 C223 C224 O213 -164.7(13) . . . . ?
C222 C223 C224 N212 17(2) . . . . ?
C224 O213 C225 C226 19.0(16) . . . . ?
C224 N212 C226 C225 17.9(15) . . . . ?
C224 N212 C226 C227 -105.3(13) . . . . ?
C225 O213 C224 N212 -8.2(17) . . . . ?
C225 O213 C224 C223 173.6(12) . . . . ?
C225 C226 C227 C228 64.7(16) . . . . ?
C225 C226 C227 C229 -61(2) . . . . ?
C226 N212 C224 O213 -6.8(16) . . . . ?
C226 N212 C224 C223 171.0(14) . . . . ?
C230 C211 C212 O211 104.2(13) . . . . ?
C233 C217 C218 C219 -179.1(18) . . . . ?
C234 C220 C221 C216 177.2(15) . . . . ?
C234 C220 C221 C222 -6(3) . . . . ?

loop_
_twin_individual_id
_twin_individual_mass_fraction_refined
1 0.3164(13)
2 0.6836(13)

loop_
_exptl_oxdiff_crystal_face_indexfrac_h
_exptl_oxdiff_crystal_face_indexfrac_k
_exptl_oxdiff_crystal_face_indexfrac_l
_exptl_oxdiff_crystal_face_x
_exptl_oxdiff_crystal_face_y
_exptl_oxdiff_crystal_face_z
2.1488 32.0576 5.2565 0.2855 -0.9582 -0.0172
-6.6170 -3.3435 4.9460 -0.0598 0.1913 0.9797
-0.2130 8.3275 -13.2705 0.8075 0.4418 -0.3907
1.4891 19.2547 11.2616 -0.2262 -0.9460 0.2321
-3.7141 29.7362 -3.6681 0.8859 -0.2097 0.4138
4.2388 -6.7574 -10.6669 0.2281 0.3805 -0.8962
-2.3458 -8.8493 -12.4550 0.5156 0.8454 -0.1395
-6.6015 13.4372 1.3039 0.4383 0.0320 0.8982
2.5578 -26.4914 -8.0682 -0.2155 0.7299 -0.6487
1.2076 19.3436 -11.3554 0.8754 0.0719 -0.4781
5.3180 -13.5098 -7.5640 -0.0910 0.3149 -0.9448
-2.1279 23.8497 -9.5323 0.9968 0.0799 0.0086
6.6220 10.0284 -3.4691 0.1173 -0.3848 -0.9155
-5.7270 10.1965 7.1813 0.0607 -0.2131 0.9751
2.5725 -24.0098 9.0647 -0.9936 -0.0794 -0.0798
